data_4108290
loop_
_publ_author_name
'Yasuhiro Ohki'
'Mayumi Sakamoto'
'Kazuyuki Tatsumi'

_publ_section_title
;
 Reversible Heterolysis of H2 Mediated by an M-S(Thiolate) Bond (M = Ir,
 Rh): A Mechanistic Implication for [NiFe] Hydrogenase
;
_journal_name_full 'Journal of the American Chemical Society'
_journal_page_first 11610
_journal_page_last 11611
_journal_paper_doi 10.1021/ja804848w
_journal_volume 130
_journal_year 2008
_chemical_formula_moiety 'C69 H63 B F24 Ir P S '
_chemical_formula_sum 'C69 H63 B F24 Ir P S'
_chemical_formula_weight 1614.28
_space_group_IT_number 14
_symmetry_cell_setting monoclinic
_symmetry_Int_Tables_number 14
_symmetry_space_group_name_Hall '-P 2yn'
_symmetry_space_group_name_H-M 'P 1 21/n 1'
_cell_angle_alpha 90.0000
_cell_angle_beta 100.6850(19)
_cell_angle_gamma 90.0000
_cell_formula_units_Z 4
_cell_length_a 12.4289(16)
_cell_length_b 28.292(3)
_cell_length_c 20.207(3)
_cell_measurement_reflns_used 11476
_cell_measurement_temperature 173.1
_cell_measurement_theta_max 27.5
_cell_measurement_theta_min 3.0
_cell_volume 6982.4(16)
_computing_cell_refinement CrystalClear
_computing_data_collection CrystalClear
_computing_data_reduction CrystalStructure
_computing_publication_material 'CrystalStructure 3.8'
_computing_structure_refinement SHELXL
_computing_structure_solution SHELXS97
_diffrn_detector_area_resol_mean 7.31
_diffrn_measured_fraction_theta_full 0.983
_diffrn_measured_fraction_theta_max 0.983
_diffrn_measurement_device_type 'Rigaku Saturn'
_diffrn_measurement_method \w
_diffrn_radiation_type 'Mo K\a'
_diffrn_radiation_wavelength 0.71070
_diffrn_reflns_av_R_equivalents 0.100
_diffrn_reflns_limit_h_max 16
_diffrn_reflns_limit_h_min -16
_diffrn_reflns_limit_k_max 34
_diffrn_reflns_limit_k_min -35
_diffrn_reflns_limit_l_max 26
_diffrn_reflns_limit_l_min -26
_diffrn_reflns_number 56605
_diffrn_reflns_theta_full 27.48
_diffrn_reflns_theta_max 27.48
_exptl_absorpt_coefficient_mu 2.074
_exptl_absorpt_correction_T_max 0.940
_exptl_absorpt_correction_T_min 0.705
_exptl_absorpt_correction_type multi-scan
_exptl_absorpt_process_details 'Jacobson, R. (1998) Private communication'
_exptl_crystal_colour 'light green'
_exptl_crystal_density_diffrn 1.536
_exptl_crystal_description block
_exptl_crystal_F_000 3224.00
_exptl_crystal_size_max 0.10
_exptl_crystal_size_mid 0.05
_exptl_crystal_size_min 0.03
_refine_diff_density_max 2.67
_refine_diff_density_min -2.13
_refine_ls_extinction_method none
_refine_ls_goodness_of_fit_ref 1.071
_refine_ls_hydrogen_treatment mixed
_refine_ls_number_parameters 898
_refine_ls_number_reflns 15736
_refine_ls_R_factor_gt 0.0782
_refine_ls_shift/su_max 0.0010
_refine_ls_structure_factor_coef Fsqd
_refine_ls_weighting_details 'w = 1/[\s^2^(Fo^2^)+(0.0765P)^2^+32.2562P] where P=(Fo^2^+2Fc^2^)/3'
_refine_ls_weighting_scheme calc
_refine_ls_wR_factor_ref 0.2038
_reflns_number_gt 11674
_reflns_number_total 15736
_reflns_threshold_expression F^2^>2.0\s(F^2^)
_cod_data_source_file ja804848w_si_002_7.cif
_cod_data_source_block '__saka159'
_cod_original_cell_volume 6982.2(15)
_cod_original_formula_sum 'C69 H63 B F24 Ir P S '
_cod_database_code 4108290

loop_
_symmetry_equiv_pos_site_id
_symmetry_equiv_pos_as_xyz
1 +X,+Y,+Z
2 1/2-X,1/2+Y,1/2-Z
3 -X,-Y,-Z
4 1/2+X,1/2-Y,1/2+Z

loop_
_atom_site_label
_atom_site_type_symbol
_atom_site_fract_x
_atom_site_fract_y
_atom_site_fract_z
_atom_site_U_iso_or_equiv
_atom_site_adp_type
_atom_site_occupancy
_atom_site_symmetry_multiplicity
_atom_site_calc_flag
_atom_site_refinement_flags
Ir(1) Ir 0.67206(2) 0.153634(10) 0.123194(15) 0.03797(11) Uani 1.00 1 d .
S(1) S 0.81744(14) 0.10362(6) 0.11527(10) 0.0376(3) Uani 1.00 1 d .
P(1) P 0.5883(2) 0.10162(9) 0.18122(13) 0.0576(6) Uani 1.00 1 d .
F(1) F 1.0353(3) 0.45821(19) 0.2577(2) 0.0654(14) Uani 1.00 1 d .
F(2) F 1.1218(5) 0.50806(17) 0.2086(2) 0.0699(15) Uani 1.00 1 d .
F(3) F 1.1872(4) 0.48630(19) 0.3084(2) 0.0635(14) Uani 1.00 1 d .
F(4) F 1.5273(3) 0.3629(2) 0.2145(2) 0.0647(13) Uani 1.00 1 d .
F(5) F 1.4523(3) 0.31761(16) 0.2770(2) 0.0543(12) Uani 1.00 1 d .
F(6) F 1.5028(3) 0.38748(17) 0.3113(2) 0.0536(12) Uani 1.00 1 d .
F(7) F 0.7395(6) 0.39145(19) 0.1503(3) 0.090(2) Uani 1.00 1 d .
F(8) F 0.8000(5) 0.3231(2) 0.1810(3) 0.0832(17) Uani 1.00 1 d .
F(9) F 0.6555(4) 0.3300(2) 0.1088(3) 0.0717(15) Uani 1.00 1 d .
F(10) F 0.774(2) 0.2995(10) -0.1343(14) 0.113(8) Uiso 0.30 1 d P
F(11) F 0.8370(15) 0.3192(8) -0.1491(9) 0.064(4) Uiso 0.30 1 d P
F(12) F 0.8403(10) 0.3483(7) -0.1566(6) 0.050(3) Uiso 0.40 1 d P
F(13) F 0.8379(13) 0.3708(8) -0.1559(8) 0.044(3) Uiso 0.30 1 d P
F(14) F 0.795(2) 0.3930(10) -0.1445(13) 0.092(6) Uiso 0.30 1 d P
F(15) F 0.7332(14) 0.4038(5) -0.1271(7) 0.071(3) Uiso 0.40 1 d P
F(16) F 0.6905(19) 0.3709(10) -0.1299(11) 0.081(6) Uiso 0.30 1 d P
F(17) F 0.6803(12) 0.3437(8) -0.1298(7) 0.037(3) Uiso 0.30 1 d P
F(18) F 0.6929(12) 0.3232(6) -0.1268(7) 0.060(4) Uiso 0.40 1 d P
F(19) F 1.2037(8) 0.1469(2) 0.1804(3) 0.121(3) Uani 1.00 1 d .
F(20) F 1.2933(5) 0.2024(2) 0.2242(3) 0.0892(19) Uani 1.00 1 d .
F(21) F 1.1308(5) 0.2054(2) 0.2239(3) 0.090(2) Uani 1.00 1 d .
F(22) F 1.1479(17) 0.2090(6) -0.1189(9) 0.039(4) Uiso 0.25 1 d P
F(23) F 1.1039(11) 0.2027(5) -0.1105(6) 0.070(3) Uiso 0.50 1 d P
F(24) F 1.2221(11) 0.1505(3) -0.0571(5) 0.059(2) Uiso 0.50 1 d P
F(25) F 1.138(2) 0.1778(13) -0.1013(18) 0.105(9) Uiso 0.25 1 d P
F(26) F 1.1654(15) 0.1475(5) -0.0613(8) 0.035(3) Uiso 0.25 1 d P
F(27) F 1.294(2) 0.1595(8) -0.0506(12) 0.069(5) Uiso 0.25 1 d P
F(28) F 1.309(2) 0.1976(11) -0.0689(14) 0.076(7) Uiso 0.25 1 d P
F(29) F 1.2875(11) 0.2186(4) -0.0911(6) 0.053(2) Uiso 0.50 1 d P
F(30) F 1.234(2) 0.2193(10) -0.1026(14) 0.077(7) Uiso 0.25 1 d P
F(31) F 1.1093(18) 0.5119(7) -0.1219(12) 0.066(6) Uiso 0.30 1 d P
F(32) F 1.1464(14) 0.5137(4) -0.1316(6) 0.034(2) Uiso 0.40 1 d P
F(33) F 1.1763(19) 0.5230(8) -0.1182(12) 0.070(7) Uiso 0.30 1 d P
F(34) F 1.2700(12) 0.5365(5) -0.0531(7) 0.039(3) Uiso 0.30 1 d P
F(35) F 1.2313(14) 0.5372(5) -0.0362(8) 0.062(3) Uiso 0.40 1 d P
F(36) F 1.166(2) 0.5330(7) -0.0155(10) 0.070(5) Uiso 0.30 1 d P
F(37) F 1.1181(15) 0.5232(5) -0.0168(7) 0.034(3) Uiso 0.30 1 d P
F(38) F 1.0737(14) 0.5153(5) -0.0440(9) 0.069(3) Uiso 0.40 1 d P
F(39) F 1.0328(14) 0.5012(6) -0.0785(9) 0.055(3) Uiso 0.30 1 d P
F(40) F 1.5204(16) 0.4055(7) -0.0681(11) 0.065(5) Uiso 0.30 1 d P
F(41) F 1.4835(10) 0.3435(3) -0.0505(6) 0.103(3) Uiso 0.70 1 d P
F(42) F 1.4183(13) 0.3831(5) -0.1539(8) 0.048(3) Uiso 0.30 1 d P
F(43) F 1.5293(15) 0.4031(6) -0.0356(11) 0.063(5) Uiso 0.30 1 d P
F(46) F 1.4354(11) 0.3325(5) -0.0933(7) 0.132(4) Uiso 0.70 1 d P
F(47) F 1.4544(10) 0.3994(4) -0.1315(6) 0.107(3) Uiso 0.70 1 d P
C(1) C 0.7767(7) 0.2142(3) 0.1697(5) 0.064(2) Uani 1.00 1 d .
C(2) C 0.7660(6) 0.2168(2) 0.0968(5) 0.052(2) Uani 1.00 1 d .
C(3) C 0.6535(6) 0.2237(2) 0.0704(4) 0.0454(18) Uani 1.00 1 d .
C(4) C 0.5934(6) 0.2231(2) 0.1247(4) 0.0472(18) Uani 1.00 1 d .
C(5) C 0.6740(7) 0.2192(3) 0.1855(4) 0.055(2) Uani 1.00 1 d .
C(6) C 0.8819(9) 0.2112(4) 0.2201(7) 0.115(5) Uani 1.00 1 d .
C(7) C 0.8586(8) 0.2170(3) 0.0596(7) 0.091(4) Uani 1.00 1 d .
C(8) C 0.6050(9) 0.2324(3) -0.0024(5) 0.068(2) Uani 1.00 1 d .
C(9) C 0.4764(7) 0.2358(3) 0.1179(5) 0.065(2) Uani 1.00 1 d .
C(10) C 0.6473(12) 0.2251(4) 0.2551(5) 0.108(5) Uani 1.00 1 d .
C(11) C 0.8000(5) 0.0473(2) 0.0743(3) 0.0347(14) Uani 1.00 1 d .
C(12) C 0.8400(5) 0.0059(2) 0.1112(3) 0.0330(14) Uani 1.00 1 d .
C(13) C 0.8251(6) -0.0371(2) 0.0780(3) 0.0393(15) Uani 1.00 1 d .
C(14) C 0.7742(6) -0.0400(2) 0.0109(4) 0.0463(18) Uani 1.00 1 d .
C(15) C 0.7398(6) 0.0006(2) -0.0249(3) 0.0433(17) Uani 1.00 1 d .
C(16) C 0.7536(5) 0.0446(2) 0.0064(3) 0.0371(15) Uani 1.00 1 d .
C(17) C 0.9014(5) 0.0058(2) 0.1819(3) 0.0371(15) Uani 1.00 1 d .
C(18) C 1.0089(6) 0.0244(2) 0.1967(4) 0.0432(17) Uani 1.00 1 d .
C(19) C 1.0672(6) 0.0206(2) 0.2628(4) 0.051(2) Uani 1.00 1 d .
C(20) C 1.0225(8) -0.0018(3) 0.3136(4) 0.059(2) Uani 1.00 1 d .
C(21) C 0.9187(7) -0.0202(3) 0.2969(4) 0.053(2) Uani 1.00 1 d .
C(22) C 0.8583(6) -0.0171(2) 0.2331(4) 0.0440(17) Uani 1.00 1 d .
C(23) C 1.0649(6) 0.0436(3) 0.1429(4) 0.054(2) Uani 1.00 1 d .
C(24) C 1.0928(9) -0.0074(4) 0.3825(4) 0.080(3) Uani 1.00 1 d .
C(25) C 0.7476(7) -0.0412(3) 0.2180(4) 0.053(2) Uani 1.00 1 d .
C(26) C 0.7237(6) 0.0867(2) -0.0389(3) 0.0436(17) Uani 1.00 1 d .
C(27) C 0.6156(7) 0.0961(2) -0.0682(4) 0.053(2) Uani 1.00 1 d .
C(28) C 0.5920(9) 0.1327(3) -0.1168(4) 0.062(2) Uani 1.00 1 d .
C(29) C 0.6753(10) 0.1595(3) -0.1345(4) 0.067(2) Uani 1.00 1 d .
C(30) C 0.7826(10) 0.1505(2) -0.1051(5) 0.067(2) Uani 1.00 1 d .
C(31) C 0.8100(8) 0.1137(2) -0.0577(4) 0.054(2) Uani 1.00 1 d .
C(32) C 0.5212(7) 0.0687(3) -0.0509(4) 0.063(2) Uani 1.00 1 d .
C(33) C 0.6497(12) 0.1981(3) -0.1871(5) 0.097(4) Uani 1.00 1 d .
C(34) C 0.9277(7) 0.1035(3) -0.0322(5) 0.063(2) Uani 1.00 1 d .
C(35) C 0.4594(10) 0.1210(4) 0.2005(8) 0.120(5) Uani 1.00 1 d .
C(36) C 0.6669(11) 0.0827(4) 0.2617(5) 0.087(3) Uani 1.00 1 d .
C(37) C 0.5477(8) 0.0466(3) 0.1370(5) 0.072(2) Uani 1.00 1 d .
C(38) C 1.1889(5) 0.3722(2) 0.1333(3) 0.0311(13) Uani 1.00 1 d .
C(39) C 1.1407(5) 0.4098(2) 0.1624(3) 0.0354(14) Uani 1.00 1 d .
C(40) C 1.1937(5) 0.4316(2) 0.2214(3) 0.0353(14) Uani 1.00 1 d .
C(41) C 1.2957(5) 0.4168(2) 0.2534(3) 0.0355(14) Uani 1.00 1 d .
C(42) C 1.3472(5) 0.3807(2) 0.2240(3) 0.0351(14) Uani 1.00 1 d .
C(43) C 1.2935(5) 0.3593(2) 0.1658(3) 0.0368(15) Uani 1.00 1 d .
C(44) C 1.1348(6) 0.4703(2) 0.2486(3) 0.0403(16) Uani 1.00 1 d .
C(45) C 1.4562(5) 0.3632(2) 0.2566(3) 0.0406(16) Uani 1.00 1 d .
C(46) C 1.0012(5) 0.3516(2) 0.0426(3) 0.0342(14) Uani 1.00 1 d .
C(47) C 0.9352(6) 0.3489(2) 0.0909(3) 0.0364(15) Uani 1.00 1 d .
C(48) C 0.8210(5) 0.3488(2) 0.0741(3) 0.0340(14) Uani 1.00 1 d .
C(49) C 0.7695(6) 0.3500(2) 0.0073(4) 0.0442(18) Uani 1.00 1 d .
C(50) C 0.8333(6) 0.3518(3) -0.0408(4) 0.0486(19) Uani 1.00 1 d .
C(51) C 0.9465(6) 0.3534(2) -0.0243(3) 0.0446(18) Uani 1.00 1 d .
C(52) C 0.7549(7) 0.3491(2) 0.1279(4) 0.0482(19) Uani 1.00 1 d .
C(53) C 0.7786(7) 0.3532(5) -0.1151(5) 0.080(3) Uani 1.00 1 d .
C(54) C 1.1610(5) 0.2923(2) 0.0588(3) 0.0368(15) Uani 1.00 1 d .
C(55) C 1.1683(5) 0.2646(2) 0.1175(3) 0.0349(14) Uani 1.00 1 d .
C(56) C 1.1823(6) 0.2163(2) 0.1178(3) 0.0415(17) Uani 1.00 1 d .
C(57) C 1.1936(6) 0.1928(2) 0.0600(4) 0.0455(18) Uani 1.00 1 d .
C(58) C 1.1883(6) 0.2189(2) 0.0011(3) 0.0457(18) Uani 1.00 1 d .
C(59) C 1.1704(6) 0.2674(2) 0.0012(3) 0.0430(18) Uani 1.00 1 d .
C(60) C 1.1955(8) 0.1907(3) 0.1841(5) 0.062(2) Uani 1.00 1 d .
C(61) C 1.2075(11) 0.1963(3) -0.0632(5) 0.080(3) Uani 1.00 1 d .
C(62) C 1.1907(5) 0.3801(2) 0.0075(3) 0.0314(13) Uani 1.00 1 d .
C(63) C 1.1521(5) 0.4255(2) -0.0104(3) 0.0360(14) Uani 1.00 1 d .
C(64) C 1.2050(6) 0.4550(2) -0.0479(3) 0.0415(16) Uani 1.00 1 d .
C(65) C 1.2968(6) 0.4410(2) -0.0718(4) 0.0453(18) Uani 1.00 1 d .
C(66) C 1.3360(6) 0.3967(3) -0.0551(4) 0.055(2) Uani 1.00 1 d .
C(67) C 1.2851(5) 0.3666(2) -0.0159(4) 0.0421(17) Uani 1.00 1 d .
C(68) C 1.1632(9) 0.5040(3) -0.0642(4) 0.062(2) Uani 1.00 1 d .
C(69) C 1.4384(9) 0.3813(4) -0.0794(6) 0.074(2) Uiso 1.00 1 d .
B(1) B 1.1358(6) 0.3489(2) 0.0601(4) 0.0346(16) Uani 1.00 1 d .
H(1) H 0.589(5) 0.123(2) 0.079(3) 0.04(2) Uiso 1.00 1 c .
H(2) H 0.9188 0.1814 0.2142 0.138 Uiso 1.00 1 c R
H(3) H 0.8659 0.2127 0.2658 0.138 Uiso 1.00 1 c R
H(4) H 0.9295 0.2377 0.2132 0.138 Uiso 1.00 1 c R
H(5) H 0.9277 0.2129 0.0915 0.109 Uiso 1.00 1 c R
H(6) H 0.8598 0.2472 0.0359 0.109 Uiso 1.00 1 c R
H(7) H 0.8495 0.1911 0.0270 0.109 Uiso 1.00 1 c R
H(8) H 0.5710 0.2638 -0.0073 0.081 Uiso 1.00 1 c R
H(9) H 0.5494 0.2084 -0.0181 0.081 Uiso 1.00 1 c R
H(10) H 0.6628 0.2309 -0.0293 0.081 Uiso 1.00 1 c R
H(11) H 0.4372 0.2102 0.1359 0.078 Uiso 1.00 1 c R
H(12) H 0.4448 0.2407 0.0702 0.078 Uiso 1.00 1 c R
H(13) H 0.4697 0.2650 0.1429 0.078 Uiso 1.00 1 c R
H(14) H 0.6637 0.1956 0.2806 0.130 Uiso 1.00 1 c R
H(15) H 0.5695 0.2327 0.2513 0.130 Uiso 1.00 1 c R
H(16) H 0.6916 0.2508 0.2787 0.130 Uiso 1.00 1 c R
H(17) H 0.8503 -0.0653 0.1016 0.047 Uiso 1.00 1 c R
H(18) H 0.7629 -0.0700 -0.0105 0.056 Uiso 1.00 1 c R
H(19) H 0.7066 -0.0016 -0.0711 0.052 Uiso 1.00 1 c R
H(20) H 1.1388 0.0335 0.2736 0.061 Uiso 1.00 1 c R
H(21) H 0.8879 -0.0357 0.3307 0.064 Uiso 1.00 1 c R
H(22) H 1.1041 0.0180 0.1249 0.064 Uiso 1.00 1 c R
H(23) H 1.1170 0.0682 0.1620 0.064 Uiso 1.00 1 c R
H(24) H 1.0102 0.0571 0.1066 0.064 Uiso 1.00 1 c R
H(25) H 1.1702 -0.0075 0.3785 0.096 Uiso 1.00 1 c R
H(26) H 1.0749 -0.0373 0.4024 0.096 Uiso 1.00 1 c R
H(27) H 1.0791 0.0189 0.4113 0.096 Uiso 1.00 1 c R
H(28) H 0.7474 -0.0682 0.2484 0.064 Uiso 1.00 1 c R
H(29) H 0.7333 -0.0523 0.1713 0.064 Uiso 1.00 1 c R
H(30) H 0.6906 -0.0188 0.2248 0.064 Uiso 1.00 1 c R
H(31) H 0.5182 0.1388 -0.1374 0.074 Uiso 1.00 1 c R
H(32) H 0.8393 0.1694 -0.1169 0.081 Uiso 1.00 1 c R
H(33) H 0.5395 0.0581 -0.0040 0.076 Uiso 1.00 1 c R
H(34) H 0.5064 0.0411 -0.0806 0.076 Uiso 1.00 1 c R
H(35) H 0.4561 0.0889 -0.0568 0.076 Uiso 1.00 1 c R
H(36) H 0.6386 0.2281 -0.1650 0.116 Uiso 1.00 1 c R
H(37) H 0.5830 0.1898 -0.2190 0.116 Uiso 1.00 1 c R
H(38) H 0.7108 0.2013 -0.2112 0.116 Uiso 1.00 1 c R
H(39) H 0.9373 0.0695 -0.0234 0.076 Uiso 1.00 1 c R
H(40) H 0.9527 0.1211 0.0096 0.076 Uiso 1.00 1 c R
H(41) H 0.9708 0.1130 -0.0660 0.076 Uiso 1.00 1 c R
H(42) H 0.4120 0.0936 0.2027 0.143 Uiso 1.00 1 c R
H(43) H 0.4238 0.1427 0.1653 0.143 Uiso 1.00 1 c R
H(44) H 0.4723 0.1374 0.2440 0.143 Uiso 1.00 1 c R
H(45) H 0.7161 0.1082 0.2811 0.104 Uiso 1.00 1 c R
H(46) H 0.7100 0.0547 0.2550 0.104 Uiso 1.00 1 c R
H(47) H 0.6169 0.0750 0.2924 0.104 Uiso 1.00 1 c R
H(48) H 0.4734 0.0498 0.1108 0.087 Uiso 1.00 1 c R
H(49) H 0.5494 0.0209 0.1697 0.087 Uiso 1.00 1 c R
H(50) H 0.5985 0.0394 0.1066 0.087 Uiso 1.00 1 c R
H(51) H 1.0702 0.4207 0.1415 0.043 Uiso 1.00 1 c R
H(52) H 1.3303 0.4309 0.2946 0.043 Uiso 1.00 1 c R
H(53) H 1.3297 0.3345 0.1470 0.044 Uiso 1.00 1 c R
H(54) H 0.9688 0.3471 0.1370 0.044 Uiso 1.00 1 c R
H(55) H 0.6919 0.3496 -0.0047 0.053 Uiso 1.00 1 c R
H(56) H 0.9879 0.3558 -0.0592 0.053 Uiso 1.00 1 c R
H(57) H 1.1634 0.2799 0.1586 0.042 Uiso 1.00 1 c R
H(58) H 1.2047 0.1596 0.0603 0.055 Uiso 1.00 1 c R
H(59) H 1.1644 0.2842 -0.0401 0.052 Uiso 1.00 1 c R
H(60) H 1.0876 0.4364 0.0036 0.043 Uiso 1.00 1 c R
H(61) H 1.3315 0.4614 -0.0988 0.054 Uiso 1.00 1 c R
H(62) H 1.3154 0.3362 -0.0048 0.051 Uiso 1.00 1 c R

loop_
_atom_site_aniso_label
_atom_site_aniso_U_11
_atom_site_aniso_U_22
_atom_site_aniso_U_33
_atom_site_aniso_U_12
_atom_site_aniso_U_13
_atom_site_aniso_U_23
Ir(1) 0.03068(15) 0.03542(19) 0.04779(19) 0.00181(11) 0.00721(12) -0.00083(12)
S(1) 0.0298(8) 0.0319(8) 0.0500(10) 0.0024(6) 0.0051(7) -0.0026(7)
P(1) 0.0583(13) 0.0547(13) 0.0675(15) 0.0100(10) 0.0314(11) 0.0185(11)
F(1) 0.044(2) 0.067(3) 0.088(3) 0.001(2) 0.021(2) -0.033(2)
F(2) 0.105(4) 0.045(2) 0.059(3) 0.026(2) 0.012(3) 0.001(2)
F(3) 0.057(2) 0.074(3) 0.053(2) 0.008(2) -0.005(2) -0.030(2)
F(4) 0.038(2) 0.102(4) 0.054(3) 0.008(2) 0.008(2) -0.006(2)
F(5) 0.047(2) 0.045(2) 0.061(2) 0.007(2) -0.014(2) -0.001(2)
F(6) 0.042(2) 0.061(2) 0.049(2) 0.003(2) -0.015(2) -0.016(2)
F(7) 0.138(5) 0.055(3) 0.100(4) -0.031(3) 0.084(4) -0.033(3)
F(8) 0.084(4) 0.106(4) 0.066(3) -0.006(3) 0.030(3) 0.026(3)
F(9) 0.057(3) 0.082(3) 0.084(3) -0.018(2) 0.033(2) -0.021(3)
F(19) 0.231(10) 0.050(3) 0.076(4) -0.009(4) 0.013(5) 0.017(3)
F(20) 0.094(4) 0.116(5) 0.055(3) 0.005(3) 0.008(3) 0.027(3)
F(21) 0.106(4) 0.089(4) 0.089(4) 0.016(3) 0.055(3) 0.031(3)
C(1) 0.046(4) 0.044(4) 0.093(7) 0.005(3) -0.010(4) -0.041(4)
C(2) 0.039(4) 0.030(3) 0.090(6) -0.014(3) 0.020(4) -0.014(4)
C(3) 0.046(4) 0.033(4) 0.058(4) 0.004(3) 0.012(3) 0.002(3)
C(4) 0.037(3) 0.039(4) 0.066(5) 0.009(3) 0.012(3) 0.004(3)
C(5) 0.057(5) 0.048(4) 0.060(5) 0.018(3) 0.004(4) -0.010(4)
C(6) 0.079(8) 0.092(8) 0.148(12) 0.025(6) -0.052(8) -0.047(8)
C(7) 0.066(6) 0.036(5) 0.189(13) -0.001(4) 0.067(7) -0.012(6)
C(8) 0.096(7) 0.041(5) 0.065(6) 0.008(4) 0.012(5) 0.008(4)
C(9) 0.044(4) 0.057(5) 0.097(7) 0.009(4) 0.021(4) 0.013(5)
C(10) 0.168(13) 0.090(8) 0.062(7) 0.066(9) 0.008(7) -0.027(6)
C(11) 0.032(3) 0.037(3) 0.037(3) 0.000(2) 0.011(2) -0.005(2)
C(12) 0.031(3) 0.035(3) 0.033(3) 0.003(2) 0.004(2) -0.001(2)
C(13) 0.047(4) 0.035(3) 0.034(3) 0.001(3) 0.002(3) 0.007(3)
C(14) 0.063(5) 0.027(3) 0.046(4) 0.003(3) 0.002(3) -0.001(3)
C(15) 0.056(4) 0.041(4) 0.032(3) -0.002(3) 0.005(3) 0.000(3)
C(16) 0.044(3) 0.035(3) 0.032(3) 0.004(3) 0.007(2) 0.006(2)
C(17) 0.039(3) 0.034(3) 0.036(3) 0.010(2) 0.002(2) 0.005(2)
C(18) 0.039(3) 0.040(4) 0.046(4) 0.009(3) -0.004(3) -0.007(3)
C(19) 0.044(4) 0.047(4) 0.055(5) 0.010(3) -0.007(3) -0.015(3)
C(20) 0.073(6) 0.048(5) 0.049(4) 0.027(4) -0.004(4) -0.008(4)
C(21) 0.063(5) 0.056(5) 0.035(4) 0.021(4) -0.005(3) 0.003(3)
C(22) 0.053(4) 0.035(4) 0.044(4) 0.010(3) 0.007(3) -0.000(3)
C(23) 0.037(3) 0.047(4) 0.076(6) 0.002(3) 0.011(3) -0.003(4)
C(24) 0.092(7) 0.092(7) 0.042(5) 0.029(6) -0.024(5) -0.002(5)
C(25) 0.059(5) 0.056(5) 0.045(4) -0.007(4) 0.011(3) 0.013(3)
C(26) 0.062(4) 0.034(3) 0.035(3) -0.001(3) 0.010(3) 0.005(3)
C(27) 0.068(5) 0.041(4) 0.045(4) 0.005(4) 0.000(4) -0.000(3)
C(28) 0.082(6) 0.059(5) 0.039(4) 0.018(5) -0.001(4) -0.001(4)
C(29) 0.112(9) 0.049(5) 0.041(4) 0.024(5) 0.019(5) 0.007(4)
C(30) 0.114(9) 0.038(4) 0.059(5) 0.016(4) 0.040(6) 0.013(4)
C(31) 0.080(6) 0.038(4) 0.051(4) 0.012(4) 0.032(4) 0.013(3)
C(32) 0.063(5) 0.062(5) 0.055(5) -0.001(4) -0.013(4) -0.007(4)
C(33) 0.166(13) 0.066(6) 0.062(6) 0.041(7) 0.032(7) 0.032(5)
C(34) 0.073(6) 0.045(4) 0.086(7) 0.012(4) 0.048(5) 0.014(4)
C(35) 0.102(9) 0.088(8) 0.200(16) 0.027(7) 0.111(11) 0.026(9)
C(36) 0.143(11) 0.068(6) 0.052(5) 0.018(7) 0.024(6) 0.009(5)
C(37) 0.058(5) 0.065(6) 0.101(8) -0.006(4) 0.032(5) 0.021(5)
C(38) 0.038(3) 0.031(3) 0.023(3) -0.003(2) 0.001(2) -0.001(2)
C(39) 0.040(3) 0.032(3) 0.033(3) -0.001(2) 0.001(2) 0.001(2)
C(40) 0.038(3) 0.031(3) 0.036(3) 0.002(2) 0.004(2) -0.002(2)
C(41) 0.038(3) 0.032(3) 0.034(3) -0.004(2) -0.001(2) -0.002(2)
C(42) 0.032(3) 0.036(3) 0.035(3) -0.000(2) -0.000(2) 0.003(2)
C(43) 0.034(3) 0.038(3) 0.036(3) 0.000(2) 0.002(2) -0.006(2)
C(44) 0.042(3) 0.039(4) 0.036(3) 0.000(3) -0.003(3) -0.008(3)
C(45) 0.036(3) 0.046(4) 0.036(3) -0.005(3) -0.001(2) -0.012(3)
C(46) 0.035(3) 0.034(3) 0.031(3) 0.004(2) -0.001(2) -0.004(2)
C(47) 0.045(3) 0.028(3) 0.034(3) -0.001(2) -0.000(2) -0.000(2)
C(48) 0.032(3) 0.032(3) 0.036(3) 0.000(2) 0.002(2) -0.007(2)
C(49) 0.036(3) 0.041(4) 0.055(4) 0.004(3) 0.005(3) -0.011(3)
C(50) 0.040(4) 0.066(5) 0.037(4) 0.008(3) -0.002(3) -0.010(3)
C(51) 0.033(3) 0.070(5) 0.029(3) 0.002(3) -0.001(2) -0.008(3)
C(52) 0.058(5) 0.034(4) 0.055(4) -0.008(3) 0.016(3) -0.002(3)
C(53) 0.027(4) 0.143(11) 0.066(6) -0.001(5) -0.006(4) -0.009(6)
C(54) 0.031(3) 0.040(3) 0.035(3) 0.002(2) -0.003(2) -0.003(3)
C(55) 0.036(3) 0.034(3) 0.033(3) -0.002(2) 0.004(2) 0.005(2)
C(56) 0.042(3) 0.033(3) 0.047(4) 0.001(3) 0.001(3) 0.008(3)
C(57) 0.048(4) 0.027(3) 0.055(4) 0.002(3) -0.008(3) 0.001(3)
C(58) 0.060(4) 0.037(4) 0.035(3) 0.003(3) -0.006(3) -0.010(3)
C(59) 0.052(4) 0.030(3) 0.039(3) 0.001(3) -0.014(3) -0.000(3)
C(60) 0.068(6) 0.050(5) 0.074(6) 0.011(4) 0.029(5) 0.016(4)
C(61) 0.129(10) 0.030(4) 0.062(6) 0.020(5) -0.030(6) -0.019(4)
C(62) 0.031(3) 0.034(3) 0.026(3) 0.004(2) -0.003(2) -0.003(2)
C(63) 0.042(3) 0.035(3) 0.031(3) 0.001(3) 0.007(2) -0.001(2)
C(64) 0.053(4) 0.031(3) 0.039(3) 0.005(3) 0.004(3) 0.005(3)
C(65) 0.043(4) 0.047(4) 0.045(4) 0.000(3) 0.006(3) 0.011(3)
C(66) 0.036(4) 0.068(5) 0.061(5) 0.003(3) 0.010(3) 0.012(4)
C(67) 0.036(3) 0.034(3) 0.055(4) 0.004(3) 0.003(3) -0.000(3)
C(68) 0.101(7) 0.055(5) 0.031(4) 0.021(5) 0.017(4) 0.008(3)
B(1) 0.036(3) 0.032(4) 0.033(3) 0.001(3) -0.001(3) -0.003(3)

loop_
_atom_type_symbol
_atom_type_description
_atom_type_scat_dispersion_real
_atom_type_scat_dispersion_imag
_atom_type_scat_source
C C 0.003 0.002
;
International Tables for Crystallography
(1992, Vol. C, Tables 4.2.6.8 and 6.1.1.4)
;
H H 0.000 0.000
;
International Tables for Crystallography
(1992, Vol. C, Table 6.1.1.4)
;
Ir Ir -1.444 7.990
;
International Tables for Crystallography
(1992, Vol. C, Tables 4.2.6.8 and 6.1.1.4)
;
S S 0.125 0.123
;
International Tables for Crystallography
(1992, Vol. C, Tables 4.2.6.8 and 6.1.1.4)
;
P P 0.102 0.094
;
International Tables for Crystallography
(1992, Vol. C, Tables 4.2.6.8 and 6.1.1.4)
;
F F 0.017 0.010
;
International Tables for Crystallography
(1992, Vol. C, Tables 4.2.6.8 and 6.1.1.4)
;
B B 0.001 0.001
;
International Tables for Crystallography
(1992, Vol. C, Tables 4.2.6.8 and 6.1.1.4)
;

loop_
_geom_angle_atom_site_label_1
_geom_angle_atom_site_label_2
_geom_angle_atom_site_label_3
_geom_angle
_geom_angle_publ_flag
S(1) Ir(1) P(1) 94.51(8) yes
S(1) Ir(1) C(1) 95.5(2) yes
S(1) Ir(1) C(2) 91.3(2) yes
S(1) Ir(1) C(3) 121.2(2) yes
S(1) Ir(1) C(4) 154.0(2) yes
S(1) Ir(1) C(5) 128.0(2) yes
P(1) Ir(1) C(1) 124.6(2) yes
P(1) Ir(1) C(2) 162.0(2) yes
P(1) Ir(1) C(3) 143.9(2) yes
P(1) Ir(1) C(4) 109.1(2) yes
P(1) Ir(1) C(5) 101.9(2) yes
C(1) Ir(1) C(2) 37.7(3) yes
C(1) Ir(1) C(3) 61.7(3) yes
C(1) Ir(1) C(4) 62.4(2) yes
C(1) Ir(1) C(5) 35.8(3) yes
C(2) Ir(1) C(3) 36.7(2) yes
C(2) Ir(1) C(4) 63.0(3) yes
C(2) Ir(1) C(5) 61.6(3) yes
C(3) Ir(1) C(4) 37.7(3) yes
C(3) Ir(1) C(5) 61.6(3) yes
C(4) Ir(1) C(5) 37.8(3) yes
Ir(1) S(1) C(11) 123.0(2) yes
Ir(1) P(1) C(35) 115.4(4) yes
Ir(1) P(1) C(36) 115.8(4) yes
Ir(1) P(1) C(37) 114.6(4) yes
C(35) P(1) C(36) 104.4(7) yes
C(35) P(1) C(37) 101.0(5) yes
C(36) P(1) C(37) 104.0(5) yes
F(11) F(10) F(17) 100(2) yes
F(11) F(10) F(18) 114(3) yes
F(11) F(10) C(53) 64(2) yes
F(12) F(10) F(17) 78.0(15) yes
F(12) F(10) F(18) 92(2) yes
F(18) F(10) C(53) 55.9(14) yes
F(10) F(11) F(12) 129(3) yes
F(10) F(11) F(13) 125(2) yes
F(10) F(11) C(53) 76(2) yes
F(12) F(11) C(53) 58.7(17) yes
F(13) F(11) C(53) 52.9(12) yes
F(10) F(12) F(13) 141(2) yes
F(10) F(12) F(14) 116.3(19) yes
F(10) F(12) C(53) 61.7(14) yes
F(11) F(12) F(13) 166(3) yes
F(11) F(12) F(14) 144(2) yes
F(11) F(12) C(53) 86(2) yes
F(13) F(12) C(53) 80(2) yes
F(14) F(12) C(53) 58.0(15) yes
F(11) F(13) F(14) 132(2) yes
F(11) F(13) C(53) 62.9(14) yes
F(12) F(13) F(14) 138(3) yes
F(12) F(13) C(53) 71(2) yes
F(14) F(13) C(53) 70(2) yes
F(12) F(14) F(15) 136(3) yes
F(12) F(14) F(16) 93(2) yes
F(12) F(14) C(53) 54.0(13) yes
F(13) F(14) F(15) 154(4) yes
F(13) F(14) F(16) 110(3) yes
F(13) F(14) C(53) 70(2) yes
F(15) F(14) C(53) 85(2) yes
F(16) F(14) C(53) 49.2(15) yes
F(14) F(15) F(16) 97(2) yes
F(14) F(15) C(53) 57(2) yes
F(16) F(15) C(53) 50.3(15) yes
F(14) F(16) F(17) 124(3) yes
F(14) F(16) F(18) 114(2) yes
F(14) F(16) C(53) 56.2(16) yes
F(15) F(16) F(17) 160(3) yes
F(15) F(16) F(18) 150(2) yes
F(15) F(16) C(53) 86(2) yes
F(17) F(16) C(53) 74(2) yes
F(18) F(16) C(53) 63.7(16) yes
F(10) F(17) F(16) 127(2) yes
F(10) F(17) C(53) 61.5(14) yes
F(16) F(17) F(18) 156(3) yes
F(16) F(17) C(53) 68(2) yes
F(18) F(17) C(53) 88(2) yes
F(10) F(18) F(16) 123(2) yes
F(10) F(18) F(17) 135(3) yes
F(10) F(18) C(53) 74.4(17) yes
F(16) F(18) C(53) 52.3(13) yes
F(17) F(18) C(53) 66(2) yes
F(23) F(22) F(25) 58(3) yes
F(23) F(22) F(30) 147(3) yes
F(23) F(22) C(61) 94(2) yes
F(25) F(22) F(30) 108(3) yes
F(25) F(22) C(61) 61(2) yes
F(30) F(22) C(61) 55.7(18) yes
F(22) F(23) F(25) 82(3) yes
F(22) F(23) C(61) 60.5(19) yes
F(25) F(23) F(30) 77(2) yes
F(25) F(23) C(61) 53(2) yes
F(25) F(24) F(26) 53(2) yes
F(25) F(24) F(27) 121(2) yes
F(25) F(24) C(61) 49.5(15) yes
F(26) F(24) F(27) 171(2) yes
F(26) F(24) C(61) 89.4(18) yes
F(27) F(24) C(61) 81.6(18) yes
F(22) F(25) F(24) 126(3) yes
F(22) F(25) F(26) 151(3) yes
F(22) F(25) C(61) 73(2) yes
F(23) F(25) F(24) 150(3) yes
F(23) F(25) F(26) 147(4) yes
F(23) F(25) F(30) 75(3) yes
F(23) F(25) C(61) 93(3) yes
F(24) F(25) F(30) 87(2) yes
F(24) F(25) C(61) 58.5(16) yes
F(26) F(25) F(30) 114(2) yes
F(26) F(25) C(61) 78(2) yes
F(24) F(26) F(25) 99(2) yes
F(24) F(26) C(61) 62.4(15) yes
F(25) F(26) F(27) 95(2) yes
F(25) F(26) C(61) 50.6(18) yes
F(27) F(26) C(61) 57.3(11) yes
F(24) F(27) F(28) 115(2) yes
F(24) F(27) C(61) 60.7(16) yes
F(26) F(27) F(28) 111(2) yes
F(26) F(27) C(61) 56.9(11) yes
F(28) F(27) C(61) 56.4(18) yes
F(27) F(28) F(29) 148(3) yes
F(27) F(28) F(30) 120(3) yes
F(27) F(28) C(61) 75(2) yes
F(29) F(28) C(61) 81(2) yes
F(30) F(28) C(61) 53(2) yes
F(28) F(29) F(30) 116(3) yes
F(28) F(29) C(61) 67(2) yes
F(30) F(29) C(61) 53(2) yes
F(22) F(30) F(28) 130(3) yes
F(22) F(30) F(29) 163(4) yes
F(22) F(30) C(61) 70(2) yes
F(23) F(30) F(28) 123(2) yes
F(23) F(30) F(29) 157(3) yes
F(23) F(30) C(61) 59.9(17) yes
F(25) F(30) F(28) 97(2) yes
F(25) F(30) F(29) 130(3) yes
F(28) F(30) C(61) 67(2) yes
F(29) F(30) C(61) 98(3) yes
F(32) F(31) F(38) 136(3) yes
F(32) F(31) F(39) 162(3) yes
F(32) F(31) C(68) 90(2) yes
F(33) F(31) F(38) 108(2) yes
F(33) F(31) F(39) 138(2) yes
F(33) F(31) C(68) 70(2) yes
F(38) F(31) C(68) 48.7(11) yes
F(39) F(31) C(68) 72.2(15) yes
F(31) F(32) F(33) 118(4) yes
F(31) F(32) C(68) 66(2) yes
F(33) F(32) C(68) 67(3) yes
F(31) F(33) F(34) 132(3) yes
F(31) F(33) F(35) 111(2) yes
F(31) F(33) C(68) 69(2) yes
F(32) F(33) F(34) 157(4) yes
F(32) F(33) F(35) 141(4) yes
F(32) F(33) C(68) 92(3) yes
F(34) F(33) C(68) 65.6(13) yes
F(35) F(33) C(68) 49.8(11) yes
F(33) F(34) F(35) 87(2) yes
F(33) F(34) F(36) 81.6(14) yes
F(33) F(34) C(68) 45.7(10) yes
F(35) F(34) C(68) 53.6(17) yes
F(36) F(34) C(68) 46.9(9) yes
F(33) F(35) F(34) 71(2) yes
F(33) F(35) F(36) 99.8(18) yes
F(33) F(35) F(37) 88.1(12) yes
F(33) F(35) C(68) 46.4(10) yes
F(34) F(35) F(36) 169(2) yes
F(34) F(35) F(37) 156(2) yes
F(34) F(35) C(68) 103(2) yes
F(36) F(35) C(68) 65.5(16) yes
F(37) F(35) C(68) 53.0(9) yes
F(34) F(36) F(37) 144(3) yes
F(34) F(36) F(38) 122.5(18) yes
F(34) F(36) C(68) 65.8(14) yes
F(35) F(36) F(37) 148(3) yes
F(35) F(36) F(38) 126(2) yes
F(35) F(36) C(68) 70.2(18) yes
F(37) F(36) C(68) 78(2) yes
F(38) F(36) C(68) 60.5(14) yes
F(35) F(37) F(38) 118(2) yes
F(35) F(37) F(39) 113.3(13) yes
F(35) F(37) C(68) 53.4(10) yes
F(36) F(37) F(38) 135(3) yes
F(36) F(37) F(39) 131(2) yes
F(36) F(37) C(68) 72(2) yes
F(38) F(37) C(68) 72(2) yes
F(39) F(37) C(68) 65.4(10) yes
F(31) F(38) F(36) 94.0(17) yes
F(31) F(38) F(37) 115(2) yes
F(31) F(38) F(39) 57.1(18) yes
F(31) F(38) C(68) 46.6(10) yes
F(36) F(38) F(39) 150(2) yes
F(36) F(38) C(68) 59.2(14) yes
F(37) F(38) F(39) 166(3) yes
F(37) F(38) C(68) 75(2) yes
F(39) F(38) C(68) 92(2) yes
F(31) F(39) F(37) 88.6(14) yes
F(31) F(39) F(38) 92(2) yes
F(31) F(39) C(68) 48.4(10) yes
F(37) F(39) C(68) 48.5(9) yes
F(38) F(39) C(68) 54.2(16) yes
F(43) F(40) F(47) 151(3) yes
F(43) F(40) C(69) 96(2) yes
F(47) F(40) C(69) 55.1(11) yes
F(46) F(41) C(69) 74.4(11) yes
F(47) F(42) C(69) 55.1(15) yes
F(40) F(43) C(69) 57(2) yes
F(41) F(46) C(69) 62.2(10) yes
F(40) F(47) F(42) 146(2) yes
F(40) F(47) C(69) 54.7(11) yes
F(42) F(47) C(69) 95.1(19) yes
Ir(1) C(1) C(2) 71.2(4) yes
Ir(1) C(1) C(5) 71.7(5) yes
Ir(1) C(1) C(6) 127.1(7) yes
C(2) C(1) C(5) 108.3(7) yes
C(2) C(1) C(6) 126.4(9) yes
C(5) C(1) C(6) 125.1(10) yes
Ir(1) C(2) C(1) 71.0(5) yes
Ir(1) C(2) C(3) 71.3(4) yes
Ir(1) C(2) C(7) 127.4(5) yes
C(1) C(2) C(3) 106.6(8) yes
C(1) C(2) C(7) 125.3(8) yes
C(3) C(2) C(7) 127.8(9) yes
Ir(1) C(3) C(2) 72.0(4) yes
Ir(1) C(3) C(4) 69.4(4) yes
Ir(1) C(3) C(8) 126.7(5) yes
C(2) C(3) C(4) 109.1(7) yes
C(2) C(3) C(8) 125.5(9) yes
C(4) C(3) C(8) 125.3(7) yes
Ir(1) C(4) C(3) 72.9(4) yes
Ir(1) C(4) C(5) 72.7(4) yes
Ir(1) C(4) C(9) 130.4(5) yes
C(3) C(4) C(5) 106.0(7) yes
C(3) C(4) C(9) 124.5(7) yes
C(5) C(4) C(9) 127.9(9) yes
Ir(1) C(5) C(1) 72.5(5) yes
Ir(1) C(5) C(4) 69.5(4) yes
Ir(1) C(5) C(10) 129.2(7) yes
C(1) C(5) C(4) 109.7(8) yes
C(1) C(5) C(10) 126.7(9) yes
C(4) C(5) C(10) 123.3(9) yes
S(1) C(11) C(12) 119.2(4) yes
S(1) C(11) C(16) 119.8(5) yes
C(12) C(11) C(16) 120.9(6) yes
C(11) C(12) C(13) 117.7(5) yes
C(11) C(12) C(17) 124.7(6) yes
C(13) C(12) C(17) 117.5(5) yes
C(12) C(13) C(14) 121.3(6) yes
C(13) C(14) C(15) 120.3(6) yes
C(14) C(15) C(16) 120.4(6) yes
C(11) C(16) C(15) 119.3(6) yes
C(11) C(16) C(26) 124.6(6) yes
C(15) C(16) C(26) 115.9(6) yes
C(12) C(17) C(18) 119.9(6) yes
C(12) C(17) C(22) 120.5(6) yes
C(18) C(17) C(22) 119.3(6) yes
C(17) C(18) C(19) 118.3(7) yes
C(17) C(18) C(23) 121.9(6) yes
C(19) C(18) C(23) 119.5(6) yes
C(18) C(19) C(20) 121.8(7) yes
C(19) C(20) C(21) 118.2(7) yes
C(19) C(20) C(24) 118.8(8) yes
C(21) C(20) C(24) 122.9(8) yes
C(20) C(21) C(22) 122.2(8) yes
C(17) C(22) C(21) 120.2(7) yes
C(17) C(22) C(25) 121.0(6) yes
C(21) C(22) C(25) 118.6(7) yes
C(16) C(26) C(27) 121.3(7) yes
C(16) C(26) C(31) 118.2(6) yes
C(27) C(26) C(31) 120.0(7) yes
C(26) C(27) C(28) 119.5(8) yes
C(26) C(27) C(32) 122.5(7) yes
C(28) C(27) C(32) 117.9(8) yes
C(27) C(28) C(29) 120.7(9) yes
C(28) C(29) C(30) 119.8(8) yes
C(28) C(29) C(33) 120.4(10) yes
C(30) C(29) C(33) 119.7(11) yes
C(29) C(30) C(31) 121.4(10) yes
C(26) C(31) C(30) 118.5(8) yes
C(26) C(31) C(34) 122.9(7) yes
C(30) C(31) C(34) 118.5(9) yes
C(39) C(38) C(43) 115.8(5) yes
C(39) C(38) B(1) 123.5(5) yes
C(43) C(38) B(1) 120.2(6) yes
C(38) C(39) C(40) 121.5(6) yes
C(39) C(40) C(41) 121.1(6) yes
C(39) C(40) C(44) 117.2(5) yes
C(41) C(40) C(44) 121.7(6) yes
C(40) C(41) C(42) 118.4(6) yes
C(41) C(42) C(43) 119.8(6) yes
C(41) C(42) C(45) 120.7(6) yes
C(43) C(42) C(45) 119.4(6) yes
C(38) C(43) C(42) 123.3(6) yes
F(1) C(44) F(2) 106.2(6) yes
F(1) C(44) F(3) 105.7(6) yes
F(1) C(44) C(40) 113.4(6) yes
F(2) C(44) F(3) 105.1(6) yes
F(2) C(44) C(40) 112.5(6) yes
F(3) C(44) C(40) 113.2(5) yes
F(4) C(45) F(5) 104.6(6) yes
F(4) C(45) F(6) 107.0(5) yes
F(4) C(45) C(42) 112.3(6) yes
F(5) C(45) F(6) 105.7(5) yes
F(5) C(45) C(42) 111.8(5) yes
F(6) C(45) C(42) 114.6(6) yes
C(47) C(46) C(51) 115.9(6) yes
C(47) C(46) B(1) 123.8(6) yes
C(51) C(46) B(1) 120.1(6) yes
C(46) C(47) C(48) 122.5(6) yes
C(47) C(48) C(49) 120.2(7) yes
C(47) C(48) C(52) 120.0(6) yes
C(49) C(48) C(52) 119.8(6) yes
C(48) C(49) C(50) 118.1(7) yes
C(49) C(50) C(51) 121.8(7) yes
C(49) C(50) C(53) 119.3(7) yes
C(51) C(50) C(53) 118.9(7) yes
C(46) C(51) C(50) 121.5(7) yes
F(7) C(52) F(8) 107.0(7) yes
F(7) C(52) F(9) 106.4(7) yes
F(7) C(52) C(48) 113.3(7) yes
F(8) C(52) F(9) 103.7(6) yes
F(8) C(52) C(48) 112.4(7) yes
F(9) C(52) C(48) 113.3(6) yes
F(10) C(53) F(12) 74.0(16) yes
F(10) C(53) F(13) 102.4(17) yes
F(10) C(53) F(14) 136.6(19) yes
F(10) C(53) F(15) 150.1(13) yes
F(10) C(53) F(16) 110.9(19) yes
F(10) C(53) F(17) 74.8(17) yes
F(10) C(53) F(18) 49.7(14) yes
F(10) C(53) C(50) 102.0(13) yes
F(11) C(53) F(13) 64.1(14) yes
F(11) C(53) F(14) 103.0(18) yes
F(11) C(53) F(15) 137.9(13) yes
F(11) C(53) F(16) 132.7(16) yes
F(11) C(53) F(17) 107.5(15) yes
F(11) C(53) F(18) 87.0(13) yes
F(11) C(53) C(50) 106.0(10) yes
F(12) C(53) F(14) 68.0(17) yes
F(12) C(53) F(15) 104.6(14) yes
F(12) C(53) F(16) 122.1(16) yes
F(12) C(53) F(17) 121.4(13) yes
F(12) C(53) F(18) 112.1(13) yes
F(12) C(53) C(50) 116.1(9) yes
F(13) C(53) F(15) 77.2(13) yes
F(13) C(53) F(16) 106.4(17) yes
F(13) C(53) F(17) 125.7(13) yes
F(13) C(53) F(18) 130.7(13) yes
F(13) C(53) C(50) 115.4(9) yes
F(14) C(53) F(16) 75(2) yes
F(14) C(53) F(17) 108.0(18) yes
F(14) C(53) F(18) 130.3(15) yes
F(14) C(53) C(50) 113.0(14) yes
F(15) C(53) F(17) 81.3(13) yes
F(15) C(53) F(18) 107.7(11) yes
F(15) C(53) C(50) 105.1(10) yes
F(16) C(53) F(18) 64.0(16) yes
F(16) C(53) C(50) 118.5(14) yes
F(17) C(53) C(50) 118.1(11) yes
F(18) C(53) C(50) 110.4(10) yes
C(55) C(54) C(59) 115.1(6) yes
C(55) C(54) B(1) 120.9(6) yes
C(59) C(54) B(1) 123.9(6) yes
C(54) C(55) C(56) 122.9(6) yes
C(55) C(56) C(57) 120.6(7) yes
C(55) C(56) C(60) 118.3(7) yes
C(57) C(56) C(60) 120.8(7) yes
C(56) C(57) C(58) 118.3(6) yes
C(57) C(58) C(59) 120.3(7) yes
C(57) C(58) C(61) 121.5(7) yes
C(59) C(58) C(61) 118.2(7) yes
C(54) C(59) C(58) 122.8(7) yes
F(19) C(60) F(20) 101.7(8) yes
F(19) C(60) F(21) 114.7(9) yes
F(19) C(60) C(56) 115.0(8) yes
F(20) C(60) F(21) 97.9(7) yes
F(20) C(60) C(56) 110.4(8) yes
F(21) C(60) C(56) 114.6(7) yes
F(22) C(61) F(24) 114.0(12) yes
F(22) C(61) F(25) 46(2) yes
F(22) C(61) F(26) 97.7(12) yes
F(22) C(61) F(27) 129.1(15) yes
F(22) C(61) F(28) 109.3(18) yes
F(22) C(61) F(29) 81.7(12) yes
F(22) C(61) F(30) 53.9(19) yes
F(22) C(61) C(58) 118.8(12) yes
F(23) C(61) F(24) 105.7(10) yes
F(23) C(61) F(26) 81.9(10) yes
F(23) C(61) F(27) 136.0(12) yes
F(23) C(61) F(28) 134.0(16) yes
F(23) C(61) F(29) 106.8(10) yes
F(23) C(61) F(30) 78.6(18) yes
F(23) C(61) C(58) 104.5(10) yes
F(24) C(61) F(25) 72(2) yes
F(24) C(61) F(28) 85.2(16) yes
F(24) C(61) F(29) 113.1(12) yes
F(24) C(61) F(30) 126(2) yes
F(24) C(61) C(58) 112.4(9) yes
F(25) C(61) F(26) 52(2) yes
F(25) C(61) F(27) 103(2) yes
F(25) C(61) F(28) 125(2) yes
F(25) C(61) F(29) 116(2) yes
F(25) C(61) F(30) 94(2) yes
F(25) C(61) C(58) 123(2) yes
F(26) C(61) F(27) 65.8(12) yes
F(26) C(61) F(28) 112.8(17) yes
F(26) C(61) F(29) 136.1(12) yes
F(26) C(61) F(30) 135.3(18) yes
F(26) C(61) C(58) 105.1(10) yes
F(27) C(61) F(28) 49.1(17) yes
F(27) C(61) F(29) 80.6(13) yes
F(27) C(61) F(30) 103(2) yes
F(27) C(61) C(58) 112.1(11) yes
F(28) C(61) F(30) 60(2) yes
F(28) C(61) C(58) 112.2(15) yes
F(29) C(61) C(58) 113.5(8) yes
F(30) C(61) C(58) 118.6(16) yes
C(63) C(62) C(67) 115.6(6) yes
C(63) C(62) B(1) 120.3(6) yes
C(67) C(62) B(1) 123.7(6) yes
C(62) C(63) C(64) 121.8(7) yes
C(63) C(64) C(65) 122.1(6) yes
C(63) C(64) C(68) 120.2(7) yes
C(65) C(64) C(68) 117.8(7) yes
C(64) C(65) C(66) 117.3(7) yes
C(65) C(66) C(67) 121.5(8) yes
C(65) C(66) C(69) 117.9(8) yes
C(67) C(66) C(69) 120.5(8) yes
C(62) C(67) C(66) 121.7(7) yes
F(31) C(68) F(34) 108.4(13) yes
F(31) C(68) F(35) 117.5(13) yes
F(31) C(68) F(36) 122.5(16) yes
F(31) C(68) F(37) 112.2(15) yes
F(31) C(68) F(38) 84.6(15) yes
F(31) C(68) F(39) 59.4(14) yes
F(31) C(68) C(64) 118.4(12) yes
F(32) C(68) F(33) 21.1(12) yes
F(32) C(68) F(34) 89.7(10) yes
F(32) C(68) F(35) 104.6(11) yes
F(32) C(68) F(36) 128.0(13) yes
F(32) C(68) F(37) 129.5(12) yes
F(32) C(68) F(38) 106.4(12) yes
F(32) C(68) F(39) 82.4(11) yes
F(32) C(68) C(64) 112.9(9) yes
F(33) C(68) F(34) 68.7(12) yes
F(33) C(68) F(35) 83.8(14) yes
F(33) C(68) F(36) 113.8(16) yes
F(33) C(68) F(37) 126.8(15) yes
F(33) C(68) F(38) 115.2(15) yes
F(33) C(68) F(39) 99.0(13) yes
F(33) C(68) C(64) 119.6(13) yes
F(34) C(68) F(36) 67.3(14) yes
F(34) C(68) F(37) 96.6(11) yes
F(34) C(68) F(38) 123.6(11) yes
F(34) C(68) F(39) 147.7(10) yes
F(34) C(68) C(64) 104.9(8) yes
F(35) C(68) F(37) 73.7(11) yes
F(35) C(68) F(38) 102.0(12) yes
F(35) C(68) F(39) 131.4(12) yes
F(35) C(68) C(64) 113.4(9) yes
F(36) C(68) F(38) 60.2(15) yes
F(36) C(68) F(39) 93.3(15) yes
F(36) C(68) C(64) 117.8(11) yes
F(37) C(68) F(39) 66.1(11) yes
F(37) C(68) C(64) 113.6(9) yes
F(38) C(68) C(64) 116.4(10) yes
F(39) C(68) C(64) 107.1(9) yes
F(40) C(69) F(41) 95.8(13) yes
F(40) C(69) F(42) 98.6(15) yes
F(40) C(69) F(46) 125.4(14) yes
F(40) C(69) F(47) 70.1(13) yes
F(40) C(69) C(66) 120.5(14) yes
F(41) C(69) F(42) 117.6(12) yes
F(41) C(69) F(43) 81.4(10) yes
F(41) C(69) F(47) 127.5(13) yes
F(41) C(69) C(66) 114.4(11) yes
F(42) C(69) F(43) 125.2(14) yes
F(42) C(69) F(46) 80.5(10) yes
F(42) C(69) C(66) 109.1(10) yes
F(43) C(69) F(46) 122.1(12) yes
F(43) C(69) F(47) 96.6(13) yes
F(43) C(69) C(66) 107.0(12) yes
F(46) C(69) F(47) 103.9(12) yes
F(46) C(69) C(66) 110.8(10) yes
F(47) C(69) C(66) 116.2(10) yes
C(38) B(1) C(46) 113.4(6) yes
C(38) B(1) C(54) 111.3(5) yes
C(38) B(1) C(62) 102.9(5) yes
C(46) B(1) C(54) 103.4(5) yes
C(46) B(1) C(62) 111.6(5) yes
C(54) B(1) C(62) 114.6(6) yes
S(1) Ir(1) H(1) 94(2) no
P(1) Ir(1) H(1) 67(3) no
C(1) Ir(1) H(1) 164(2) no
C(2) Ir(1) H(1) 130(2) no
C(3) Ir(1) H(1) 103(2) no
C(4) Ir(1) H(1) 105(2) no
C(5) Ir(1) H(1) 138(2) no
C(1) C(6) H(2) 109.5 no
C(1) C(6) H(3) 109.5 no
C(1) C(6) H(4) 109.5 no
H(2) C(6) H(3) 109.5 no
H(2) C(6) H(4) 109.5 no
H(3) C(6) H(4) 109.5 no
C(2) C(7) H(5) 109.5 no
C(2) C(7) H(6) 109.5 no
C(2) C(7) H(7) 109.5 no
H(5) C(7) H(6) 109.5 no
H(5) C(7) H(7) 109.5 no
H(6) C(7) H(7) 109.5 no
C(3) C(8) H(8) 109.5 no
C(3) C(8) H(9) 109.5 no
C(3) C(8) H(10) 109.5 no
H(8) C(8) H(9) 109.5 no
H(8) C(8) H(10) 109.5 no
H(9) C(8) H(10) 109.5 no
C(4) C(9) H(11) 109.5 no
C(4) C(9) H(12) 109.5 no
C(4) C(9) H(13) 109.5 no
H(11) C(9) H(12) 109.5 no
H(11) C(9) H(13) 109.5 no
H(12) C(9) H(13) 109.5 no
C(5) C(10) H(14) 109.5 no
C(5) C(10) H(15) 109.5 no
C(5) C(10) H(16) 109.5 no
H(14) C(10) H(15) 109.5 no
H(14) C(10) H(16) 109.5 no
H(15) C(10) H(16) 109.5 no
C(12) C(13) H(17) 119.3 no
C(14) C(13) H(17) 119.3 no
C(13) C(14) H(18) 119.9 no
C(15) C(14) H(18) 119.9 no
C(14) C(15) H(19) 119.8 no
C(16) C(15) H(19) 119.8 no
C(18) C(19) H(20) 119.1 no
C(20) C(19) H(20) 119.1 no
C(20) C(21) H(21) 118.9 no
C(22) C(21) H(21) 118.9 no
C(18) C(23) H(22) 109.5 no
C(18) C(23) H(23) 109.5 no
C(18) C(23) H(24) 109.5 no
H(22) C(23) H(23) 109.5 no
H(22) C(23) H(24) 109.5 no
H(23) C(23) H(24) 109.5 no
C(20) C(24) H(25) 109.5 no
C(20) C(24) H(26) 109.5 no
C(20) C(24) H(27) 109.5 no
H(25) C(24) H(26) 109.5 no
H(25) C(24) H(27) 109.4 no
H(26) C(24) H(27) 109.5 no
C(22) C(25) H(28) 109.5 no
C(22) C(25) H(29) 109.5 no
C(22) C(25) H(30) 109.5 no
H(28) C(25) H(29) 109.5 no
H(28) C(25) H(30) 109.5 no
H(29) C(25) H(30) 109.5 no
C(27) C(28) H(31) 119.6 no
C(29) C(28) H(31) 119.6 no
C(29) C(30) H(32) 119.3 no
C(31) C(30) H(32) 119.3 no
C(27) C(32) H(33) 109.5 no
C(27) C(32) H(34) 109.5 no
C(27) C(32) H(35) 109.5 no
H(33) C(32) H(34) 109.5 no
H(33) C(32) H(35) 109.5 no
H(34) C(32) H(35) 109.5 no
C(29) C(33) H(36) 109.5 no
C(29) C(33) H(37) 109.5 no
C(29) C(33) H(38) 109.5 no
H(36) C(33) H(37) 109.5 no
H(36) C(33) H(38) 109.5 no
H(37) C(33) H(38) 109.5 no
C(31) C(34) H(39) 109.5 no
C(31) C(34) H(40) 109.5 no
C(31) C(34) H(41) 109.5 no
H(39) C(34) H(40) 109.5 no
H(39) C(34) H(41) 109.5 no
H(40) C(34) H(41) 109.5 no
P(1) C(35) H(42) 109.5 no
P(1) C(35) H(43) 109.5 no
P(1) C(35) H(44) 109.5 no
H(42) C(35) H(43) 109.5 no
H(42) C(35) H(44) 109.5 no
H(43) C(35) H(44) 109.5 no
P(1) C(36) H(45) 109.5 no
P(1) C(36) H(46) 109.5 no
P(1) C(36) H(47) 109.5 no
H(45) C(36) H(46) 109.5 no
H(45) C(36) H(47) 109.5 no
H(46) C(36) H(47) 109.5 no
P(1) C(37) H(48) 109.5 no
P(1) C(37) H(49) 109.5 no
P(1) C(37) H(50) 109.5 no
H(48) C(37) H(49) 109.5 no
H(48) C(37) H(50) 109.5 no
H(49) C(37) H(50) 109.5 no
C(38) C(39) H(51) 119.3 no
C(40) C(39) H(51) 119.3 no
C(40) C(41) H(52) 120.8 no
C(42) C(41) H(52) 120.8 no
C(38) C(43) H(53) 118.4 no
C(42) C(43) H(53) 118.3 no
C(46) C(47) H(54) 118.8 no
C(48) C(47) H(54) 118.8 no
C(48) C(49) H(55) 120.9 no
C(50) C(49) H(55) 120.9 no
C(46) C(51) H(56) 119.2 no
C(50) C(51) H(56) 119.2 no
C(54) C(55) H(57) 118.5 no
C(56) C(55) H(57) 118.5 no
C(56) C(57) H(58) 120.8 no
C(58) C(57) H(58) 120.9 no
C(54) C(59) H(59) 118.6 no
C(58) C(59) H(59) 118.6 no
C(62) C(63) H(60) 119.1 no
C(64) C(63) H(60) 119.1 no
C(64) C(65) H(61) 121.3 no
C(66) C(65) H(61) 121.3 no
C(62) C(67) H(62) 119.2 no
C(66) C(67) H(62) 119.2 no

loop_
_geom_bond_atom_site_label_1
_geom_bond_atom_site_label_2
_geom_bond_distance
_geom_bond_publ_flag
Ir(1) S(1) 2.3238(17) yes
Ir(1) P(1) 2.254(2) yes
Ir(1) C(1) 2.249(8) yes
Ir(1) C(2) 2.252(8) yes
Ir(1) C(3) 2.243(7) yes
Ir(1) C(4) 2.196(7) yes
Ir(1) C(5) 2.239(9) yes
S(1) C(11) 1.791(7) yes
P(1) C(35) 1.803(15) yes
P(1) C(36) 1.815(10) yes
P(1) C(37) 1.820(10) yes
F(1) C(44) 1.329(9) yes
F(2) C(44) 1.330(9) yes
F(3) C(44) 1.340(8) yes
F(4) C(45) 1.334(9) yes
F(5) C(45) 1.358(9) yes
F(6) C(45) 1.338(8) yes
F(7) C(52) 1.307(9) yes
F(8) C(52) 1.335(10) yes
F(9) C(52) 1.339(10) yes
F(10) F(11) 1.05(3) yes
F(10) F(12) 1.71(3) yes
F(10) F(17) 1.72(3) yes
F(10) F(18) 1.24(3) yes
F(10) C(53) 1.57(3) yes
F(11) F(12) 0.84(3) yes
F(11) F(13) 1.47(3) yes
F(11) C(53) 1.45(2) yes
F(12) F(13) 0.64(3) yes
F(12) F(14) 1.43(3) yes
F(12) C(53) 1.245(18) yes
F(13) F(14) 0.88(3) yes
F(13) C(53) 1.30(2) yes
F(14) F(15) 0.95(3) yes
F(14) F(16) 1.51(4) yes
F(14) C(53) 1.31(3) yes
F(15) F(16) 1.07(3) yes
F(15) C(53) 1.54(2) yes
F(16) F(17) 0.78(3) yes
F(16) F(18) 1.35(3) yes
F(16) C(53) 1.19(2) yes
F(17) F(18) 0.60(2) yes
F(17) C(53) 1.232(17) yes
F(18) C(53) 1.348(19) yes
F(19) C(60) 1.248(11) yes
F(20) C(60) 1.370(11) yes
F(21) C(60) 1.307(13) yes
F(22) F(23) 0.63(2) yes
F(22) F(30) 1.10(3) yes
F(22) C(61) 1.28(2) yes
F(23) F(30) 1.66(3) yes
F(23) C(61) 1.465(17) yes
F(24) F(25) 1.46(3) yes
F(26) F(27) 1.61(3) yes
F(26) C(61) 1.480(19) yes
F(27) F(28) 1.17(3) yes
F(27) C(61) 1.49(2) yes
F(28) F(29) 0.76(3) yes
F(28) F(30) 1.21(4) yes
F(28) C(61) 1.29(3) yes
F(29) F(30) 0.67(3) yes
F(29) C(61) 1.383(19) yes
F(30) C(61) 1.12(3) yes
F(31) F(32) 0.54(3) yes
F(31) F(33) 0.88(3) yes
F(31) F(38) 1.71(3) yes
F(31) F(39) 1.44(3) yes
F(31) C(68) 1.25(2) yes
F(32) F(33) 0.49(2) yes
F(32) C(68) 1.365(15) yes
F(33) F(34) 1.63(2) yes
F(33) F(35) 1.72(2) yes
F(33) C(68) 1.25(2) yes
F(34) F(35) 0.64(2) yes
F(34) F(36) 1.61(3) yes
F(34) C(68) 1.596(18) yes
F(35) F(36) 0.98(3) yes
F(35) F(37) 1.58(2) yes
F(35) C(68) 1.321(18) yes
F(36) F(37) 0.66(3) yes
F(36) F(38) 1.29(3) yes
F(36) C(68) 1.28(2) yes
F(37) F(38) 0.74(2) yes
F(37) F(39) 1.60(2) yes
F(37) C(68) 1.31(2) yes
F(38) F(39) 0.88(2) yes
F(38) C(68) 1.29(2) yes
F(39) C(68) 1.59(2) yes
F(40) F(43) 0.65(3) yes
F(40) F(47) 1.40(2) yes
F(41) F(46) 1.007(18) yes
F(42) F(47) 0.739(19) yes
C(1) C(2) 1.455(15) yes
C(1) C(5) 1.379(13) yes
C(1) C(6) 1.503(15) yes
C(2) C(3) 1.415(10) yes
C(2) C(7) 1.487(16) yes
C(3) C(4) 1.436(13) yes
C(3) C(8) 1.504(12) yes
C(4) C(5) 1.438(11) yes
C(4) C(9) 1.480(11) yes
C(5) C(10) 1.514(16) yes
C(11) C(12) 1.427(9) yes
C(11) C(16) 1.389(9) yes
C(12) C(13) 1.387(9) yes
C(12) C(17) 1.489(9) yes
C(13) C(14) 1.388(10) yes
C(14) C(15) 1.381(10) yes
C(15) C(16) 1.394(10) yes
C(16) C(26) 1.505(10) yes
C(17) C(18) 1.415(10) yes
C(17) C(22) 1.409(11) yes
C(18) C(19) 1.401(11) yes
C(18) C(23) 1.497(12) yes
C(19) C(20) 1.405(13) yes
C(20) C(21) 1.374(13) yes
C(20) C(24) 1.509(12) yes
C(21) C(22) 1.369(10) yes
C(22) C(25) 1.514(11) yes
C(26) C(27) 1.390(11) yes
C(26) C(31) 1.426(12) yes
C(27) C(28) 1.419(12) yes
C(27) C(32) 1.500(13) yes
C(28) C(29) 1.383(16) yes
C(29) C(30) 1.380(17) yes
C(29) C(33) 1.515(14) yes
C(30) C(31) 1.411(12) yes
C(31) C(34) 1.487(13) yes
C(38) C(39) 1.402(9) yes
C(38) C(43) 1.393(9) yes
C(38) B(1) 1.641(9) yes
C(39) C(40) 1.394(9) yes
C(40) C(41) 1.377(9) yes
C(40) C(44) 1.480(10) yes
C(41) C(42) 1.395(10) yes
C(42) C(43) 1.379(9) yes
C(42) C(45) 1.478(9) yes
C(46) C(47) 1.388(11) yes
C(46) C(51) 1.398(9) yes
C(46) B(1) 1.646(10) yes
C(47) C(48) 1.396(10) yes
C(48) C(49) 1.382(10) yes
C(48) C(52) 1.479(12) yes
C(49) C(50) 1.366(12) yes
C(50) C(51) 1.385(10) yes
C(50) C(53) 1.529(13) yes
C(54) C(55) 1.410(9) yes
C(54) C(59) 1.383(10) yes
C(54) B(1) 1.634(10) yes
C(55) C(56) 1.375(10) yes
C(56) C(57) 1.373(11) yes
C(56) C(60) 1.505(13) yes
C(57) C(58) 1.393(11) yes
C(58) C(59) 1.390(10) yes
C(58) C(61) 1.506(14) yes
C(62) C(63) 1.398(9) yes
C(62) C(67) 1.398(10) yes
C(62) B(1) 1.625(11) yes
C(63) C(64) 1.373(10) yes
C(64) C(65) 1.377(11) yes
C(64) C(68) 1.494(11) yes
C(65) C(66) 1.365(12) yes
C(66) C(67) 1.393(12) yes
C(66) C(69) 1.509(15) yes
Ir(1) H(1) 1.50(6) no
C(6) H(2) 0.980 no
C(6) H(3) 0.980 no
C(6) H(4) 0.980 no
C(7) H(5) 0.980 no
C(7) H(6) 0.980 no
C(7) H(7) 0.980 no
C(8) H(8) 0.980 no
C(8) H(9) 0.980 no
C(8) H(10) 0.980 no
C(9) H(11) 0.980 no
C(9) H(12) 0.980 no
C(9) H(13) 0.980 no
C(10) H(14) 0.980 no
C(10) H(15) 0.980 no
C(10) H(16) 0.980 no
C(13) H(17) 0.950 no
C(14) H(18) 0.950 no
C(15) H(19) 0.950 no
C(19) H(20) 0.950 no
C(21) H(21) 0.950 no
C(23) H(22) 0.980 no
C(23) H(23) 0.980 no
C(23) H(24) 0.980 no
C(24) H(25) 0.980 no
C(24) H(26) 0.980 no
C(24) H(27) 0.980 no
C(25) H(28) 0.980 no
C(25) H(29) 0.980 no
C(25) H(30) 0.980 no
C(28) H(31) 0.950 no
C(30) H(32) 0.950 no
C(32) H(33) 0.980 no
C(32) H(34) 0.980 no
C(32) H(35) 0.980 no
C(33) H(36) 0.980 no
C(33) H(37) 0.980 no
C(33) H(38) 0.980 no
C(34) H(39) 0.980 no
C(34) H(40) 0.980 no
C(34) H(41) 0.980 no
C(35) H(42) 0.980 no
C(35) H(43) 0.980 no
C(35) H(44) 0.980 no
C(36) H(45) 0.980 no
C(36) H(46) 0.980 no
C(36) H(47) 0.980 no
C(37) H(48) 0.980 no
C(37) H(49) 0.980 no
C(37) H(50) 0.980 no
C(39) H(51) 0.950 no
C(41) H(52) 0.950 no
C(43) H(53) 0.950 no
C(47) H(54) 0.950 no
C(49) H(55) 0.950 no
C(51) H(56) 0.950 no
C(55) H(57) 0.950 no
C(57) H(58) 0.950 no
C(59) H(59) 0.950 no
C(63) H(60) 0.950 no
C(65) H(61) 0.950 no
C(67) H(62) 0.950 no

loop_
_geom_contact_atom_site_label_1
_geom_contact_atom_site_label_2
_geom_contact_distance
_geom_contact_site_symmetry_2
F(1) F(31) 3.11(2) 3_765
F(1) F(32) 3.178(14) 3_765
F(1) F(33) 3.52(2) 3_765
F(1) C(28) 3.587(10) 4_555
F(1) C(37) 3.557(12) 2_655
F(2) F(14) 3.33(3) 3_765
F(2) F(31) 3.13(2) 3_765
F(2) F(32) 3.462(16) 3_765
F(2) F(39) 2.967(17) 3_765
F(3) C(15) 3.331(8) 4_555
F(3) C(23) 3.459(9) 2_755
F(4) F(7) 3.251(9) 1_655
F(4) F(9) 3.038(8) 1_655
F(4) C(21) 3.391(10) 2_755
F(5) F(22) 3.000(19) 4_555
F(5) F(23) 2.732(13) 4_555
F(5) F(25) 3.05(3) 4_555
F(5) C(30) 3.579(13) 4_555
F(6) F(22) 3.427(19) 4_555
F(6) F(23) 3.138(14) 4_555
F(6) F(25) 2.87(3) 4_555
F(6) F(26) 3.125(16) 4_555
F(6) C(13) 3.515(8) 2_755
F(6) C(17) 3.548(8) 2_755
F(6) C(22) 3.412(9) 2_755
F(6) C(34) 3.470(12) 4_555
F(7) F(4) 3.251(9) 1_455
F(7) F(31) 3.43(2) 3_765
F(7) F(32) 3.092(16) 3_765
F(7) F(33) 2.76(2) 3_765
F(7) F(34) 2.818(16) 3_765
F(7) F(35) 3.135(17) 3_765
F(7) C(21) 3.468(11) 2_655
F(7) C(25) 3.252(10) 2_655
F(8) C(1) 3.099(11) .
F(8) C(2) 3.443(10) .
F(8) C(5) 3.340(11) .
F(8) C(6) 3.373(14) .
F(9) F(4) 3.038(8) 1_455
F(9) F(41) 3.539(12) 1_455
F(9) C(2) 3.511(9) .
F(9) C(3) 3.104(9) .
F(9) C(4) 3.153(10) .
F(9) C(5) 3.485(10) .
F(9) C(8) 3.541(11) .
F(9) C(9) 3.499(11) .
F(10) F(20) 2.91(3) 4_454
F(10) F(21) 3.08(2) 4_454
F(10) C(33) 3.34(3) .
F(11) F(20) 2.59(2) 4_454
F(11) F(21) 3.346(19) 4_454
F(11) C(60) 3.51(2) 4_454
F(12) F(19) 3.416(14) 4_454
F(12) F(20) 2.771(16) 4_454
F(12) F(21) 3.547(15) 4_454
F(12) C(35) 3.59(2) 4_554
F(12) C(60) 3.559(16) 4_454
F(13) F(19) 3.454(17) 4_454
F(13) F(20) 3.16(2) 4_454
F(13) C(35) 3.52(2) 4_554
F(14) F(2) 3.33(3) 3_765
F(15) F(36) 3.42(2) 3_765
F(15) F(40) 3.10(2) 1_455
F(15) F(43) 3.40(2) 1_455
F(15) F(47) 3.45(2) 1_455
F(15) C(19) 3.476(17) 4_454
F(15) C(24) 3.43(2) 4_454
F(16) F(40) 2.82(3) 1_455
F(16) F(41) 3.37(2) 1_455
F(16) F(42) 3.35(2) 1_455
F(16) F(43) 3.14(3) 1_455
F(16) F(46) 3.56(3) 1_455
F(16) F(47) 3.04(2) 1_455
F(16) C(69) 3.48(2) 1_455
F(17) F(21) 3.220(18) 4_454
F(17) F(40) 3.08(2) 1_455
F(17) F(41) 3.16(2) 1_455
F(17) F(42) 3.39(2) 1_455
F(17) F(43) 3.36(2) 1_455
F(17) F(46) 3.28(2) 1_455
F(17) F(47) 3.22(2) 1_455
F(17) C(69) 3.52(2) 1_455
F(18) F(20) 3.541(17) 4_454
F(18) F(21) 3.079(15) 4_454
F(18) F(40) 3.52(2) 1_455
F(18) F(41) 3.31(2) 1_455
F(18) F(46) 3.40(2) 1_455
F(19) F(12) 3.416(14) 4_555
F(19) F(13) 3.454(17) 4_555
F(19) C(23) 3.407(11) .
F(19) C(35) 3.213(17) 1_655
F(20) F(10) 2.91(3) 4_555
F(20) F(11) 2.59(2) 4_555
F(20) F(12) 2.771(16) 4_555
F(20) F(13) 3.16(2) 4_555
F(20) F(18) 3.541(17) 4_555
F(20) C(9) 3.535(13) 1_655
F(20) C(35) 3.188(15) 1_655
F(21) F(10) 3.08(2) 4_555
F(21) F(11) 3.346(19) 4_555
F(21) F(12) 3.547(15) 4_555
F(21) F(17) 3.220(18) 4_555
F(21) F(18) 3.079(15) 4_555
F(21) C(6) 3.085(14) .
F(21) C(33) 3.255(12) 4_555
F(22) F(5) 3.000(19) 4_454
F(22) F(6) 3.427(19) 4_454
F(22) F(24) 2.17(2) .
F(22) F(25) 0.97(4) .
F(22) C(10) 3.15(2) 4_554
F(23) F(5) 2.732(13) 4_454
F(23) F(6) 3.138(14) 4_454
F(23) F(24) 2.216(18) .
F(23) F(25) 0.82(4) .
F(23) C(10) 3.519(19) 4_554
F(23) C(45) 3.497(15) 4_454
F(24) F(22) 2.17(2) .
F(24) F(23) 2.216(18) .
F(24) F(26) 0.70(2) .
F(24) F(27) 0.92(3) .
F(24) F(28) 1.76(3) .
F(24) F(29) 2.248(17) .
F(24) F(30) 2.17(3) .
F(24) C(13) 3.273(13) 3_755
F(24) C(14) 3.260(13) 3_755
F(24) C(57) 2.734(14) .
F(24) C(58) 2.344(13) .
F(24) C(61) 1.312(14) .
F(25) F(5) 3.05(3) 4_454
F(25) F(6) 2.87(3) 4_454
F(25) F(22) 0.97(4) .
F(25) F(23) 0.82(4) .
F(25) F(26) 1.19(4) .
F(25) F(27) 2.09(4) .
F(25) F(28) 2.18(4) .
F(25) F(29) 2.17(3) .
F(25) F(30) 1.67(5) .
F(25) C(45) 3.51(3) 4_454
F(25) C(57) 3.23(3) .
F(25) C(58) 2.35(3) .
F(25) C(59) 3.25(3) .
F(25) C(61) 1.17(3) .
F(26) F(6) 3.125(16) 4_454
F(26) F(24) 0.70(2) .
F(26) F(25) 1.19(4) .
F(26) C(13) 3.145(17) 3_755
F(26) C(14) 3.251(17) 3_755
F(26) C(34) 3.36(2) .
F(27) F(24) 0.92(3) .
F(27) F(25) 2.09(4) .
F(28) F(24) 1.76(3) .
F(28) F(25) 2.18(4) .
F(29) F(24) 2.248(17) .
F(29) F(25) 2.17(3) .
F(30) F(24) 2.17(3) .
F(30) F(25) 1.67(5) .
F(30) C(10) 3.28(3) 4_554
F(31) F(1) 3.11(2) 3_765
F(31) F(2) 3.13(2) 3_765
F(31) F(7) 3.43(2) 3_765
F(32) F(1) 3.178(14) 3_765
F(32) F(2) 3.462(16) 3_765
F(32) F(7) 3.092(16) 3_765
F(32) C(25) 3.584(17) 4_554
F(32) C(36) 3.515(17) 4_554
F(33) F(1) 3.52(2) 3_765
F(33) F(7) 2.76(2) 3_765
F(34) F(7) 2.818(16) 3_765
F(34) F(43) 3.27(2) 3_865
F(34) C(48) 3.438(16) 3_765
F(34) C(49) 3.404(16) 3_765
F(34) C(52) 3.563(16) 3_765
F(35) F(7) 3.135(17) 3_765
F(35) F(43) 3.50(2) 3_865
F(35) C(48) 3.350(16) 3_765
F(35) C(49) 3.244(16) 3_765
F(36) F(15) 3.42(2) 3_765
F(36) F(39) 3.52(3) 3_765
F(36) C(48) 3.56(2) 3_765
F(36) C(49) 3.40(2) 3_765
F(36) C(50) 3.45(2) 3_765
F(37) F(37) 3.40(2) 3_765
F(37) F(38) 3.08(2) 3_765
F(37) F(39) 3.01(2) 3_765
F(38) F(37) 3.08(2) 3_765
F(38) F(38) 2.91(2) 3_765
F(38) F(39) 3.05(2) 3_765
F(39) F(2) 2.967(17) 3_765
F(39) F(36) 3.52(3) 3_765
F(39) F(37) 3.01(2) 3_765
F(39) F(38) 3.05(2) 3_765
F(39) F(39) 3.42(2) 3_765
F(39) C(39) 3.537(17) 3_765
F(40) F(15) 3.10(2) 1_655
F(40) F(16) 2.82(3) 1_655
F(40) F(17) 3.08(2) 1_655
F(40) F(18) 3.52(2) 1_655
F(40) F(41) 1.86(2) .
F(40) F(42) 2.05(2) .
F(40) F(46) 2.33(2) .
F(40) C(24) 3.23(2) 4_554
F(40) C(49) 3.55(2) 1_655
F(40) C(65) 2.94(2) .
F(40) C(66) 2.37(2) .
F(40) C(67) 3.47(2) .
F(40) C(69) 1.21(2) .
F(41) F(9) 3.539(12) 1_655
F(41) F(16) 3.37(2) 1_655
F(41) F(17) 3.16(2) 1_655
F(41) F(18) 3.31(2) 1_655
F(41) F(40) 1.86(2) .
F(41) F(42) 2.376(19) .
F(41) F(43) 1.78(2) .
F(41) F(47) 2.256(17) .
F(41) C(8) 3.544(14) 1_655
F(41) C(49) 3.535(14) 1_655
F(41) C(65) 3.579(13) .
F(41) C(66) 2.359(14) .
F(41) C(67) 2.763(15) .
F(41) C(69) 1.295(15) .
F(42) F(16) 3.35(2) 1_655
F(42) F(17) 3.39(2) 1_655
F(42) F(40) 2.05(2) .
F(42) F(41) 2.376(19) .
F(42) F(43) 2.59(2) .
F(42) F(46) 1.87(2) .
F(42) C(36) 3.411(19) 4_554
F(42) C(65) 2.941(19) .
F(42) C(66) 2.44(2) .
F(42) C(67) 3.528(19) .
F(42) C(69) 1.48(2) .
F(43) F(15) 3.40(2) 1_655
F(43) F(16) 3.14(3) 1_655
F(43) F(17) 3.36(2) 1_655
F(43) F(34) 3.27(2) 3_865
F(43) F(35) 3.50(2) 3_865
F(43) F(41) 1.78(2) .
F(43) F(42) 2.59(2) .
F(43) F(46) 2.49(2) .
F(43) F(47) 1.99(2) .
F(43) C(24) 3.54(2) 4_554
F(43) C(49) 3.31(2) 1_655
F(43) C(65) 3.04(2) .
F(43) C(66) 2.37(2) .
F(43) C(67) 3.30(2) .
F(43) C(69) 1.44(2) .
F(46) F(16) 3.56(3) 1_655
F(46) F(17) 3.28(2) 1_655
F(46) F(18) 3.40(2) 1_655
F(46) F(40) 2.33(2) .
F(46) F(42) 1.87(2) .
F(46) F(43) 2.49(2) .
F(46) F(47) 2.075(19) .
F(46) C(65) 3.587(16) .
F(46) C(66) 2.404(17) .
F(46) C(67) 2.820(18) .
F(46) C(69) 1.411(18) .
F(47) F(15) 3.45(2) 1_655
F(47) F(16) 3.04(2) 1_655
F(47) F(17) 3.22(2) 1_655
F(47) F(41) 2.256(17) .
F(47) F(43) 1.99(2) .
F(47) F(46) 2.075(19) .
F(47) C(19) 3.573(16) 4_554
F(47) C(20) 3.269(15) 4_554
F(47) C(24) 3.492(16) 4_554
F(47) C(65) 2.747(16) .
F(47) C(66) 2.321(17) .
F(47) C(67) 3.544(16) .
F(47) C(69) 1.220(18) .
C(1) F(8) 3.099(11) .
C(2) F(8) 3.443(10) .
C(2) F(9) 3.511(9) .
C(3) F(9) 3.104(9) .
C(4) F(9) 3.153(10) .
C(5) F(8) 3.340(11) .
C(5) F(9) 3.485(10) .
C(6) F(8) 3.373(14) .
C(6) F(21) 3.085(14) .
C(8) F(9) 3.541(11) .
C(8) F(41) 3.544(14) 1_455
C(9) F(9) 3.499(11) .
C(9) F(20) 3.535(13) 1_455
C(10) F(22) 3.15(2) 4_455
C(10) F(23) 3.519(19) 4_455
C(10) F(30) 3.28(3) 4_455
C(13) F(6) 3.515(8) 2_745
C(13) F(24) 3.273(13) 3_755
C(13) F(26) 3.145(17) 3_755
C(14) F(24) 3.260(13) 3_755
C(14) F(26) 3.251(17) 3_755
C(15) F(3) 3.331(8) 4_454
C(17) F(6) 3.548(8) 2_745
C(19) F(15) 3.476(17) 4_555
C(19) F(47) 3.573(16) 4_455
C(19) C(41) 3.441(10) 2_745
C(20) F(47) 3.269(15) 4_455
C(21) F(4) 3.391(10) 2_745
C(21) F(7) 3.468(11) 2_645
C(22) F(6) 3.412(9) 2_745
C(23) F(3) 3.459(9) 2_745
C(23) F(19) 3.407(11) .
C(24) F(15) 3.43(2) 4_555
C(24) F(40) 3.23(2) 4_455
C(24) F(43) 3.54(2) 4_455
C(24) F(47) 3.492(16) 4_455
C(25) F(7) 3.252(10) 2_645
C(25) F(32) 3.584(17) 4_455
C(28) F(1) 3.587(10) 4_454
C(30) F(5) 3.579(13) 4_454
C(30) C(41) 3.464(12) 4_454
C(33) F(10) 3.34(3) .
C(33) F(21) 3.255(12) 4_454
C(34) F(6) 3.470(12) 4_454
C(34) F(26) 3.36(2) .
C(35) F(12) 3.59(2) 4_455
C(35) F(13) 3.52(2) 4_455
C(35) F(19) 3.213(17) 1_455
C(35) F(20) 3.188(15) 1_455
C(36) F(32) 3.515(17) 4_455
C(36) F(42) 3.411(19) 4_455
C(36) C(65) 3.516(12) 4_455
C(37) F(1) 3.557(12) 2_645
C(39) F(39) 3.537(17) 3_765
C(41) C(19) 3.441(10) 2_755
C(41) C(30) 3.464(12) 4_555
C(45) F(23) 3.497(15) 4_555
C(45) F(25) 3.51(3) 4_555
C(48) F(34) 3.438(16) 3_765
C(48) F(35) 3.350(16) 3_765
C(48) F(36) 3.56(2) 3_765
C(49) F(34) 3.404(16) 3_765
C(49) F(35) 3.244(16) 3_765
C(49) F(36) 3.40(2) 3_765
C(49) F(40) 3.55(2) 1_455
C(49) F(41) 3.535(14) 1_455
C(49) F(43) 3.31(2) 1_455
C(50) F(36) 3.45(2) 3_765
C(52) F(34) 3.563(16) 3_765
C(57) F(24) 2.734(14) .
C(57) F(25) 3.23(3) .
C(58) F(24) 2.344(13) .
C(58) F(25) 2.35(3) .
C(59) F(25) 3.25(3) .
C(60) F(11) 3.51(2) 4_555
C(60) F(12) 3.559(16) 4_555
C(61) F(24) 1.312(14) .
C(61) F(25) 1.17(3) .
C(65) F(40) 2.94(2) .
C(65) F(41) 3.579(13) .
C(65) F(42) 2.941(19) .
C(65) F(43) 3.04(2) .
C(65) F(46) 3.587(16) .
C(65) F(47) 2.747(16) .
C(65) C(36) 3.516(12) 4_554
C(66) F(40) 2.37(2) .
C(66) F(41) 2.359(14) .
C(66) F(42) 2.44(2) .
C(66) F(43) 2.37(2) .
C(66) F(46) 2.404(17) .
C(66) F(47) 2.321(17) .
C(67) F(40) 3.47(2) .
C(67) F(41) 2.763(15) .
C(67) F(42) 3.528(19) .
C(67) F(43) 3.30(2) .
C(67) F(46) 2.820(18) .
C(67) F(47) 3.544(16) .
C(69) F(16) 3.48(2) 1_655
C(69) F(17) 3.52(2) 1_655
C(69) F(40) 1.21(2) .
C(69) F(41) 1.295(15) .
C(69) F(42) 1.48(2) .
C(69) F(43) 1.44(2) .
C(69) F(46) 1.411(18) .
C(69) F(47) 1.220(18) .
F(1) H(28) 3.572 2_655
F(1) H(30) 2.967 2_655
F(1) H(31) 3.498 4_555
F(1) H(34) 3.351 4_555
F(1) H(49) 2.641 2_655
F(2) H(20) 3.017 2_755
F(2) H(25) 3.415 2_755
F(2) H(42) 3.086 2_655
F(2) H(47) 3.516 2_655
F(2) H(49) 3.556 2_655
F(3) H(19) 2.441 4_555
F(3) H(20) 3.245 2_755
F(3) H(22) 2.838 2_755
F(3) H(23) 3.333 2_755
F(3) H(34) 3.542 4_555
F(3) H(42) 3.269 2_655
F(3) H(48) 3.329 2_655
F(3) H(49) 3.207 2_655
F(4) H(13) 3.145 1_655
F(4) H(21) 3.248 2_755
F(4) H(28) 3.380 2_755
F(5) H(13) 3.133 1_655
F(5) H(15) 2.906 1_655
F(5) H(16) 3.518 1_655
F(5) H(32) 2.797 4_555
F(5) H(38) 3.101 4_555
F(6) H(17) 2.651 2_755
F(6) H(32) 3.150 4_555
F(6) H(41) 2.584 4_555
F(7) H(21) 2.671 2_655
F(7) H(28) 2.323 2_655
F(7) H(30) 3.574 2_655
F(8) H(3) 3.583 .
F(8) H(4) 2.909 .
F(8) H(16) 3.299 .
F(8) H(28) 3.485 2_655
F(9) H(8) 3.032 .
F(9) H(13) 3.128 .
F(10) H(10) 3.355 .
F(10) H(36) 2.627 .
F(10) H(38) 3.208 .
F(11) H(36) 3.540 .
F(11) H(44) 3.217 4_554
F(12) H(42) 3.539 4_554
F(12) H(44) 2.848 4_554
F(13) H(42) 3.318 4_554
F(13) H(44) 2.862 4_554
F(14) H(20) 3.103 4_454
F(14) H(44) 3.541 4_554
F(15) H(20) 2.771 4_454
F(15) H(25) 3.043 4_454
F(15) H(27) 3.098 4_454
F(16) H(20) 3.327 4_454
F(16) H(27) 3.571 4_454
F(17) H(36) 3.367 .
F(18) H(8) 3.509 .
F(18) H(10) 3.334 .
F(18) H(36) 2.846 .
F(19) H(23) 2.471 .
F(19) H(42) 2.958 1_655
F(19) H(43) 2.811 1_655
F(19) H(44) 3.359 1_655
F(20) H(11) 2.759 1_655
F(20) H(13) 3.459 1_655
F(20) H(15) 3.481 1_655
F(20) H(38) 3.267 4_555
F(20) H(42) 3.477 1_655
F(20) H(43) 2.761 1_655
F(20) H(44) 2.858 1_655
F(21) H(2) 2.693 .
F(21) H(3) 3.554 .
F(21) H(4) 2.635 .
F(21) H(5) 3.327 .
F(21) H(36) 2.918 4_555
F(21) H(37) 3.275 4_555
F(21) H(38) 3.033 4_555
F(22) H(14) 3.405 4_554
F(22) H(15) 3.099 4_554
F(22) H(16) 2.508 4_554
F(23) H(15) 3.300 4_554
F(23) H(16) 2.973 4_554
F(23) H(32) 3.400 .
F(23) H(41) 3.246 .
F(24) H(17) 2.670 3_755
F(24) H(18) 2.645 3_755
F(24) H(35) 3.390 1_655
F(24) H(41) 3.272 .
F(24) H(58) 2.436 .
F(25) H(16) 3.317 4_554
F(25) H(17) 3.188 3_755
F(25) H(41) 2.957 .
F(25) H(58) 3.257 .
F(25) H(59) 3.248 .
F(26) H(17) 2.461 3_755
F(26) H(18) 2.688 3_755
F(26) H(40) 3.316 .
F(26) H(41) 2.594 .
F(27) H(9) 3.410 1_655
F(27) H(17) 3.272 3_755
F(27) H(18) 2.961 3_755
F(27) H(35) 2.853 1_655
F(28) H(9) 2.992 1_655
F(28) H(12) 3.236 1_655
F(28) H(16) 3.475 4_554
F(28) H(31) 3.578 1_655
F(28) H(35) 3.565 1_655
F(29) H(9) 3.328 1_655
F(29) H(12) 3.532 1_655
F(29) H(16) 2.816 4_554
F(30) H(14) 3.372 4_554
F(30) H(15) 3.536 4_554
F(30) H(16) 2.507 4_554
F(31) H(30) 3.438 4_554
F(31) H(46) 3.529 4_554
F(31) H(47) 3.019 4_554
F(31) H(51) 2.906 3_765
F(32) H(21) 3.291 4_554
F(32) H(28) 3.313 4_554
F(32) H(30) 3.057 4_554
F(32) H(46) 3.207 4_554
F(32) H(47) 2.929 4_554
F(32) H(51) 3.246 3_765
F(33) H(21) 3.020 4_554
F(33) H(28) 3.252 4_554
F(33) H(30) 3.213 4_554
F(33) H(46) 3.458 4_554
F(33) H(47) 3.315 4_554
F(33) H(51) 3.408 3_765
F(34) H(21) 2.989 4_554
F(34) H(27) 3.159 2_755
F(34) H(55) 3.432 3_765
F(35) H(25) 3.437 2_755
F(35) H(27) 3.160 2_755
F(35) H(55) 3.400 3_765
F(36) H(25) 3.320 2_755
F(36) H(27) 3.482 2_755
F(36) H(60) 3.326 3_765
F(37) H(25) 3.574 2_755
F(37) H(51) 3.486 3_765
F(37) H(60) 2.858 3_765
F(38) H(51) 3.007 3_765
F(38) H(60) 2.675 3_765
F(39) H(51) 2.747 3_765
F(39) H(60) 2.913 3_765
F(40) H(27) 2.323 4_554
F(40) H(55) 2.770 1_655
F(40) H(61) 2.805 .
F(41) H(8) 2.585 1_655
F(41) H(55) 2.590 1_655
F(41) H(62) 2.445 .
F(42) H(2) 3.230 4_554
F(42) H(3) 3.164 4_554
F(42) H(27) 3.528 4_554
F(42) H(45) 2.622 4_554
F(42) H(46) 3.380 4_554
F(42) H(61) 2.786 .
F(43) H(27) 2.579 4_554
F(43) H(55) 2.510 1_655
F(43) H(61) 3.039 .
F(43) H(62) 3.413 .
F(46) H(3) 3.094 4_554
F(46) H(8) 2.924 1_655
F(46) H(55) 3.390 1_655
F(46) H(62) 2.535 .
F(47) H(27) 2.827 4_554
F(47) H(45) 3.162 4_554
F(47) H(61) 2.494 .
C(8) H(55) 3.488 .
C(9) H(53) 3.445 1_455
C(13) H(39) 3.462 3_755
C(13) H(41) 3.366 3_755
C(14) H(22) 3.426 3_755
C(14) H(35) 3.457 3_655
C(14) H(48) 3.576 3_655
C(15) H(22) 3.094 3_755
C(15) H(48) 3.218 3_655
C(18) H(52) 3.301 2_745
C(19) H(52) 3.155 2_745
C(20) H(61) 3.411 4_455
C(21) H(61) 3.040 4_455
C(23) H(52) 3.584 2_745
C(24) H(61) 3.584 4_455
C(30) H(52) 3.195 4_454
C(31) H(52) 3.293 4_454
C(32) H(48) 3.567 3_655
C(32) H(49) 3.489 3_655
C(32) H(50) 3.494 3_655
C(33) H(4) 3.579 4_454
C(33) H(57) 3.215 4_454
C(34) H(17) 3.490 3_755
C(36) H(61) 3.399 4_455
C(37) H(19) 3.438 3_655
C(37) H(34) 2.761 3_655
C(39) H(25) 3.521 2_755
C(40) H(20) 3.546 2_755
C(40) H(25) 3.342 2_755
C(41) H(20) 3.467 2_755
C(41) H(25) 3.504 2_755
C(41) H(32) 3.547 4_555
C(42) H(32) 3.530 4_555
C(42) H(38) 3.285 4_555
C(43) H(13) 3.537 1_655
C(43) H(38) 3.334 4_555
C(44) H(20) 3.431 2_755
C(44) H(49) 3.379 2_655
C(45) H(32) 3.297 4_555
C(46) H(6) 3.428 .
C(47) H(6) 3.164 .
C(48) H(6) 3.038 .
C(49) H(6) 3.133 .
C(49) H(8) 3.442 .
C(50) H(6) 3.330 .
C(51) H(6) 3.488 .
C(52) H(28) 3.428 2_655
C(55) H(5) 3.282 .
C(55) H(38) 3.539 4_555
C(56) H(5) 3.112 .
C(56) H(11) 3.126 1_655
C(57) H(5) 3.525 .
C(57) H(11) 3.168 1_655
C(57) H(12) 3.374 1_655
C(57) H(43) 3.531 1_655
C(58) H(12) 3.292 1_655
C(59) H(12) 3.519 1_655
C(60) H(5) 3.559 .
C(60) H(11) 3.370 1_655
C(60) H(43) 3.230 1_655
C(61) H(16) 3.500 4_554
C(64) H(47) 3.321 4_554
C(65) H(26) 3.551 2_755
C(65) H(45) 3.268 4_554
C(65) H(46) 3.467 4_554
C(65) H(47) 3.235 4_554
C(66) H(45) 3.371 4_554
C(69) H(27) 3.344 4_554
C(69) H(45) 3.575 4_554
C(69) H(55) 3.355 1_655
H(2) F(21) 2.693 .
H(2) F(42) 3.230 4_455
H(3) F(8) 3.583 .
H(3) F(21) 3.554 .
H(3) F(42) 3.164 4_455
H(3) F(46) 3.094 4_455
H(4) F(8) 2.909 .
H(4) F(21) 2.635 .
H(4) C(33) 3.579 4_555
H(4) H(36) 3.374 4_555
H(4) H(37) 2.958 4_555
H(4) H(54) 3.532 .
H(4) H(57) 3.505 .
H(5) F(21) 3.327 .
H(5) C(55) 3.282 .
H(5) C(56) 3.112 .
H(5) C(57) 3.525 .
H(5) C(60) 3.559 .
H(5) H(57) 3.541 .
H(6) C(46) 3.428 .
H(6) C(47) 3.164 .
H(6) C(48) 3.038 .
H(6) C(49) 3.133 .
H(6) C(50) 3.330 .
H(6) C(51) 3.488 .
H(6) H(55) 3.575 .
H(8) F(9) 3.032 .
H(8) F(18) 3.509 .
H(8) F(41) 2.585 1_455
H(8) F(46) 2.924 1_455
H(8) C(49) 3.442 .
H(8) H(55) 2.848 .
H(9) F(27) 3.410 1_455
H(9) F(28) 2.992 1_455
H(9) F(29) 3.328 1_455
H(10) F(10) 3.355 .
H(10) F(18) 3.334 .
H(10) H(55) 3.404 .
H(11) F(20) 2.759 1_455
H(11) C(56) 3.126 1_455
H(11) C(57) 3.168 1_455
H(11) C(60) 3.370 1_455
H(11) H(58) 3.332 1_455
H(12) F(28) 3.236 1_455
H(12) F(29) 3.532 1_455
H(12) C(57) 3.374 1_455
H(12) C(58) 3.292 1_455
H(12) C(59) 3.519 1_455
H(12) H(53) 3.512 1_455
H(12) H(62) 3.358 1_455
H(13) F(4) 3.145 1_455
H(13) F(5) 3.133 1_455
H(13) F(9) 3.128 .
H(13) F(20) 3.459 1_455
H(13) C(43) 3.537 1_455
H(13) H(53) 2.638 1_455
H(14) F(22) 3.405 4_455
H(14) F(30) 3.372 4_455
H(15) F(5) 2.906 1_455
H(15) F(20) 3.481 1_455
H(15) F(22) 3.099 4_455
H(15) F(23) 3.300 4_455
H(15) F(30) 3.536 4_455
H(16) F(5) 3.518 1_455
H(16) F(8) 3.299 .
H(16) F(22) 2.508 4_455
H(16) F(23) 2.973 4_455
H(16) F(25) 3.317 4_455
H(16) F(28) 3.475 4_455
H(16) F(29) 2.816 4_455
H(16) F(30) 2.507 4_455
H(16) C(61) 3.500 4_455
H(17) F(6) 2.651 2_745
H(17) F(24) 2.670 3_755
H(17) F(25) 3.188 3_755
H(17) F(26) 2.461 3_755
H(17) F(27) 3.272 3_755
H(17) C(34) 3.490 3_755
H(17) H(39) 3.321 3_755
H(17) H(41) 2.807 3_755
H(18) F(24) 2.645 3_755
H(18) F(26) 2.688 3_755
H(18) F(27) 2.961 3_755
H(18) H(22) 3.413 3_755
H(18) H(35) 3.304 3_655
H(18) H(41) 3.596 3_755
H(18) H(48) 3.295 3_655
H(18) H(58) 2.785 3_755
H(19) F(3) 2.441 4_454
H(19) C(37) 3.438 3_655
H(19) H(22) 2.807 3_755
H(19) H(48) 2.615 3_655
H(19) H(49) 3.470 3_655
H(20) F(2) 3.017 2_745
H(20) F(3) 3.245 2_745
H(20) F(14) 3.103 4_555
H(20) F(15) 2.771 4_555
H(20) F(16) 3.327 4_555
H(20) C(40) 3.546 2_745
H(20) C(41) 3.467 2_745
H(20) C(44) 3.431 2_745
H(20) H(52) 3.265 2_745
H(21) F(4) 3.248 2_745
H(21) F(7) 2.671 2_645
H(21) F(32) 3.291 4_455
H(21) F(33) 3.020 4_455
H(21) F(34) 2.989 4_455
H(21) H(61) 2.703 4_455
H(22) F(3) 2.838 2_745
H(22) C(14) 3.426 3_755
H(22) C(15) 3.094 3_755
H(22) H(18) 3.413 3_755
H(22) H(19) 2.807 3_755
H(22) H(39) 3.195 3_755
H(22) H(52) 2.982 2_745
H(23) F(3) 3.333 2_745
H(23) F(19) 2.471 .
H(23) H(58) 3.596 .
H(25) F(2) 3.415 2_745
H(25) F(15) 3.043 4_555
H(25) F(35) 3.437 2_745
H(25) F(36) 3.320 2_745
H(25) F(37) 3.574 2_745
H(25) C(39) 3.521 2_745
H(25) C(40) 3.342 2_745
H(25) C(41) 3.504 2_745
H(26) C(65) 3.551 2_745
H(27) F(15) 3.098 4_555
H(27) F(16) 3.571 4_555
H(27) F(34) 3.159 2_745
H(27) F(35) 3.160 2_745
H(27) F(36) 3.482 2_745
H(27) F(40) 2.323 4_455
H(27) F(42) 3.528 4_455
H(27) F(43) 2.579 4_455
H(27) F(47) 2.827 4_455
H(27) C(69) 3.344 4_455
H(27) H(61) 3.097 4_455
H(28) F(1) 3.572 2_645
H(28) F(4) 3.380 2_745
H(28) F(7) 2.323 2_645
H(28) F(8) 3.485 2_645
H(28) F(32) 3.313 4_455
H(28) F(33) 3.252 4_455
H(28) C(52) 3.428 2_645
H(29) H(34) 3.210 3_655
H(29) H(35) 3.154 3_655
H(30) F(1) 2.967 2_645
H(30) F(7) 3.574 2_645
H(30) F(31) 3.438 4_455
H(30) F(32) 3.057 4_455
H(30) F(33) 3.213 4_455
H(30) H(34) 3.498 3_655
H(31) F(1) 3.498 4_454
H(31) F(28) 3.578 1_455
H(32) F(5) 2.797 4_454
H(32) F(6) 3.150 4_454
H(32) F(23) 3.400 .
H(32) C(41) 3.547 4_454
H(32) C(42) 3.530 4_454
H(32) C(45) 3.297 4_454
H(32) H(52) 3.345 4_454
H(33) H(33) 3.441 3_655
H(33) H(34) 3.390 3_655
H(34) F(1) 3.351 4_454
H(34) F(3) 3.542 4_454
H(34) C(37) 2.761 3_655
H(34) H(29) 3.210 3_655
H(34) H(30) 3.498 3_655
H(34) H(33) 3.390 3_655
H(34) H(48) 2.666 3_655
H(34) H(49) 2.518 3_655
H(34) H(50) 2.629 3_655
H(35) F(24) 3.390 1_455
H(35) F(27) 2.853 1_455
H(35) F(28) 3.565 1_455
H(35) C(14) 3.457 3_655
H(35) H(18) 3.304 3_655
H(35) H(29) 3.154 3_655
H(36) F(10) 2.627 .
H(36) F(11) 3.540 .
H(36) F(17) 3.367 .
H(36) F(18) 2.846 .
H(36) F(21) 2.918 4_454
H(36) H(4) 3.374 4_454
H(37) F(21) 3.275 4_454
H(37) H(4) 2.958 4_454
H(37) H(54) 3.168 4_454
H(37) H(57) 2.959 4_454
H(38) F(5) 3.101 4_454
H(38) F(10) 3.208 .
H(38) F(20) 3.267 4_454
H(38) F(21) 3.033 4_454
H(38) C(42) 3.285 4_454
H(38) C(43) 3.334 4_454
H(38) C(55) 3.539 4_454
H(38) H(57) 2.642 4_454
H(39) C(13) 3.462 3_755
H(39) H(17) 3.321 3_755
H(39) H(22) 3.195 3_755
H(40) F(26) 3.316 .
H(40) H(58) 3.294 .
H(41) F(6) 2.584 4_454
H(41) F(23) 3.246 .
H(41) F(24) 3.272 .
H(41) F(25) 2.957 .
H(41) F(26) 2.594 .
H(41) C(13) 3.366 3_755
H(41) H(17) 2.807 3_755
H(41) H(18) 3.596 3_755
H(41) H(52) 3.272 4_454
H(42) F(2) 3.086 2_645
H(42) F(3) 3.269 2_645
H(42) F(12) 3.539 4_455
H(42) F(13) 3.318 4_455
H(42) F(19) 2.958 1_455
H(42) F(20) 3.477 1_455
H(43) F(19) 2.811 1_455
H(43) F(20) 2.761 1_455
H(43) C(57) 3.531 1_455
H(43) C(60) 3.230 1_455
H(43) H(58) 3.163 1_455
H(44) F(11) 3.217 4_455
H(44) F(12) 2.848 4_455
H(44) F(13) 2.862 4_455
H(44) F(14) 3.541 4_455
H(44) F(19) 3.359 1_455
H(44) F(20) 2.858 1_455
H(45) F(42) 2.622 4_455
H(45) F(47) 3.162 4_455
H(45) C(65) 3.268 4_455
H(45) C(66) 3.371 4_455
H(45) C(69) 3.575 4_455
H(45) H(61) 3.245 4_455
H(46) F(31) 3.529 4_455
H(46) F(32) 3.207 4_455
H(46) F(33) 3.458 4_455
H(46) F(42) 3.380 4_455
H(46) C(65) 3.467 4_455
H(46) H(61) 3.091 4_455
H(47) F(2) 3.516 2_645
H(47) F(31) 3.019 4_455
H(47) F(32) 2.929 4_455
H(47) F(33) 3.315 4_455
H(47) C(64) 3.321 4_455
H(47) C(65) 3.235 4_455
H(47) H(61) 3.291 4_455
H(48) F(3) 3.329 2_645
H(48) C(14) 3.576 3_655
H(48) C(15) 3.218 3_655
H(48) C(32) 3.567 3_655
H(48) H(18) 3.295 3_655
H(48) H(19) 2.615 3_655
H(48) H(34) 2.666 3_655
H(49) F(1) 2.641 2_645
H(49) F(2) 3.556 2_645
H(49) F(3) 3.207 2_645
H(49) C(32) 3.489 3_655
H(49) C(44) 3.379 2_645
H(49) H(19) 3.470 3_655
H(49) H(34) 2.518 3_655
H(50) C(32) 3.494 3_655
H(50) H(34) 2.629 3_655
H(51) F(31) 2.906 3_765
H(51) F(32) 3.246 3_765
H(51) F(33) 3.408 3_765
H(51) F(37) 3.486 3_765
H(51) F(38) 3.007 3_765
H(51) F(39) 2.747 3_765
H(52) C(18) 3.301 2_755
H(52) C(19) 3.155 2_755
H(52) C(23) 3.584 2_755
H(52) C(30) 3.195 4_555
H(52) C(31) 3.293 4_555
H(52) H(20) 3.265 2_755
H(52) H(22) 2.982 2_755
H(52) H(32) 3.345 4_555
H(52) H(41) 3.272 4_555
H(53) C(9) 3.445 1_655
H(53) H(12) 3.512 1_655
H(53) H(13) 2.638 1_655
H(54) H(4) 3.532 .
H(54) H(37) 3.168 4_555
H(55) F(34) 3.432 3_765
H(55) F(35) 3.400 3_765
H(55) F(40) 2.770 1_455
H(55) F(41) 2.590 1_455
H(55) F(43) 2.510 1_455
H(55) F(46) 3.390 1_455
H(55) C(8) 3.488 .
H(55) C(69) 3.355 1_455
H(55) H(6) 3.575 .
H(55) H(8) 2.848 .
H(55) H(10) 3.404 .
H(57) C(33) 3.215 4_555
H(57) H(4) 3.505 .
H(57) H(5) 3.541 .
H(57) H(37) 2.959 4_555
H(57) H(38) 2.642 4_555
H(58) F(24) 2.436 .
H(58) F(25) 3.257 .
H(58) H(11) 3.332 1_655
H(58) H(18) 2.785 3_755
H(58) H(23) 3.596 .
H(58) H(40) 3.294 .
H(58) H(43) 3.163 1_655
H(59) F(25) 3.248 .
H(60) F(36) 3.326 3_765
H(60) F(37) 2.858 3_765
H(60) F(38) 2.675 3_765
H(60) F(39) 2.913 3_765
H(61) F(40) 2.805 .
H(61) F(42) 2.786 .
H(61) F(43) 3.039 .
H(61) F(47) 2.494 .
H(61) C(20) 3.411 4_554
H(61) C(21) 3.040 4_554
H(61) C(24) 3.584 4_554
H(61) C(36) 3.399 4_554
H(61) H(21) 2.703 4_554
H(61) H(27) 3.097 4_554
H(61) H(45) 3.245 4_554
H(61) H(46) 3.091 4_554
H(61) H(47) 3.291 4_554
H(62) F(41) 2.445 .
H(62) F(43) 3.413 .
H(62) F(46) 2.535 .
H(62) H(12) 3.358 1_655

loop_
_geom_torsion_atom_site_label_1
_geom_torsion_atom_site_label_2
_geom_torsion_atom_site_label_3
_geom_torsion_atom_site_label_4
_geom_torsion
S(1) Ir(1) P(1) C(35) -177.7(5)
S(1) Ir(1) P(1) C(36) 60.0(4)
S(1) Ir(1) P(1) C(37) -61.0(3)
P(1) Ir(1) S(1) C(11) 60.5(3)
S(1) Ir(1) C(1) C(2) 85.0(4)
S(1) Ir(1) C(1) C(5) -157.5(5)
S(1) Ir(1) C(1) C(6) -36.9(10)
C(1) Ir(1) S(1) C(11) -174.1(4)
S(1) Ir(1) C(2) C(1) -97.3(4)
S(1) Ir(1) C(2) C(3) 146.8(5)
S(1) Ir(1) C(2) C(7) 23.1(8)
C(2) Ir(1) S(1) C(11) -136.5(3)
S(1) Ir(1) C(3) C(2) -39.8(5)
S(1) Ir(1) C(3) C(4) -159.2(3)
S(1) Ir(1) C(3) C(8) 81.5(8)
C(3) Ir(1) S(1) C(11) -114.0(3)
S(1) Ir(1) C(4) C(3) 44.0(7)
S(1) Ir(1) C(4) C(5) -69.4(8)
S(1) Ir(1) C(4) C(9) 165.1(6)
C(4) Ir(1) S(1) C(11) -143.8(6)
S(1) Ir(1) C(5) C(1) 28.9(6)
S(1) Ir(1) C(5) C(4) 148.7(4)
S(1) Ir(1) C(5) C(10) -94.6(9)
C(5) Ir(1) S(1) C(11) 169.4(4)
P(1) Ir(1) C(1) C(2) -175.7(3)
P(1) Ir(1) C(1) C(5) -58.2(5)
P(1) Ir(1) C(1) C(6) 62.4(11)
C(1) Ir(1) P(1) C(35) 82.5(6)
C(1) Ir(1) P(1) C(36) -39.8(5)
C(1) Ir(1) P(1) C(37) -160.8(4)
P(1) Ir(1) C(2) C(1) 11.7(9)
P(1) Ir(1) C(2) C(3) -104.2(7)
P(1) Ir(1) C(2) C(7) 132.1(8)
C(2) Ir(1) P(1) C(35) 73.8(8)
C(2) Ir(1) P(1) C(36) -48.5(8)
C(2) Ir(1) P(1) C(37) -169.5(7)
P(1) Ir(1) C(3) C(2) 149.5(4)
P(1) Ir(1) C(3) C(4) 30.1(6)
P(1) Ir(1) C(3) C(8) -89.2(9)
C(3) Ir(1) P(1) C(35) -5.6(6)
C(3) Ir(1) P(1) C(36) -127.9(5)
C(3) Ir(1) P(1) C(37) 111.1(4)
P(1) Ir(1) C(4) C(3) -161.8(3)
P(1) Ir(1) C(4) C(5) 84.8(5)
P(1) Ir(1) C(4) C(9) -40.6(9)
C(4) Ir(1) P(1) C(35) 13.3(6)
C(4) Ir(1) P(1) C(36) -109.0(4)
C(4) Ir(1) P(1) C(37) 130.0(4)
P(1) Ir(1) C(5) C(1) 134.4(5)
P(1) Ir(1) C(5) C(4) -105.9(4)
P(1) Ir(1) C(5) C(10) 10.9(9)
C(5) Ir(1) P(1) C(35) 51.9(6)
C(5) Ir(1) P(1) C(36) -70.4(5)
C(5) Ir(1) P(1) C(37) 168.6(4)
C(1) Ir(1) C(2) C(3) -115.8(7)
C(1) Ir(1) C(2) C(7) 120.4(10)
C(2) Ir(1) C(1) C(5) 117.5(7)
C(2) Ir(1) C(1) C(6) -121.9(12)
C(1) Ir(1) C(3) C(2) 38.7(5)
C(1) Ir(1) C(3) C(4) -80.7(5)
C(1) Ir(1) C(3) C(8) 160.0(9)
C(3) Ir(1) C(1) C(2) -37.7(4)
C(3) Ir(1) C(1) C(5) 79.8(5)
C(3) Ir(1) C(1) C(6) -159.6(11)
C(1) Ir(1) C(4) C(3) 78.4(5)
C(1) Ir(1) C(4) C(5) -34.9(5)
C(1) Ir(1) C(4) C(9) -160.4(10)
C(4) Ir(1) C(1) C(2) -80.6(5)
C(4) Ir(1) C(1) C(5) 36.9(5)
C(4) Ir(1) C(1) C(6) 157.5(12)
C(1) Ir(1) C(5) C(4) 119.8(8)
C(1) Ir(1) C(5) C(10) -123.5(11)
C(5) Ir(1) C(1) C(2) -117.5(7)
C(5) Ir(1) C(1) C(6) 120.6(13)
C(2) Ir(1) C(3) C(4) -119.4(7)
C(2) Ir(1) C(3) C(8) 121.3(10)
C(3) Ir(1) C(2) C(1) 115.8(7)
C(3) Ir(1) C(2) C(7) -123.8(11)
C(2) Ir(1) C(4) C(3) 35.8(4)
C(2) Ir(1) C(4) C(5) -77.6(5)
C(2) Ir(1) C(4) C(9) 156.9(10)
C(4) Ir(1) C(2) C(1) 79.1(5)
C(4) Ir(1) C(2) C(3) -36.8(5)
C(4) Ir(1) C(2) C(7) -160.5(9)
C(2) Ir(1) C(5) C(1) -38.1(5)
C(2) Ir(1) C(5) C(4) 81.6(5)
C(2) Ir(1) C(5) C(10) -161.6(10)
C(5) Ir(1) C(2) C(1) 36.2(4)
C(5) Ir(1) C(2) C(3) -79.7(5)
C(5) Ir(1) C(2) C(7) 156.6(9)
C(3) Ir(1) C(4) C(5) -113.4(6)
C(3) Ir(1) C(4) C(9) 121.1(10)
C(4) Ir(1) C(3) C(2) 119.4(7)
C(4) Ir(1) C(3) C(8) -119.3(9)
C(3) Ir(1) C(5) C(1) -80.1(6)
C(3) Ir(1) C(5) C(4) 39.7(5)
C(3) Ir(1) C(5) C(10) 156.5(10)
C(5) Ir(1) C(3) C(2) 79.6(5)
C(5) Ir(1) C(3) C(4) -39.8(4)
C(5) Ir(1) C(3) C(8) -159.1(9)
C(4) Ir(1) C(5) C(1) -119.8(8)
C(4) Ir(1) C(5) C(10) 116.8(11)
C(5) Ir(1) C(4) C(3) 113.4(6)
C(5) Ir(1) C(4) C(9) -125.5(11)
Ir(1) S(1) C(11) C(12) -122.9(5)
Ir(1) S(1) C(11) C(16) 60.7(6)
F(11) F(10) F(12) F(13) -165(4)
F(11) F(10) F(12) F(14) -167(3)
F(11) F(10) F(12) C(53) -147(3)
F(12) F(10) F(11) F(13) 5.0(16)
F(12) F(10) F(11) C(53) 25(2)
F(11) F(10) F(17) F(16) -14(3)
F(11) F(10) F(17) F(18) -180(3)
F(11) F(10) F(17) C(53) -33.3(18)
F(17) F(10) F(11) F(12) -0(3)
F(17) F(10) F(11) F(13) 5(2)
F(17) F(10) F(11) C(53) 25.0(12)
F(11) F(10) F(18) F(16) -7(3)
F(11) F(10) F(18) F(17) 0(4)
F(11) F(10) F(18) C(53) -27(2)
F(18) F(10) F(11) F(12) -0(4)
F(18) F(10) F(11) F(13) 5(3)
F(18) F(10) F(11) C(53) 25(2)
F(11) F(10) C(53) F(12) 13.3(15)
F(11) F(10) C(53) F(13) 19.0(19)
F(11) F(10) C(53) F(14) 43(3)
F(11) F(10) C(53) F(15) 105(3)
F(11) F(10) C(53) F(16) 132(2)
F(11) F(10) C(53) F(17) 143(2)
F(11) F(10) C(53) F(18) 152(2)
F(11) F(10) C(53) C(50) -100.8(17)
C(53) F(10) F(11) F(12) -25(2)
C(53) F(10) F(11) F(13) -20(2)
F(12) F(10) F(17) F(16) -14(3)
F(12) F(10) F(17) F(18) -180(3)
F(12) F(10) F(17) C(53) -33.3(10)
F(17) F(10) F(12) F(11) 180(3)
F(17) F(10) F(12) F(13) 15(3)
F(17) F(10) F(12) F(14) 12.7(18)
F(17) F(10) F(12) C(53) 32.9(9)
F(12) F(10) F(18) F(16) -7(2)
F(12) F(10) F(18) F(17) 0(3)
F(12) F(10) F(18) C(53) -27.2(10)
F(18) F(10) F(12) F(11) 180(3)
F(18) F(10) F(12) F(13) 15(3)
F(18) F(10) F(12) F(14) 13(2)
F(18) F(10) F(12) C(53) 32.8(13)
F(12) F(10) C(53) F(11) -13.3(15)
F(12) F(10) C(53) F(13) 5.7(10)
F(12) F(10) C(53) F(14) 30(2)
F(12) F(10) C(53) F(15) 92(3)
F(12) F(10) C(53) F(16) 118.9(17)
F(12) F(10) C(53) F(17) 129.7(13)
F(12) F(10) C(53) F(18) 139.2(16)
F(12) F(10) C(53) C(50) -114.1(9)
C(53) F(10) F(12) F(11) 147(3)
C(53) F(10) F(12) F(13) -18(3)
C(53) F(10) F(12) F(14) -20.2(16)
F(17) F(10) F(18) F(16) -8(2)
F(17) F(10) F(18) C(53) -28(3)
F(18) F(10) F(17) F(16) 166(4)
F(18) F(10) F(17) C(53) 146(4)
F(17) F(10) C(53) F(11) -143(2)
F(17) F(10) C(53) F(12) -129.7(13)
F(17) F(10) C(53) F(13) -124.0(13)
F(17) F(10) C(53) F(14) -100(2)
F(17) F(10) C(53) F(15) -38(3)
F(17) F(10) C(53) F(16) -10.9(16)
F(17) F(10) C(53) F(18) 9.4(12)
F(17) F(10) C(53) C(50) 116.2(12)
C(53) F(10) F(17) F(16) 20(2)
C(53) F(10) F(17) F(18) -146(4)
F(18) F(10) C(53) F(11) -152(2)
F(18) F(10) C(53) F(12) -139.2(16)
F(18) F(10) C(53) F(13) -133.5(15)
F(18) F(10) C(53) F(14) -110(2)
F(18) F(10) C(53) F(15) -48(3)
F(18) F(10) C(53) F(16) -20(2)
F(18) F(10) C(53) F(17) -9.4(12)
F(18) F(10) C(53) C(50) 106.8(13)
C(53) F(10) F(18) F(16) 19.9(18)
C(53) F(10) F(18) F(17) 28(3)
F(10) F(11) F(12) F(13) 43(12)
F(10) F(11) F(12) F(14) 20(5)
F(10) F(11) F(12) C(53) 29(3)
F(10) F(11) F(13) F(12) -140(11)
F(10) F(11) F(13) F(14) 9(4)
F(10) F(11) F(13) C(53) 25(2)
F(10) F(11) C(53) F(12) -157(2)
F(10) F(11) C(53) F(13) -159(2)
F(10) F(11) C(53) F(14) -151(2)
F(10) F(11) C(53) F(15) -134(2)
F(10) F(11) C(53) F(16) -70(3)
F(10) F(11) C(53) F(17) -38(2)
F(10) F(11) C(53) F(18) -20.7(19)
F(10) F(11) C(53) C(50) 89.7(19)
F(12) F(11) F(13) F(14) 149(11)
F(12) F(11) F(13) C(53) 165(11)
F(13) F(11) F(12) F(10) -43(12)
F(13) F(11) F(12) F(14) -24(9)
F(13) F(11) F(12) C(53) -14(10)
F(12) F(11) C(53) F(10) 157(2)
F(12) F(11) C(53) F(13) -1.9(13)
F(12) F(11) C(53) F(14) 6.1(19)
F(12) F(11) C(53) F(15) 23(2)
F(12) F(11) C(53) F(16) 87(2)
F(12) F(11) C(53) F(17) 120.0(18)
F(12) F(11) C(53) F(18) 136.8(16)
F(12) F(11) C(53) C(50) -112.8(15)
C(53) F(11) F(12) F(10) -29(3)
C(53) F(11) F(12) F(13) 14(10)
C(53) F(11) F(12) F(14) -9(2)
F(13) F(11) C(53) F(10) 159(2)
F(13) F(11) C(53) F(12) 1.9(13)
F(13) F(11) C(53) F(14) 8.0(15)
F(13) F(11) C(53) F(15) 25.3(17)
F(13) F(11) C(53) F(16) 89(2)
F(13) F(11) C(53) F(17) 121.8(15)
F(13) F(11) C(53) F(18) 138.7(12)
F(13) F(11) C(53) C(50) -110.9(11)
C(53) F(11) F(13) F(12) -165(11)
C(53) F(11) F(13) F(14) -16(2)
F(10) F(12) F(13) F(11) 31(9)
F(10) F(12) F(13) F(14) -5(6)
F(10) F(12) F(13) C(53) 16(2)
F(10) F(12) F(14) F(13) 177(4)
F(10) F(12) F(14) F(15) -1(4)
F(10) F(12) F(14) F(16) -11(2)
F(10) F(12) F(14) C(53) 21.0(16)
F(10) F(12) C(53) F(11) 15.0(17)
F(10) F(12) C(53) F(13) -168(2)
F(10) F(12) C(53) F(14) -158.6(17)
F(10) F(12) C(53) F(15) -149.0(14)
F(10) F(12) C(53) F(16) -105(2)
F(10) F(12) C(53) F(17) -60(2)
F(10) F(12) C(53) F(18) -32.5(14)
F(10) F(12) C(53) C(50) 95.7(15)
F(11) F(12) F(13) F(14) -35(13)
F(11) F(12) F(13) C(53) -15(10)
F(11) F(12) F(14) F(13) 166(5)
F(11) F(12) F(14) F(15) -11(5)
F(11) F(12) F(14) F(16) -22(3)
F(11) F(12) F(14) C(53) 11(3)
F(11) F(12) C(53) F(10) -15.0(17)
F(11) F(12) C(53) F(13) 177(2)
F(11) F(12) C(53) F(14) -174(2)
F(11) F(12) C(53) F(15) -164.0(15)
F(11) F(12) C(53) F(16) -120(2)
F(11) F(12) C(53) F(17) -75(2)
F(11) F(12) C(53) F(18) -47.5(18)
F(11) F(12) C(53) C(50) 80.7(18)
F(13) F(12) F(14) F(15) -178(4)
F(13) F(12) F(14) F(16) 172(5)
F(13) F(12) F(14) C(53) -156(4)
F(14) F(12) F(13) F(11) 35(13)
F(14) F(12) F(13) C(53) 21(4)
F(13) F(12) C(53) F(10) 168(2)
F(13) F(12) C(53) F(11) -177(2)
F(13) F(12) C(53) F(14) 10(2)
F(13) F(12) C(53) F(15) 19.5(19)
F(13) F(12) C(53) F(16) 64(2)
F(13) F(12) C(53) F(17) 108(2)
F(13) F(12) C(53) F(18) 135.9(19)
F(13) F(12) C(53) C(50) -95.8(19)
C(53) F(12) F(13) F(11) 15(10)
C(53) F(12) F(13) F(14) -21(4)
F(14) F(12) C(53) F(10) 158.6(17)
F(14) F(12) C(53) F(11) 174(2)
F(14) F(12) C(53) F(13) -10(2)
F(14) F(12) C(53) F(15) 9.6(14)
F(14) F(12) C(53) F(16) 54(2)
F(14) F(12) C(53) F(17) 98(2)
F(14) F(12) C(53) F(18) 126.0(17)
F(14) F(12) C(53) C(50) -105.7(17)
C(53) F(12) F(14) F(13) 156(4)
C(53) F(12) F(14) F(15) -22(3)
C(53) F(12) F(14) F(16) -32.5(12)
F(11) F(13) F(14) F(12) -6(2)
F(11) F(13) F(14) F(15) -3(9)
F(11) F(13) F(14) F(16) -15(3)
F(11) F(13) F(14) C(53) 15(2)
F(11) F(13) C(53) F(10) -13.6(14)
F(11) F(13) C(53) F(12) -2.2(16)
F(11) F(13) C(53) F(14) -168(2)
F(11) F(13) C(53) F(15) -162.9(11)
F(11) F(13) C(53) F(16) -130.0(18)
F(11) F(13) C(53) F(17) -94(2)
F(11) F(13) C(53) F(18) -60.4(19)
F(11) F(13) C(53) C(50) 96.3(13)
F(12) F(13) F(14) F(15) 3(6)
F(12) F(13) F(14) F(16) -9(5)
F(12) F(13) F(14) C(53) 21(4)
F(12) F(13) C(53) F(10) -11(2)
F(12) F(13) C(53) F(11) 2.2(16)
F(12) F(13) C(53) F(14) -166(2)
F(12) F(13) C(53) F(15) -160.7(18)
F(12) F(13) C(53) F(16) -128(2)
F(12) F(13) C(53) F(17) -91(2)
F(12) F(13) C(53) F(18) -58(2)
F(12) F(13) C(53) C(50) 98.5(19)
F(14) F(13) C(53) F(10) 154(2)
F(14) F(13) C(53) F(11) 168(2)
F(14) F(13) C(53) F(12) 166(2)
F(14) F(13) C(53) F(15) 5(2)
F(14) F(13) C(53) F(16) 38(2)
F(14) F(13) C(53) F(17) 74(2)
F(14) F(13) C(53) F(18) 107(2)
F(14) F(13) C(53) C(50) -96(2)
C(53) F(13) F(14) F(12) -21(4)
C(53) F(13) F(14) F(15) -18(7)
C(53) F(13) F(14) F(16) -29.4(16)
F(12) F(14) F(15) F(16) -15(4)
F(12) F(14) F(15) C(53) 18(2)
F(12) F(14) F(16) F(15) 170(2)
F(12) F(14) F(16) F(17) 2(2)
F(12) F(14) F(16) F(18) 7(2)
F(12) F(14) F(16) C(53) 35.0(13)
F(12) F(14) C(53) F(10) -31(2)
F(12) F(14) C(53) F(11) -3.8(12)
F(12) F(14) C(53) F(13) 7.5(15)
F(12) F(14) C(53) F(15) -165(2)
F(12) F(14) C(53) F(16) -134.9(16)
F(12) F(14) C(53) F(17) -117.3(15)
F(12) F(14) C(53) F(18) -101(2)
F(12) F(14) C(53) C(50) 110.2(11)
F(13) F(14) F(15) F(16) -16(8)
F(13) F(14) F(15) C(53) 17(6)
F(13) F(14) F(16) F(15) 173(3)
F(13) F(14) F(16) F(17) 5(4)
F(13) F(14) F(16) F(18) 10(3)
F(13) F(14) F(16) C(53) 38(2)
F(13) F(14) C(53) F(10) -38(3)
F(13) F(14) C(53) F(11) -11(2)
F(13) F(14) C(53) F(12) -7.5(15)
F(13) F(14) C(53) F(15) -172(3)
F(13) F(14) C(53) F(16) -142(2)
F(13) F(14) C(53) F(17) -125(2)
F(13) F(14) C(53) F(18) -108(2)
F(13) F(14) C(53) C(50) 102.7(18)
F(15) F(14) F(16) F(17) -168(3)
F(15) F(14) F(16) F(18) -163(2)
F(15) F(14) F(16) C(53) -135(2)
F(16) F(14) F(15) C(53) 32.5(19)
F(15) F(14) C(53) F(10) 134(2)
F(15) F(14) C(53) F(11) 160.9(17)
F(15) F(14) C(53) F(12) 165(2)
F(15) F(14) C(53) F(13) 172(3)
F(15) F(14) C(53) F(16) 29.8(19)
F(15) F(14) C(53) F(17) 47(2)
F(15) F(14) C(53) F(18) 64(2)
F(15) F(14) C(53) C(50) -85(2)
C(53) F(14) F(15) F(16) -32.5(19)
F(16) F(14) C(53) F(10) 104(2)
F(16) F(14) C(53) F(11) 131.1(16)
F(16) F(14) C(53) F(12) 134.9(16)
F(16) F(14) C(53) F(13) 142(2)
F(16) F(14) C(53) F(15) -29.8(19)
F(16) F(14) C(53) F(17) 17.6(17)
F(16) F(14) C(53) F(18) 34(2)
F(16) F(14) C(53) C(50) -114.9(16)
C(53) F(14) F(16) F(15) 135(2)
C(53) F(14) F(16) F(17) -33(2)
C(53) F(14) F(16) F(18) -27.8(16)
F(14) F(15) F(16) F(17) 31(9)
F(14) F(15) F(16) F(18) 32(5)
F(14) F(15) F(16) C(53) 36(2)
F(14) F(15) C(53) F(10) -98(3)
F(14) F(15) C(53) F(11) -28(2)
F(14) F(15) C(53) F(12) -15(2)
F(14) F(15) C(53) F(13) -5(2)
F(14) F(15) C(53) F(16) -136(2)
F(14) F(15) C(53) F(17) -135(2)
F(14) F(15) C(53) F(18) -134(2)
F(14) F(15) C(53) C(50) 108(2)
F(16) F(15) C(53) F(10) 38(3)
F(16) F(15) C(53) F(11) 108(2)
F(16) F(15) C(53) F(12) 121(2)
F(16) F(15) C(53) F(13) 131(2)
F(16) F(15) C(53) F(14) 136(2)
F(16) F(15) C(53) F(17) 1.2(18)
F(16) F(15) C(53) F(18) 2.1(19)
F(16) F(15) C(53) C(50) -115.7(19)
C(53) F(15) F(16) F(14) -36(2)
C(53) F(15) F(16) F(17) -5(8)
C(53) F(15) F(16) F(18) -4(3)
F(14) F(16) F(17) F(10) 9(4)
F(14) F(16) F(17) F(18) 27(9)
F(14) F(16) F(17) C(53) 28(2)
F(14) F(16) F(18) F(10) 1(2)
F(14) F(16) F(18) F(17) -156(8)
F(14) F(16) F(18) C(53) 25.6(15)
F(14) F(16) C(53) F(10) -135(2)
F(14) F(16) C(53) F(11) -94(2)
F(14) F(16) C(53) F(12) -51(2)
F(14) F(16) C(53) F(13) -23.9(17)
F(14) F(16) C(53) F(15) 26.1(18)
F(14) F(16) C(53) F(17) -152(2)
F(14) F(16) C(53) F(18) -151.7(17)
F(14) F(16) C(53) C(50) 108.1(18)
F(15) F(16) F(17) F(10) -13(10)
F(15) F(16) F(17) F(18) 4(12)
F(15) F(16) F(17) C(53) 6(8)
F(15) F(16) F(18) F(10) -20(5)
F(15) F(16) F(18) F(17) -177(8)
F(15) F(16) F(18) C(53) 4(4)
F(15) F(16) C(53) F(10) -160.7(18)
F(15) F(16) C(53) F(11) -120(2)
F(15) F(16) C(53) F(12) -77(2)
F(15) F(16) C(53) F(13) -50(2)
F(15) F(16) C(53) F(14) -26.1(18)
F(15) F(16) C(53) F(17) -178(3)
F(15) F(16) C(53) F(18) -178(2)
F(15) F(16) C(53) C(50) 82.0(19)
F(17) F(16) F(18) F(10) 157(8)
F(17) F(16) F(18) C(53) -179(6)
F(18) F(16) F(17) F(10) -17(6)
F(18) F(16) F(17) C(53) 1(6)
F(17) F(16) C(53) F(10) 17(2)
F(17) F(16) C(53) F(11) 58(3)
F(17) F(16) C(53) F(12) 101(2)
F(17) F(16) C(53) F(13) 128(2)
F(17) F(16) C(53) F(14) 152(2)
F(17) F(16) C(53) F(15) 178(3)
F(17) F(16) C(53) F(18) 0.2(12)
F(17) F(16) C(53) C(50) -100(2)
C(53) F(16) F(17) F(10) -19(2)
C(53) F(16) F(17) F(18) -1(6)
F(18) F(16) C(53) F(10) 17.1(17)
F(18) F(16) C(53) F(11) 58(2)
F(18) F(16) C(53) F(12) 100.8(19)
F(18) F(16) C(53) F(13) 127.7(15)
F(18) F(16) C(53) F(14) 151.7(17)
F(18) F(16) C(53) F(15) 178(2)
F(18) F(16) C(53) F(17) -0.2(12)
F(18) F(16) C(53) C(50) -100.2(15)
C(53) F(16) F(18) F(10) -25(2)
C(53) F(16) F(18) F(17) 179(6)
F(10) F(17) F(18) F(16) 28(10)
F(10) F(17) F(18) C(53) 29(3)
F(10) F(17) C(53) F(11) 24.2(15)
F(10) F(17) C(53) F(12) 60(2)
F(10) F(17) C(53) F(13) 95(2)
F(10) F(17) C(53) F(14) 135(2)
F(10) F(17) C(53) F(15) 161.8(14)
F(10) F(17) C(53) F(16) 163(2)
F(10) F(17) C(53) F(18) -16(2)
F(10) F(17) C(53) C(50) -95.6(16)
F(16) F(17) F(18) F(10) -28(10)
F(16) F(17) F(18) C(53) 1(5)
F(16) F(17) C(53) F(10) -163(2)
F(16) F(17) C(53) F(11) -139(2)
F(16) F(17) C(53) F(12) -103(2)
F(16) F(17) C(53) F(13) -69(2)
F(16) F(17) C(53) F(14) -28(2)
F(16) F(17) C(53) F(15) -1(2)
F(16) F(17) C(53) F(18) -180(2)
F(16) F(17) C(53) C(50) 101(2)
F(18) F(17) C(53) F(10) 16(2)
F(18) F(17) C(53) F(11) 40(2)
F(18) F(17) C(53) F(12) 76(2)
F(18) F(17) C(53) F(13) 111(2)
F(18) F(17) C(53) F(14) 151(2)
F(18) F(17) C(53) F(15) 178(2)
F(18) F(17) C(53) F(16) 180(2)
F(18) F(17) C(53) C(50) -79(2)
C(53) F(17) F(18) F(10) -29(3)
C(53) F(17) F(18) F(16) -1(5)
F(10) F(18) C(53) F(11) 17.5(17)
F(10) F(18) C(53) F(12) 42.7(19)
F(10) F(18) C(53) F(13) 69(2)
F(10) F(18) C(53) F(14) 122(2)
F(10) F(18) C(53) F(15) 157.3(17)
F(10) F(18) C(53) F(16) 159(2)
F(10) F(18) C(53) F(17) 159(2)
F(10) F(18) C(53) C(50) -88.5(17)
F(16) F(18) C(53) F(10) -159(2)
F(16) F(18) C(53) F(11) -141.3(17)
F(16) F(18) C(53) F(12) -116.1(18)
F(16) F(18) C(53) F(13) -90(2)
F(16) F(18) C(53) F(14) -37(2)
F(16) F(18) C(53) F(15) -1.6(15)
F(16) F(18) C(53) F(17) 0.3(17)
F(16) F(18) C(53) C(50) 112.7(16)
F(17) F(18) C(53) F(10) -159(2)
F(17) F(18) C(53) F(11) -142(2)
F(17) F(18) C(53) F(12) -116(2)
F(17) F(18) C(53) F(13) -90(2)
F(17) F(18) C(53) F(14) -37(3)
F(17) F(18) C(53) F(15) -2(2)
F(17) F(18) C(53) F(16) -0.3(17)
F(17) F(18) C(53) C(50) 112(2)
F(23) F(22) F(25) F(24) -144(5)
F(23) F(22) F(25) F(26) -124(10)
F(23) F(22) F(25) F(30) -147(3)
F(23) F(22) F(25) C(61) -117(3)
F(25) F(22) F(23) F(30) 73(6)
F(25) F(22) F(23) C(61) 51(2)
F(23) F(22) F(30) F(25) 58(5)
F(23) F(22) F(30) F(28) 59(7)
F(23) F(22) F(30) F(29) 76(17)
F(23) F(22) F(30) C(61) 26(6)
F(30) F(22) F(23) F(25) -73(6)
F(30) F(22) F(23) C(61) -21(5)
F(23) F(22) C(61) F(24) 76(2)
F(23) F(22) C(61) F(25) 49(3)
F(23) F(22) C(61) F(26) 52(2)
F(23) F(22) C(61) F(27) 117(2)
F(23) F(22) C(61) F(28) 169(2)
F(23) F(22) C(61) F(29) -173(2)
F(23) F(22) C(61) F(30) -166(3)
F(23) F(22) C(61) C(58) -60(2)
C(61) F(22) F(23) F(25) -51(2)
C(61) F(22) F(23) F(30) 21(5)
F(25) F(22) F(30) F(23) -58(5)
F(25) F(22) F(30) F(28) 1(4)
F(25) F(22) F(30) F(29) 18(16)
F(25) F(22) F(30) C(61) -32(3)
F(30) F(22) F(25) F(23) 147(3)
F(30) F(22) F(25) F(24) 3(4)
F(30) F(22) F(25) F(26) 23(10)
F(30) F(22) F(25) C(61) 30(3)
F(25) F(22) C(61) F(23) -49(3)
F(25) F(22) C(61) F(24) 27(3)
F(25) F(22) C(61) F(26) 3(3)
F(25) F(22) C(61) F(27) 68(3)
F(25) F(22) C(61) F(28) 120(3)
F(25) F(22) C(61) F(29) 138(3)
F(25) F(22) C(61) F(30) 145(3)
F(25) F(22) C(61) C(58) -109(3)
C(61) F(22) F(25) F(23) 117(3)
C(61) F(22) F(25) F(24) -27(2)
C(61) F(22) F(25) F(26) -7(8)
C(61) F(22) F(25) F(30) -30(3)
F(30) F(22) C(61) F(23) 166(3)
F(30) F(22) C(61) F(24) -118(2)
F(30) F(22) C(61) F(25) -145(3)
F(30) F(22) C(61) F(26) -142(2)
F(30) F(22) C(61) F(27) -77(2)
F(30) F(22) C(61) F(28) -25(2)
F(30) F(22) C(61) F(29) -6(2)
F(30) F(22) C(61) C(58) 106(2)
C(61) F(22) F(30) F(23) -26(6)
C(61) F(22) F(30) F(25) 32(3)
C(61) F(22) F(30) F(28) 33(3)
C(61) F(22) F(30) F(29) 50(14)
F(22) F(23) F(25) F(24) 75(8)
F(22) F(23) F(25) F(26) 131(7)
F(22) F(23) F(25) F(30) 21(2)
F(22) F(23) F(25) C(61) 59(2)
F(22) F(23) F(30) F(25) -104(6)
F(22) F(23) F(30) F(28) -129(7)
F(22) F(23) F(30) F(29) -133(12)
F(22) F(23) F(30) C(61) -152(6)
F(22) F(23) C(61) F(24) -113(2)
F(22) F(23) C(61) F(25) -104(4)
F(22) F(23) C(61) F(26) -128(2)
F(22) F(23) C(61) F(27) -86(3)
F(22) F(23) C(61) F(28) -14(3)
F(22) F(23) C(61) F(29) 8(2)
F(22) F(23) C(61) F(30) 11(2)
F(22) F(23) C(61) C(58) 128(2)
F(25) F(23) F(30) F(22) 104(6)
F(25) F(23) F(30) F(28) -25(3)
F(25) F(23) F(30) F(29) -29(10)
F(25) F(23) F(30) C(61) -48(2)
F(30) F(23) F(25) F(22) -21(2)
F(30) F(23) F(25) F(24) 54(8)
F(30) F(23) F(25) F(26) 110(7)
F(30) F(23) F(25) C(61) 38(2)
F(25) F(23) C(61) F(22) 104(4)
F(25) F(23) C(61) F(24) -9(3)
F(25) F(23) C(61) F(26) -25(3)
F(25) F(23) C(61) F(27) 18(4)
F(25) F(23) C(61) F(28) 89(4)
F(25) F(23) C(61) F(29) 111(3)
F(25) F(23) C(61) F(30) 115(4)
F(25) F(23) C(61) C(58) -128(3)
C(61) F(23) F(25) F(22) -59(2)
C(61) F(23) F(25) F(24) 16(6)
C(61) F(23) F(25) F(26) 72(6)
C(61) F(23) F(25) F(30) -38(2)
F(30) F(23) C(61) F(22) -11(2)
F(30) F(23) C(61) F(24) -124(2)
F(30) F(23) C(61) F(25) -115(4)
F(30) F(23) C(61) F(26) -139.5(19)
F(30) F(23) C(61) F(27) -97(2)
F(30) F(23) C(61) F(28) -26(2)
F(30) F(23) C(61) F(29) -3.7(16)
F(30) F(23) C(61) C(58) 116.9(17)
C(61) F(23) F(30) F(22) 152(6)
C(61) F(23) F(30) F(25) 48(2)
C(61) F(23) F(30) F(28) 23(2)
C(61) F(23) F(30) F(29) 19(9)
F(25) F(24) F(26) F(27) -51(16)
F(25) F(24) F(26) C(61) -36(2)
F(26) F(24) F(25) F(22) 159(5)
F(26) F(24) F(25) F(23) 109(9)
F(26) F(24) F(25) F(30) 161(3)
F(26) F(24) F(25) C(61) 129(3)
F(25) F(24) F(27) F(26) 46(15)
F(25) F(24) F(27) F(28) 14(4)
F(25) F(24) F(27) C(61) 32(2)
F(27) F(24) F(25) F(22) -13(5)
F(27) F(24) F(25) F(23) -62(9)
F(27) F(24) F(25) F(26) -172(3)
F(27) F(24) F(25) F(30) -11(3)
F(27) F(24) F(25) C(61) -43(3)
F(25) F(24) C(61) F(22) -20(2)
F(25) F(24) C(61) F(23) 6(2)
F(25) F(24) C(61) F(26) 39(2)
F(25) F(24) C(61) F(27) -144(2)
F(25) F(24) C(61) F(28) -129(2)
F(25) F(24) C(61) F(29) -111(2)
F(25) F(24) C(61) F(30) -82(3)
F(25) F(24) C(61) C(58) 119(2)
C(61) F(24) F(25) F(22) 30(3)
C(61) F(24) F(25) F(23) -19(7)
C(61) F(24) F(25) F(26) -129(3)
C(61) F(24) F(25) F(30) 32.5(15)
F(26) F(24) C(61) F(22) -59(2)
F(26) F(24) C(61) F(23) -33.3(19)
F(26) F(24) C(61) F(25) -39(2)
F(26) F(24) C(61) F(27) 178(2)
F(26) F(24) C(61) F(28) -168(2)
F(26) F(24) C(61) F(29) -149.8(18)
F(26) F(24) C(61) F(30) -120(2)
F(26) F(24) C(61) C(58) 80.1(18)
C(61) F(24) F(26) F(25) 36(2)
C(61) F(24) F(26) F(27) -15(15)
F(27) F(24) C(61) F(22) 124(2)
F(27) F(24) C(61) F(23) 149.0(19)
F(27) F(24) C(61) F(25) 144(2)
F(27) F(24) C(61) F(26) -178(2)
F(27) F(24) C(61) F(28) 15(2)
F(27) F(24) C(61) F(29) 32.5(19)
F(27) F(24) C(61) F(30) 62(2)
F(27) F(24) C(61) C(58) -97.6(19)
C(61) F(24) F(27) F(26) 15(16)
C(61) F(24) F(27) F(28) -18(2)
F(22) F(25) F(26) F(24) -36(9)
F(22) F(25) F(26) F(27) -32(9)
F(22) F(25) F(26) C(61) 7(7)
F(22) F(25) F(30) F(23) 21(2)
F(22) F(25) F(30) F(28) -180(3)
F(22) F(25) F(30) F(29) -173(6)
F(22) F(25) F(30) C(61) 134(4)
F(22) F(25) C(61) F(23) 35(2)
F(22) F(25) C(61) F(24) -154(2)
F(22) F(25) C(61) F(26) -177(3)
F(22) F(25) C(61) F(27) -133(2)
F(22) F(25) C(61) F(28) -84(3)
F(22) F(25) C(61) F(29) -47(3)
F(22) F(25) C(61) F(30) -28(2)
F(22) F(25) C(61) C(58) 100(2)
F(23) F(25) F(26) F(24) -119(7)
F(23) F(25) F(26) F(27) -115(7)
F(23) F(25) F(26) C(61) -76(7)
F(23) F(25) F(30) F(22) -21(2)
F(23) F(25) F(30) F(28) 159(3)
F(23) F(25) F(30) F(29) 166(5)
F(23) F(25) F(30) C(61) 113(3)
F(23) F(25) C(61) F(22) -35(2)
F(23) F(25) C(61) F(24) 171(3)
F(23) F(25) C(61) F(26) 148(4)
F(23) F(25) C(61) F(27) -168(2)
F(23) F(25) C(61) F(28) -119(3)
F(23) F(25) C(61) F(29) -82(3)
F(23) F(25) C(61) F(30) -63(3)
F(23) F(25) C(61) C(58) 65(3)
F(24) F(25) F(26) F(27) 4.1(15)
F(24) F(25) F(26) C(61) 43(2)
F(24) F(25) F(30) F(22) -177(4)
F(24) F(25) F(30) F(23) -156(3)
F(24) F(25) F(30) F(28) 3(2)
F(24) F(25) F(30) F(29) 10(5)
F(24) F(25) F(30) C(61) -43.3(18)
F(24) F(25) C(61) F(22) 154(2)
F(24) F(25) C(61) F(23) -171(3)
F(24) F(25) C(61) F(26) -22.2(15)
F(24) F(25) C(61) F(27) 21.9(16)
F(24) F(25) C(61) F(28) 71(2)
F(24) F(25) C(61) F(29) 107.5(16)
F(24) F(25) C(61) F(30) 127(2)
F(24) F(25) C(61) C(58) -105.5(16)
F(26) F(25) F(30) F(22) -168(5)
F(26) F(25) F(30) F(23) -146(5)
F(26) F(25) F(30) F(28) 13(3)
F(26) F(25) F(30) F(29) 19(6)
F(26) F(25) F(30) C(61) -34(2)
F(30) F(25) F(26) F(24) -21(3)
F(30) F(25) F(26) F(27) -17(3)
F(30) F(25) F(26) C(61) 22.2(17)
F(26) F(25) C(61) F(22) 177(3)
F(26) F(25) C(61) F(23) -148(4)
F(26) F(25) C(61) F(24) 22.2(15)
F(26) F(25) C(61) F(27) 44(2)
F(26) F(25) C(61) F(28) 93(2)
F(26) F(25) C(61) F(29) 129.7(18)
F(26) F(25) C(61) F(30) 149(2)
F(26) F(25) C(61) C(58) -83(2)
C(61) F(25) F(26) F(24) -43(2)
C(61) F(25) F(26) F(27) -39(2)
F(30) F(25) C(61) F(22) 28(2)
F(30) F(25) C(61) F(23) 63(3)
F(30) F(25) C(61) F(24) -127(2)
F(30) F(25) C(61) F(26) -149(2)
F(30) F(25) C(61) F(27) -105(2)
F(30) F(25) C(61) F(28) -56(2)
F(30) F(25) C(61) F(29) -19.0(19)
F(30) F(25) C(61) C(58) 128(2)
C(61) F(25) F(30) F(22) -134(4)
C(61) F(25) F(30) F(23) -113(3)
C(61) F(25) F(30) F(28) 46(2)
C(61) F(25) F(30) F(29) 53(4)
F(24) F(26) F(27) F(28) 149(17)
F(24) F(26) F(27) C(61) 165(16)
F(24) F(26) C(61) F(22) 128(2)
F(24) F(26) C(61) F(23) 147.7(19)
F(24) F(26) C(61) F(25) 130(3)
F(24) F(26) C(61) F(27) -1.6(17)
F(24) F(26) C(61) F(28) 13(2)
F(24) F(26) C(61) F(29) 42(2)
F(24) F(26) C(61) F(30) 83(3)
F(24) F(26) C(61) C(58) -109.4(17)
F(25) F(26) F(27) F(24) -129(16)
F(25) F(26) F(27) F(28) 19(3)
F(25) F(26) F(27) C(61) 35(2)
F(25) F(26) C(61) F(22) -2(2)
F(25) F(26) C(61) F(23) 17(2)
F(25) F(26) C(61) F(24) -130(3)
F(25) F(26) C(61) F(27) -132(2)
F(25) F(26) C(61) F(28) -117(3)
F(25) F(26) C(61) F(29) -89(3)
F(25) F(26) C(61) F(30) -47(3)
F(25) F(26) C(61) C(58) 120(2)
F(27) F(26) C(61) F(22) 129.5(17)
F(27) F(26) C(61) F(23) 149.3(14)
F(27) F(26) C(61) F(24) 1.6(17)
F(27) F(26) C(61) F(25) 132(2)
F(27) F(26) C(61) F(28) 14.7(18)
F(27) F(26) C(61) F(29) 43.4(18)
F(27) F(26) C(61) F(30) 85(3)
F(27) F(26) C(61) C(58) -107.8(13)
C(61) F(26) F(27) F(24) -165(16)
C(61) F(26) F(27) F(28) -16(2)
F(24) F(27) F(28) F(29) -21(8)
F(24) F(27) F(28) F(30) -11(4)
F(24) F(27) F(28) C(61) 18(2)
F(24) F(27) C(61) F(22) -79(2)
F(24) F(27) C(61) F(23) -45(2)
F(24) F(27) C(61) F(25) -35(2)
F(24) F(27) C(61) F(26) 1.2(13)
F(24) F(27) C(61) F(28) -161(2)
F(24) F(27) C(61) F(29) -149.9(17)
F(24) F(27) C(61) F(30) -133(2)
F(24) F(27) C(61) C(58) 98.4(17)
F(26) F(27) F(28) F(29) -23(8)
F(26) F(27) F(28) F(30) -13(4)
F(26) F(27) F(28) C(61) 16(2)
F(26) F(27) C(61) F(22) -80(2)
F(26) F(27) C(61) F(23) -47(2)
F(26) F(27) C(61) F(24) -1.2(13)
F(26) F(27) C(61) F(25) -37(2)
F(26) F(27) C(61) F(28) -162(2)
F(26) F(27) C(61) F(29) -151.1(12)
F(26) F(27) C(61) F(30) -133.9(18)
F(26) F(27) C(61) C(58) 97.2(12)
F(28) F(27) C(61) F(22) 82(2)
F(28) F(27) C(61) F(23) 115(2)
F(28) F(27) C(61) F(24) 161(2)
F(28) F(27) C(61) F(25) 125(2)
F(28) F(27) C(61) F(26) 162(2)
F(28) F(27) C(61) F(29) 10.8(18)
F(28) F(27) C(61) F(30) 28(2)
F(28) F(27) C(61) C(58) -101(2)
C(61) F(27) F(28) F(29) -40(6)
C(61) F(27) F(28) F(30) -29(2)
F(27) F(28) F(29) F(30) 19(8)
F(27) F(28) F(29) C(61) 38(6)
F(27) F(28) F(30) F(22) 2(4)
F(27) F(28) F(30) F(23) 14(4)
F(27) F(28) F(30) F(25) 2(3)
F(27) F(28) F(30) F(29) -169(5)
F(27) F(28) F(30) C(61) 36(3)
F(27) F(28) C(61) F(22) -125.5(18)
F(27) F(28) C(61) F(23) -119(2)
F(27) F(28) C(61) F(24) -11.7(16)
F(27) F(28) C(61) F(25) -76(3)
F(27) F(28) C(61) F(26) -18(2)
F(27) F(28) C(61) F(29) -160(3)
F(27) F(28) C(61) F(30) -148(2)
F(27) F(28) C(61) C(58) 100.6(18)
F(29) F(28) F(30) F(22) 171(6)
F(29) F(28) F(30) F(23) -177(4)
F(29) F(28) F(30) F(25) 171(4)
F(29) F(28) F(30) C(61) -156(4)
F(30) F(28) F(29) C(61) 20(3)
F(29) F(28) C(61) F(22) 35(2)
F(29) F(28) C(61) F(23) 41(3)
F(29) F(28) C(61) F(24) 148(2)
F(29) F(28) C(61) F(25) 84(3)
F(29) F(28) C(61) F(26) 142(2)
F(29) F(28) C(61) F(27) 160(3)
F(29) F(28) C(61) F(30) 12(2)
F(29) F(28) C(61) C(58) -99(2)
C(61) F(28) F(29) F(30) -20(3)
F(30) F(28) C(61) F(22) 23(2)
F(30) F(28) C(61) F(23) 29(2)
F(30) F(28) C(61) F(24) 137(2)
F(30) F(28) C(61) F(25) 72(3)
F(30) F(28) C(61) F(26) 130(2)
F(30) F(28) C(61) F(27) 148(2)
F(30) F(28) C(61) F(29) -12(2)
F(30) F(28) C(61) C(58) -111.2(19)
C(61) F(28) F(30) F(22) -34(3)
C(61) F(28) F(30) F(23) -22(2)
C(61) F(28) F(30) F(25) -33.3(17)
C(61) F(28) F(30) F(29) 156(4)
F(28) F(29) F(30) F(22) -25(17)
F(28) F(29) F(30) F(23) 6(8)
F(28) F(29) F(30) F(25) -12(6)
F(28) F(29) F(30) C(61) 23(4)
F(28) F(29) C(61) F(22) -147(2)
F(28) F(29) C(61) F(23) -150(2)
F(28) F(29) C(61) F(24) -35(2)
F(28) F(29) C(61) F(25) -115(3)
F(28) F(29) C(61) F(26) -55(2)
F(28) F(29) C(61) F(27) -15(2)
F(28) F(29) C(61) F(30) -158(4)
F(28) F(29) C(61) C(58) 95(2)
F(30) F(29) C(61) F(22) 11(3)
F(30) F(29) C(61) F(23) 8(3)
F(30) F(29) C(61) F(24) 123(3)
F(30) F(29) C(61) F(25) 43(4)
F(30) F(29) C(61) F(26) 103(3)
F(30) F(29) C(61) F(27) 143(3)
F(30) F(29) C(61) F(28) 158(4)
F(30) F(29) C(61) C(58) -107(3)
C(61) F(29) F(30) F(22) -47(14)
C(61) F(29) F(30) F(23) -17(7)
C(61) F(29) F(30) F(25) -34(3)
C(61) F(29) F(30) F(28) -23(4)
F(22) F(30) C(61) F(23) -5.9(14)
F(22) F(30) C(61) F(24) 95(2)
F(22) F(30) C(61) F(25) 25(2)
F(22) F(30) C(61) F(26) 60(3)
F(22) F(30) C(61) F(27) 129.0(18)
F(22) F(30) C(61) F(28) 153(2)
F(22) F(30) C(61) F(29) 167(4)
F(22) F(30) C(61) C(58) -106.3(19)
F(23) F(30) C(61) F(22) 5.9(14)
F(23) F(30) C(61) F(24) 101.3(18)
F(23) F(30) C(61) F(25) 31(2)
F(23) F(30) C(61) F(26) 66(2)
F(23) F(30) C(61) F(27) 134.9(13)
F(23) F(30) C(61) F(28) 159(2)
F(23) F(30) C(61) F(29) 173(3)
F(23) F(30) C(61) C(58) -100.4(15)
F(25) F(30) C(61) F(22) -25(2)
F(25) F(30) C(61) F(23) -31(2)
F(25) F(30) C(61) F(24) 71(2)
F(25) F(30) C(61) F(26) 35(2)
F(25) F(30) C(61) F(27) 104(2)
F(25) F(30) C(61) F(28) 128(2)
F(25) F(30) C(61) F(29) 142(3)
F(25) F(30) C(61) C(58) -131(2)
F(28) F(30) C(61) F(22) -153(2)
F(28) F(30) C(61) F(23) -159(2)
F(28) F(30) C(61) F(24) -58(2)
F(28) F(30) C(61) F(25) -128(2)
F(28) F(30) C(61) F(26) -93(2)
F(28) F(30) C(61) F(27) -24(2)
F(28) F(30) C(61) F(29) 14(2)
F(28) F(30) C(61) C(58) 101(2)
F(29) F(30) C(61) F(22) -167(4)
F(29) F(30) C(61) F(23) -173(3)
F(29) F(30) C(61) F(24) -71(3)
F(29) F(30) C(61) F(25) -142(3)
F(29) F(30) C(61) F(26) -107(3)
F(29) F(30) C(61) F(27) -38(3)
F(29) F(30) C(61) F(28) -14(2)
F(29) F(30) C(61) C(58) 87(3)
F(32) F(31) F(33) F(34) -152(5)
F(32) F(31) F(33) F(35) -159(5)
F(32) F(31) F(33) C(68) -132(4)
F(33) F(31) F(32) C(68) 44(4)
F(32) F(31) F(38) F(36) 12(4)
F(32) F(31) F(38) F(37) 7(5)
F(32) F(31) F(38) F(39) -161(5)
F(32) F(31) F(38) C(68) -28(4)
F(38) F(31) F(32) F(33) -24(6)
F(38) F(31) F(32) C(68) 21(3)
F(32) F(31) F(39) F(37) 44(11)
F(32) F(31) F(39) F(38) 49(11)
F(32) F(31) F(39) C(68) 14(10)
F(39) F(31) F(32) F(33) -57(12)
F(39) F(31) F(32) C(68) -13(10)
F(32) F(31) C(68) F(33) 22(2)
F(32) F(31) C(68) F(34) 37(3)
F(32) F(31) C(68) F(35) 60(3)
F(32) F(31) C(68) F(36) 112(3)
F(32) F(31) C(68) F(37) 143(2)
F(32) F(31) C(68) F(38) 161(2)
F(32) F(31) C(68) F(39) -176(3)
F(32) F(31) C(68) C(64) -82(2)
C(68) F(31) F(32) F(33) -44(4)
F(33) F(31) F(38) F(36) -0(2)
F(33) F(31) F(38) F(37) -5(3)
F(33) F(31) F(38) F(39) -173(3)
F(33) F(31) F(38) C(68) -40(2)
F(38) F(31) F(33) F(32) 163(5)
F(38) F(31) F(33) F(34) 11(3)
F(38) F(31) F(33) F(35) 4(2)
F(38) F(31) F(33) C(68) 30.9(15)
F(33) F(31) F(39) F(37) 5(4)
F(33) F(31) F(39) F(38) 11(4)
F(33) F(31) F(39) C(68) -25(3)
F(39) F(31) F(33) F(32) 157(6)
F(39) F(31) F(33) F(34) 5(6)
F(39) F(31) F(33) F(35) -2(3)
F(39) F(31) F(33) C(68) 25(3)
F(33) F(31) C(68) F(32) -22(2)
F(33) F(31) C(68) F(34) 16(2)
F(33) F(31) C(68) F(35) 39(2)
F(33) F(31) C(68) F(36) 90(2)
F(33) F(31) C(68) F(37) 121(2)
F(33) F(31) C(68) F(38) 139(2)
F(33) F(31) C(68) F(39) 163(2)
F(33) F(31) C(68) C(64) -104(2)
C(68) F(31) F(33) F(32) 132(4)
C(68) F(31) F(33) F(34) -20(2)
C(68) F(31) F(33) F(35) -27.2(16)
F(38) F(31) F(39) F(37) -5.3(13)
F(38) F(31) F(39) C(68) -35.5(16)
F(39) F(31) F(38) F(36) 172(2)
F(39) F(31) F(38) F(37) 167(3)
F(39) F(31) F(38) C(68) 133(2)
F(38) F(31) C(68) F(32) -161(2)
F(38) F(31) C(68) F(33) -139(2)
F(38) F(31) C(68) F(34) -123.7(12)
F(38) F(31) C(68) F(35) -100.7(15)
F(38) F(31) C(68) F(36) -49.4(19)
F(38) F(31) C(68) F(37) -18.2(12)
F(38) F(31) C(68) F(39) 23.3(11)
F(38) F(31) C(68) C(64) 117.2(14)
C(68) F(31) F(38) F(36) 39.4(14)
C(68) F(31) F(38) F(37) 35(2)
C(68) F(31) F(38) F(39) -133(2)
F(39) F(31) C(68) F(32) 176(3)
F(39) F(31) C(68) F(33) -163(2)
F(39) F(31) C(68) F(34) -147.0(12)
F(39) F(31) C(68) F(35) -124.0(15)
F(39) F(31) C(68) F(36) -73(2)
F(39) F(31) C(68) F(37) -41.5(15)
F(39) F(31) C(68) F(38) -23.3(11)
F(39) F(31) C(68) C(64) 93.9(14)
C(68) F(31) F(39) F(37) 30.2(11)
C(68) F(31) F(39) F(38) 35.5(16)
F(31) F(32) F(33) F(34) 62(11)
F(31) F(32) F(33) F(35) 32(7)
F(31) F(32) F(33) C(68) 44(4)
F(31) F(32) C(68) F(33) -138(4)
F(31) F(32) C(68) F(34) -145(2)
F(31) F(32) C(68) F(35) -127(3)
F(31) F(32) C(68) F(36) -85(3)
F(31) F(32) C(68) F(37) -47(3)
F(31) F(32) C(68) F(38) -20(3)
F(31) F(32) C(68) F(39) 4(2)
F(31) F(32) C(68) C(64) 109(2)
F(33) F(32) C(68) F(31) 138(4)
F(33) F(32) C(68) F(34) -7(3)
F(33) F(32) C(68) F(35) 11(3)
F(33) F(32) C(68) F(36) 53(4)
F(33) F(32) C(68) F(37) 91(3)
F(33) F(32) C(68) F(38) 118(3)
F(33) F(32) C(68) F(39) 141(3)
F(33) F(32) C(68) C(64) -113(3)
C(68) F(32) F(33) F(31) -44(4)
C(68) F(32) F(33) F(34) 18(9)
C(68) F(32) F(33) F(35) -12(4)
F(31) F(33) F(34) F(35) -19(4)
F(31) F(33) F(34) F(36) -15(3)
F(31) F(33) F(34) C(68) 20(2)
F(31) F(33) F(35) F(34) 165(3)
F(31) F(33) F(35) F(36) -8(3)
F(31) F(33) F(35) F(37) -3(2)
F(31) F(33) F(35) C(68) 34(2)
F(31) F(33) C(68) F(32) 24(2)
F(31) F(33) C(68) F(34) -164(2)
F(31) F(33) C(68) F(35) -146(2)
F(31) F(33) C(68) F(36) -113(2)
F(31) F(33) C(68) F(37) -82(2)
F(31) F(33) C(68) F(38) -46(2)
F(31) F(33) C(68) F(39) -15(2)
F(31) F(33) C(68) C(64) 100(2)
F(32) F(33) F(34) F(35) -59(10)
F(32) F(33) F(34) F(36) -55(10)
F(32) F(33) F(34) C(68) -20(10)
F(32) F(33) F(35) F(34) 147(6)
F(32) F(33) F(35) F(36) -25(6)
F(32) F(33) F(35) F(37) -21(5)
F(32) F(33) F(35) C(68) 16(5)
F(32) F(33) C(68) F(31) -24(2)
F(32) F(33) C(68) F(34) 172(3)
F(32) F(33) C(68) F(35) -170(3)
F(32) F(33) C(68) F(36) -136(3)
F(32) F(33) C(68) F(37) -106(3)
F(32) F(33) C(68) F(38) -69(3)
F(32) F(33) C(68) F(39) -39(3)
F(32) F(33) C(68) C(64) 77(3)
F(34) F(33) F(35) F(36) -173(2)
F(34) F(33) F(35) F(37) -168(2)
F(34) F(33) F(35) C(68) -131(2)
F(35) F(33) F(34) F(36) 4.3(17)
F(35) F(33) F(34) C(68) 39.2(19)
F(34) F(33) C(68) F(31) 164(2)
F(34) F(33) C(68) F(32) -172(3)
F(34) F(33) C(68) F(35) 17.9(10)
F(34) F(33) C(68) F(36) 51.3(17)
F(34) F(33) C(68) F(37) 82.2(17)
F(34) F(33) C(68) F(38) 118.3(13)
F(34) F(33) C(68) F(39) 149.0(10)
F(34) F(33) C(68) C(64) -95.5(12)
C(68) F(33) F(34) F(35) -39.2(19)
C(68) F(33) F(34) F(36) -34.8(12)
F(35) F(33) C(68) F(31) 146(2)
F(35) F(33) C(68) F(32) 170(3)
F(35) F(33) C(68) F(34) -17.9(10)
F(35) F(33) C(68) F(36) 33.4(16)
F(35) F(33) C(68) F(37) 64.2(16)
F(35) F(33) C(68) F(38) 100.3(14)
F(35) F(33) C(68) F(39) 131.1(12)
F(35) F(33) C(68) C(64) -113.4(14)
C(68) F(33) F(35) F(34) 131(2)
C(68) F(33) F(35) F(36) -41.7(18)
C(68) F(33) F(35) F(37) -36.9(11)
F(33) F(34) F(35) F(36) 40(14)
F(33) F(34) F(35) F(37) 31(5)
F(33) F(34) F(35) C(68) 34.2(14)
F(33) F(34) F(36) F(35) -140(14)
F(33) F(34) F(36) F(37) 26(4)
F(33) F(34) F(36) F(38) 12(2)
F(33) F(34) F(36) C(68) 34.0(11)
F(33) F(34) C(68) F(31) -11.0(17)
F(33) F(34) C(68) F(32) 2.8(13)
F(33) F(34) C(68) F(35) -128(2)
F(33) F(34) C(68) F(36) -129.3(17)
F(33) F(34) C(68) F(37) -127.0(15)
F(33) F(34) C(68) F(38) -106.8(17)
F(33) F(34) C(68) F(39) -72(2)
F(33) F(34) C(68) C(64) 116.4(14)
F(35) F(34) F(36) F(37) 166(16)
F(35) F(34) F(36) F(38) 152(14)
F(35) F(34) F(36) C(68) 174(14)
F(36) F(34) F(35) F(33) -40(14)
F(36) F(34) F(35) F(37) -8(10)
F(36) F(34) F(35) C(68) -5(12)
F(35) F(34) C(68) F(31) 117(2)
F(35) F(34) C(68) F(32) 131(2)
F(35) F(34) C(68) F(33) 128(2)
F(35) F(34) C(68) F(36) -1(2)
F(35) F(34) C(68) F(37) 1(2)
F(35) F(34) C(68) F(38) 22(2)
F(35) F(34) C(68) F(39) 56(2)
F(35) F(34) C(68) C(64) -115(2)
C(68) F(34) F(35) F(33) -34.2(14)
C(68) F(34) F(35) F(36) 5(12)
C(68) F(34) F(35) F(37) -3(4)
F(36) F(34) C(68) F(31) 118.3(17)
F(36) F(34) C(68) F(32) 132.0(14)
F(36) F(34) C(68) F(33) 129.3(17)
F(36) F(34) C(68) F(35) 1(2)
F(36) F(34) C(68) F(37) 2.3(12)
F(36) F(34) C(68) F(38) 22.4(15)
F(36) F(34) C(68) F(39) 57(2)
F(36) F(34) C(68) C(64) -114.3(12)
C(68) F(34) F(36) F(35) -174(14)
C(68) F(34) F(36) F(37) -8(4)
C(68) F(34) F(36) F(38) -22.2(14)
F(33) F(35) F(36) F(34) 38(13)
F(33) F(35) F(36) F(37) 23(6)
F(33) F(35) F(36) F(38) 8(2)
F(33) F(35) F(36) C(68) 32.0(12)
F(33) F(35) F(37) F(36) -158(6)
F(33) F(35) F(37) F(38) -1(2)
F(33) F(35) F(37) F(39) 5.4(14)
F(33) F(35) F(37) C(68) 33.0(10)
F(33) F(35) C(68) F(31) -24.4(18)
F(33) F(35) C(68) F(32) -3.8(13)
F(33) F(35) C(68) F(34) 47(2)
F(33) F(35) C(68) F(36) -134(2)
F(33) F(35) C(68) F(37) -131.3(14)
F(33) F(35) C(68) F(38) -114.5(15)
F(33) F(35) C(68) F(39) -96.5(17)
F(33) F(35) C(68) C(64) 119.6(15)
F(34) F(35) F(36) F(37) -15(18)
F(34) F(35) F(36) F(38) -30(15)
F(34) F(35) F(36) C(68) -6(13)
F(34) F(35) F(37) F(36) 173(8)
F(34) F(35) F(37) F(38) -31(6)
F(34) F(35) F(37) F(39) -24(6)
F(34) F(35) F(37) C(68) 4(5)
F(34) F(35) C(68) F(31) -72(2)
F(34) F(35) C(68) F(32) -51(2)
F(34) F(35) C(68) F(33) -47(2)
F(34) F(35) C(68) F(36) 179(2)
F(34) F(35) C(68) F(37) -179(2)
F(34) F(35) C(68) F(38) -162(2)
F(34) F(35) C(68) F(39) -144(2)
F(34) F(35) C(68) C(64) 72(2)
F(36) F(35) F(37) F(38) 157(7)
F(36) F(35) F(37) F(39) 163(6)
F(36) F(35) F(37) C(68) -169(6)
F(37) F(35) F(36) F(34) 15(18)
F(37) F(35) F(36) F(38) -14(4)
F(37) F(35) F(36) C(68) 10(5)
F(36) F(35) C(68) F(31) 110(2)
F(36) F(35) C(68) F(32) 130.1(18)
F(36) F(35) C(68) F(33) 134(2)
F(36) F(35) C(68) F(34) -179(2)
F(36) F(35) C(68) F(37) 2.6(16)
F(36) F(35) C(68) F(38) 19.4(18)
F(36) F(35) C(68) F(39) 37(2)
F(36) F(35) C(68) C(64) -106.5(17)
C(68) F(35) F(36) F(34) 6(13)
C(68) F(35) F(36) F(37) -10(5)
C(68) F(35) F(36) F(38) -24(2)
F(37) F(35) C(68) F(31) 106.9(18)
F(37) F(35) C(68) F(32) 127.5(13)
F(37) F(35) C(68) F(33) 131.3(14)
F(37) F(35) C(68) F(34) 179(2)
F(37) F(35) C(68) F(36) -2.6(16)
F(37) F(35) C(68) F(38) 16.8(11)
F(37) F(35) C(68) F(39) 34.8(14)
F(37) F(35) C(68) C(64) -109.1(11)
C(68) F(35) F(37) F(36) 169(6)
C(68) F(35) F(37) F(38) -34(2)
C(68) F(35) F(37) F(39) -27.6(11)
F(34) F(36) F(37) F(35) -2(2)
F(34) F(36) F(37) F(38) -32(7)
F(34) F(36) F(37) F(39) -23(6)
F(34) F(36) F(37) C(68) 7(3)
F(34) F(36) F(38) F(31) -9(2)
F(34) F(36) F(38) F(37) 158(5)
F(34) F(36) F(38) F(39) 4(5)
F(34) F(36) F(38) C(68) 23.3(15)
F(34) F(36) C(68) F(31) -98.0(19)
F(34) F(36) C(68) F(32) -70.5(19)
F(34) F(36) C(68) F(33) -52.1(16)
F(34) F(36) C(68) F(35) -0.5(11)
F(34) F(36) C(68) F(37) -175(2)
F(34) F(36) C(68) F(38) -158.5(14)
F(34) F(36) C(68) F(39) -153.4(10)
F(34) F(36) C(68) C(64) 95.4(12)
F(35) F(36) F(37) F(38) -30(9)
F(35) F(36) F(37) F(39) -21(8)
F(35) F(36) F(37) C(68) 9(5)
F(35) F(36) F(38) F(31) -7(2)
F(35) F(36) F(38) F(37) 161(6)
F(35) F(36) F(38) F(39) 7(6)
F(35) F(36) F(38) C(68) 26(2)
F(35) F(36) C(68) F(31) -98(2)
F(35) F(36) C(68) F(32) -70(2)
F(35) F(36) C(68) F(33) -52(2)
F(35) F(36) C(68) F(34) 0.5(11)
F(35) F(36) C(68) F(37) -175(3)
F(35) F(36) C(68) F(38) -158(2)
F(35) F(36) C(68) F(39) -152.9(15)
F(35) F(36) C(68) C(64) 95.9(16)
F(37) F(36) F(38) F(31) -168(4)
F(37) F(36) F(38) F(39) -154(6)
F(37) F(36) F(38) C(68) -135(5)
F(38) F(36) F(37) F(35) 30(9)
F(38) F(36) F(37) F(39) 9(2)
F(38) F(36) F(37) C(68) 39(4)
F(37) F(36) C(68) F(31) 77(2)
F(37) F(36) C(68) F(32) 105(2)
F(37) F(36) C(68) F(33) 123(2)
F(37) F(36) C(68) F(34) 175(2)
F(37) F(36) C(68) F(35) 175(3)
F(37) F(36) C(68) F(38) 17(2)
F(37) F(36) C(68) F(39) 22(2)
F(37) F(36) C(68) C(64) -89(2)
C(68) F(36) F(37) F(35) -9(5)
C(68) F(36) F(37) F(38) -39(4)
C(68) F(36) F(37) F(39) -30(3)
F(38) F(36) C(68) F(31) 61(2)
F(38) F(36) C(68) F(32) 88(2)
F(38) F(36) C(68) F(33) 106.5(18)
F(38) F(36) C(68) F(34) 158.5(14)
F(38) F(36) C(68) F(35) 158(2)
F(38) F(36) C(68) F(37) -17(2)
F(38) F(36) C(68) F(39) 5.2(12)
F(38) F(36) C(68) C(64) -106.1(14)
C(68) F(36) F(38) F(31) -32.5(11)
C(68) F(36) F(38) F(37) 135(5)
C(68) F(36) F(38) F(39) -19(4)
F(35) F(37) F(38) F(31) 3(2)
F(35) F(37) F(38) F(36) -11(3)
F(35) F(37) F(38) F(39) 54(13)
F(35) F(37) F(38) C(68) 28.3(16)
F(35) F(37) F(39) F(31) -6.0(16)
F(35) F(37) F(39) F(38) -129(13)
F(35) F(37) F(39) C(68) 24.1(10)
F(35) F(37) C(68) F(31) -113.6(15)
F(35) F(37) C(68) F(32) -95.7(16)
F(35) F(37) C(68) F(33) -68.9(18)
F(35) F(37) C(68) F(34) -0.6(8)
F(35) F(37) C(68) F(36) 4(2)
F(35) F(37) C(68) F(38) -148.6(19)
F(35) F(37) C(68) F(39) -152.1(11)
F(35) F(37) C(68) C(64) 108.9(11)
F(36) F(37) F(38) F(31) 14(5)
F(36) F(37) F(38) F(39) 64(14)
F(36) F(37) F(38) C(68) 39(4)
F(36) F(37) F(39) F(31) 1(3)
F(36) F(37) F(39) F(38) -122(13)
F(36) F(37) F(39) C(68) 31(3)
F(36) F(37) C(68) F(31) -117(2)
F(36) F(37) C(68) F(32) -99(2)
F(36) F(37) C(68) F(33) -73(2)
F(36) F(37) C(68) F(34) -4(2)
F(36) F(37) C(68) F(35) -4(2)
F(36) F(37) C(68) F(38) -152(3)
F(36) F(37) C(68) F(39) -156(2)
F(36) F(37) C(68) C(64) 105(2)
F(38) F(37) F(39) F(31) 123(13)
F(38) F(37) F(39) C(68) 153(13)
F(39) F(37) F(38) F(31) -51(12)
F(39) F(37) F(38) F(36) -64(14)
F(39) F(37) F(38) C(68) -25(12)
F(38) F(37) C(68) F(31) 35(2)
F(38) F(37) C(68) F(32) 53(2)
F(38) F(37) C(68) F(33) 80(2)
F(38) F(37) C(68) F(34) 148.0(18)
F(38) F(37) C(68) F(35) 148.6(19)
F(38) F(37) C(68) F(36) 152(3)
F(38) F(37) C(68) F(39) -3.5(17)
F(38) F(37) C(68) C(64) -102.6(18)
C(68) F(37) F(38) F(31) -25.3(14)
C(68) F(37) F(38) F(36) -39(4)
C(68) F(37) F(38) F(39) 25(12)
F(39) F(37) C(68) F(31) 38.6(15)
F(39) F(37) C(68) F(32) 56.5(16)
F(39) F(37) C(68) F(33) 83.2(18)
F(39) F(37) C(68) F(34) 151.5(10)
F(39) F(37) C(68) F(35) 152.1(11)
F(39) F(37) C(68) F(36) 156(2)
F(39) F(37) C(68) F(38) 3.5(17)
F(39) F(37) C(68) C(64) -99.0(11)
C(68) F(37) F(39) F(31) -30.1(11)
C(68) F(37) F(39) F(38) -153(13)
F(31) F(38) F(39) F(37) 57(13)
F(31) F(38) F(39) C(68) 32.3(14)
F(31) F(38) C(68) F(32) 7.7(12)
F(31) F(38) C(68) F(33) 28.2(16)
F(31) F(38) C(68) F(34) 108.5(15)
F(31) F(38) C(68) F(35) 117.0(14)
F(31) F(38) C(68) F(36) 132.5(16)
F(31) F(38) C(68) F(37) 148(2)
F(31) F(38) C(68) F(39) -38.2(19)
F(31) F(38) C(68) C(64) -119.1(13)
F(36) F(38) F(39) F(31) -16(4)
F(36) F(38) F(39) F(37) 41(11)
F(36) F(38) F(39) C(68) 16(3)
F(36) F(38) C(68) F(31) -132.5(16)
F(36) F(38) C(68) F(32) -124.8(15)
F(36) F(38) C(68) F(33) -104.2(18)
F(36) F(38) C(68) F(34) -23.9(16)
F(36) F(38) C(68) F(35) -15.5(14)
F(36) F(38) C(68) F(37) 15.2(18)
F(36) F(38) C(68) F(39) -171(2)
F(36) F(38) C(68) C(64) 108.4(13)
F(37) F(38) F(39) F(31) -57(13)
F(37) F(38) F(39) C(68) -24(12)
F(37) F(38) C(68) F(31) -148(2)
F(37) F(38) C(68) F(32) -140.1(18)
F(37) F(38) C(68) F(33) -119(2)
F(37) F(38) C(68) F(34) -39(2)
F(37) F(38) C(68) F(35) -30.7(19)
F(37) F(38) C(68) F(36) -15.2(18)
F(37) F(38) C(68) F(39) 174(2)
F(37) F(38) C(68) C(64) 93.2(18)
F(39) F(38) C(68) F(31) 38.2(19)
F(39) F(38) C(68) F(32) 45.8(19)
F(39) F(38) C(68) F(33) 66(2)
F(39) F(38) C(68) F(34) 146.7(16)
F(39) F(38) C(68) F(35) 155.1(17)
F(39) F(38) C(68) F(36) 171(2)
F(39) F(38) C(68) F(37) -174(2)
F(39) F(38) C(68) C(64) -80.9(18)
C(68) F(38) F(39) F(31) -32.3(14)
C(68) F(38) F(39) F(37) 24(12)
F(31) F(39) C(68) F(32) -1.7(13)
F(31) F(39) C(68) F(33) 11.5(16)
F(31) F(39) C(68) F(34) 76(2)
F(31) F(39) C(68) F(35) 101.1(18)
F(31) F(39) C(68) F(36) 126.2(16)
F(31) F(39) C(68) F(37) 137.9(15)
F(31) F(39) C(68) F(38) 134(2)
F(31) F(39) C(68) C(64) -113.3(13)
F(37) F(39) C(68) F(31) -137.9(15)
F(37) F(39) C(68) F(32) -139.5(11)
F(37) F(39) C(68) F(33) -126.4(15)
F(37) F(39) C(68) F(34) -62(2)
F(37) F(39) C(68) F(35) -36.8(15)
F(37) F(39) C(68) F(36) -11.6(12)
F(37) F(39) C(68) F(38) -3.5(16)
F(37) F(39) C(68) C(64) 108.8(10)
F(38) F(39) C(68) F(31) -134(2)
F(38) F(39) C(68) F(32) -136.1(18)
F(38) F(39) C(68) F(33) -123(2)
F(38) F(39) C(68) F(34) -59(2)
F(38) F(39) C(68) F(35) -33(2)
F(38) F(39) C(68) F(36) -8.1(19)
F(38) F(39) C(68) F(37) 3.5(16)
F(38) F(39) C(68) C(64) 112.3(17)
F(43) F(40) F(47) F(42) -44(8)
F(43) F(40) F(47) C(69) -11(5)
F(47) F(40) F(43) C(69) 9(4)
F(43) F(40) C(69) F(41) -57(2)
F(43) F(40) C(69) F(42) -177(2)
F(43) F(40) C(69) F(46) -92(3)
F(43) F(40) C(69) F(47) 175(2)
F(43) F(40) C(69) C(66) 65(2)
F(47) F(40) C(69) F(41) 127.9(13)
F(47) F(40) C(69) F(42) 8.8(10)
F(47) F(40) C(69) F(43) -175(2)
F(47) F(40) C(69) F(46) 93.3(17)
F(47) F(40) C(69) C(66) -109.4(14)
C(69) F(40) F(47) F(42) -33(3)
F(46) F(41) C(69) F(40) -137.7(17)
F(46) F(41) C(69) F(42) -34.8(16)
F(46) F(41) C(69) F(43) -160.1(16)
F(46) F(41) C(69) F(47) -68.3(17)
F(46) F(41) C(69) C(66) 95.1(14)
F(47) F(42) C(69) F(40) -16.9(19)
F(47) F(42) C(69) F(41) -118.1(19)
F(47) F(42) C(69) F(43) -19(2)
F(47) F(42) C(69) F(46) -141.5(19)
F(47) F(42) C(69) C(66) 109.6(18)
C(69) F(42) F(47) F(40) 26(3)
F(40) F(43) C(69) F(41) 122(2)
F(40) F(43) C(69) F(42) 4(3)
F(40) F(43) C(69) F(46) 106(2)
F(40) F(43) C(69) F(47) -5(2)
F(40) F(43) C(69) C(66) -125(2)
F(41) F(46) C(69) F(40) 55(2)
F(41) F(46) C(69) F(42) 149.1(15)
F(41) F(46) C(69) F(43) 23.4(19)
F(41) F(46) C(69) F(47) 130.6(15)
F(41) F(46) C(69) C(66) -103.9(13)
F(40) F(47) C(69) F(41) -81.8(16)
F(40) F(47) C(69) F(42) -162(2)
F(40) F(47) C(69) F(43) 2.4(13)
F(40) F(47) C(69) F(46) -123.0(15)
F(40) F(47) C(69) C(66) 115.0(15)
F(42) F(47) C(69) F(40) 162(2)
F(42) F(47) C(69) F(41) 80(2)
F(42) F(47) C(69) F(43) 164.6(18)
F(42) F(47) C(69) F(46) 39.2(19)
F(42) F(47) C(69) C(66) -82.8(19)
Ir(1) C(1) C(2) C(3) 62.9(5)
Ir(1) C(1) C(2) C(7) -122.9(8)
Ir(1) C(1) C(5) C(4) -59.7(6)
Ir(1) C(1) C(5) C(10) 126.3(10)
C(2) C(1) C(5) Ir(1) 62.2(5)
C(2) C(1) C(5) C(4) 2.5(9)
C(2) C(1) C(5) C(10) -171.5(9)
C(5) C(1) C(2) Ir(1) -62.5(6)
C(5) C(1) C(2) C(3) 0.3(7)
C(5) C(1) C(2) C(7) 174.6(7)
C(6) C(1) C(2) Ir(1) 122.8(9)
C(6) C(1) C(2) C(3) -174.4(9)
C(6) C(1) C(2) C(7) -0.1(11)
C(6) C(1) C(5) Ir(1) -123.0(9)
C(6) C(1) C(5) C(4) 177.3(9)
C(6) C(1) C(5) C(10) 3.3(15)
Ir(1) C(2) C(3) C(4) 59.7(5)
Ir(1) C(2) C(3) C(8) -122.7(7)
C(1) C(2) C(3) Ir(1) -62.7(5)
C(1) C(2) C(3) C(4) -3.0(8)
C(1) C(2) C(3) C(8) 174.7(7)
C(7) C(2) C(3) Ir(1) 123.3(8)
C(7) C(2) C(3) C(4) -177.1(7)
C(7) C(2) C(3) C(8) 0.6(11)
Ir(1) C(3) C(4) C(5) 65.7(5)
Ir(1) C(3) C(4) C(9) -127.7(8)
C(2) C(3) C(4) Ir(1) -61.3(5)
C(2) C(3) C(4) C(5) 4.4(8)
C(2) C(3) C(4) C(9) 171.0(7)
C(8) C(3) C(4) Ir(1) 121.0(7)
C(8) C(3) C(4) C(5) -173.2(7)
C(8) C(3) C(4) C(9) -6.7(12)
Ir(1) C(4) C(5) C(1) 61.6(6)
Ir(1) C(4) C(5) C(10) -124.2(9)
C(3) C(4) C(5) Ir(1) -65.8(5)
C(3) C(4) C(5) C(1) -4.3(9)
C(3) C(4) C(5) C(10) 170.0(8)
C(9) C(4) C(5) Ir(1) 128.2(8)
C(9) C(4) C(5) C(1) -170.2(8)
C(9) C(4) C(5) C(10) 4.0(14)
S(1) C(11) C(12) C(13) 180.0(5)
S(1) C(11) C(12) C(17) -3.2(10)
S(1) C(11) C(16) C(15) -179.6(6)
S(1) C(11) C(16) C(26) 5.2(10)
C(12) C(11) C(16) C(15) 4.1(11)
C(12) C(11) C(16) C(26) -171.1(7)
C(16) C(11) C(12) C(13) -3.7(10)
C(16) C(11) C(12) C(17) 173.1(7)
C(11) C(12) C(13) C(14) 0.7(11)
C(11) C(12) C(17) C(18) -69.1(9)
C(11) C(12) C(17) C(22) 117.8(8)
C(13) C(12) C(17) C(18) 107.8(8)
C(13) C(12) C(17) C(22) -65.4(9)
C(17) C(12) C(13) C(14) -176.4(7)
C(12) C(13) C(14) C(15) 1.9(12)
C(13) C(14) C(15) C(16) -1.5(13)
C(14) C(15) C(16) C(11) -1.5(12)
C(14) C(15) C(16) C(26) 174.1(7)
C(11) C(16) C(26) C(27) -116.0(8)
C(11) C(16) C(26) C(31) 71.7(10)
C(15) C(16) C(26) C(27) 68.7(10)
C(15) C(16) C(26) C(31) -103.7(8)
C(12) C(17) C(18) C(19) -175.3(6)
C(12) C(17) C(18) C(23) -1.3(11)
C(12) C(17) C(22) C(21) 174.9(7)
C(12) C(17) C(22) C(25) -1.5(11)
C(18) C(17) C(22) C(21) 1.8(11)
C(18) C(17) C(22) C(25) -174.7(7)
C(22) C(17) C(18) C(19) -2.1(11)
C(22) C(17) C(18) C(23) 171.9(7)
C(17) C(18) C(19) C(20) 1.2(12)
C(23) C(18) C(19) C(20) -173.0(7)
C(18) C(19) C(20) C(21) 0.1(11)
C(18) C(19) C(20) C(24) 176.0(8)
C(19) C(20) C(21) C(22) -0.5(11)
C(24) C(20) C(21) C(22) -176.2(8)
C(20) C(21) C(22) C(17) -0.5(11)
C(20) C(21) C(22) C(25) 176.1(8)
C(16) C(26) C(27) C(28) -172.4(7)
C(16) C(26) C(27) C(32) 7.3(12)
C(16) C(26) C(31) C(30) 174.1(7)
C(16) C(26) C(31) C(34) -2.9(11)
C(27) C(26) C(31) C(30) 1.6(12)
C(27) C(26) C(31) C(34) -175.4(8)
C(31) C(26) C(27) C(28) -0.2(9)
C(31) C(26) C(27) C(32) 179.5(8)
C(26) C(27) C(28) C(29) -0.9(13)
C(32) C(27) C(28) C(29) 179.4(8)
C(27) C(28) C(29) C(30) 0.5(12)
C(27) C(28) C(29) C(33) 179.2(9)
C(28) C(29) C(30) C(31) 1.0(14)
C(33) C(29) C(30) C(31) -177.7(9)
C(29) C(30) C(31) C(26) -2.1(13)
C(29) C(30) C(31) C(34) 175.1(8)
C(39) C(38) C(43) C(42) 1.5(10)
C(43) C(38) C(39) C(40) -1.9(10)
C(39) C(38) B(1) C(46) -30.4(9)
C(39) C(38) B(1) C(54) -146.5(6)
C(39) C(38) B(1) C(62) 90.3(7)
B(1) C(38) C(39) C(40) -173.7(6)
C(43) C(38) B(1) C(46) 158.2(6)
C(43) C(38) B(1) C(54) 42.1(9)
C(43) C(38) B(1) C(62) -81.2(7)
B(1) C(38) C(43) C(42) 173.6(6)
C(38) C(39) C(40) C(41) -0.1(8)
C(38) C(39) C(40) C(44) -178.9(6)
C(39) C(40) C(41) C(42) 2.5(10)
C(39) C(40) C(44) F(1) 53.8(9)
C(39) C(40) C(44) F(2) -66.7(8)
C(39) C(40) C(44) F(3) 174.3(6)
C(41) C(40) C(44) F(1) -125.0(7)
C(41) C(40) C(44) F(2) 114.5(7)
C(41) C(40) C(44) F(3) -4.5(10)
C(44) C(40) C(41) C(42) -178.7(6)
C(40) C(41) C(42) C(43) -2.9(10)
C(40) C(41) C(42) C(45) -179.4(6)
C(41) C(42) C(43) C(38) 0.8(11)
C(41) C(42) C(45) F(4) -128.2(7)
C(41) C(42) C(45) F(5) 114.5(7)
C(41) C(42) C(45) F(6) -5.8(10)
C(43) C(42) C(45) F(4) 55.2(9)
C(43) C(42) C(45) F(5) -62.0(9)
C(43) C(42) C(45) F(6) 177.7(6)
C(45) C(42) C(43) C(38) 177.4(7)
C(47) C(46) C(51) C(50) -1.1(11)
C(51) C(46) C(47) C(48) -0.9(10)
C(47) C(46) B(1) C(38) -32.8(9)
C(47) C(46) B(1) C(54) 87.8(7)
C(47) C(46) B(1) C(62) -148.5(6)
B(1) C(46) C(47) C(48) -176.5(6)
C(51) C(46) B(1) C(38) 151.8(6)
C(51) C(46) B(1) C(54) -87.6(7)
C(51) C(46) B(1) C(62) 36.1(8)
B(1) C(46) C(51) C(50) 174.7(7)
C(46) C(47) C(48) C(49) 1.9(10)
C(46) C(47) C(48) C(52) -176.0(6)
C(47) C(48) C(49) C(50) -0.7(10)
C(47) C(48) C(52) F(7) 84.5(8)
C(47) C(48) C(52) F(8) -37.0(9)
C(47) C(48) C(52) F(9) -154.1(6)
C(49) C(48) C(52) F(7) -93.4(8)
C(49) C(48) C(52) F(8) 145.1(7)
C(49) C(48) C(52) F(9) 28.0(9)
C(52) C(48) C(49) C(50) 177.1(6)
C(48) C(49) C(50) C(51) -1.3(11)
C(48) C(49) C(50) C(53) -180.0(7)
C(49) C(50) C(51) C(46) 2.3(12)
C(49) C(50) C(53) F(10) -92.6(15)
C(49) C(50) C(53) F(11) -134.1(12)
C(49) C(50) C(53) F(12) -170.4(13)
C(49) C(50) C(53) F(13) 157.3(13)
C(49) C(50) C(53) F(14) 113.7(17)
C(49) C(50) C(53) F(15) 74.5(12)
C(49) C(50) C(53) F(16) 29(2)
C(49) C(50) C(53) F(17) -13.6(19)
C(49) C(50) C(53) F(18) -41.4(14)
C(51) C(50) C(53) F(10) 88.8(15)
C(51) C(50) C(53) F(11) 47.2(15)
C(51) C(50) C(53) F(12) 10.9(18)
C(51) C(50) C(53) F(13) -21.4(18)
C(51) C(50) C(53) F(14) -64.9(19)
C(51) C(50) C(53) F(15) -104.2(10)
C(51) C(50) C(53) F(16) -149.3(18)
C(51) C(50) C(53) F(17) 167.8(15)
C(51) C(50) C(53) F(18) 139.9(11)
C(53) C(50) C(51) C(46) -179.1(8)
C(55) C(54) C(59) C(58) -1.4(10)
C(59) C(54) C(55) C(56) -0.9(10)
C(55) C(54) B(1) C(38) 32.7(9)
C(55) C(54) B(1) C(46) -89.4(7)
C(55) C(54) B(1) C(62) 148.9(6)
B(1) C(54) C(55) C(56) 175.7(6)
C(59) C(54) B(1) C(38) -151.1(6)
C(59) C(54) B(1) C(46) 86.8(8)
C(59) C(54) B(1) C(62) -34.9(9)
B(1) C(54) C(59) C(58) -177.8(7)
C(54) C(55) C(56) C(57) 2.2(10)
C(54) C(55) C(56) C(60) 176.6(7)
C(55) C(56) C(57) C(58) -1.2(11)
C(55) C(56) C(60) F(19) 177.4(8)
C(55) C(56) C(60) F(20) -68.3(10)
C(55) C(56) C(60) F(21) 41.2(10)
C(57) C(56) C(60) F(19) -8.3(13)
C(57) C(56) C(60) F(20) 106.1(9)
C(57) C(56) C(60) F(21) -144.5(8)
C(60) C(56) C(57) C(58) -175.4(7)
C(56) C(57) C(58) C(59) -1.0(11)
C(56) C(57) C(58) C(61) 175.8(8)
C(57) C(58) C(59) C(54) 2.4(12)
C(57) C(58) C(61) F(22) 140.6(13)
C(57) C(58) C(61) F(23) 118.1(9)
C(57) C(58) C(61) F(24) 3.9(15)
C(57) C(58) C(61) F(25) 86(2)
C(57) C(58) C(61) F(26) 32.7(13)
C(57) C(58) C(61) F(27) -36.9(16)
C(57) C(58) C(61) F(28) -90.2(17)
C(57) C(58) C(61) F(29) -126.0(9)
C(57) C(58) C(61) F(30) -157(2)
C(59) C(58) C(61) F(22) -42.6(17)
C(59) C(58) C(61) F(23) -65.1(11)
C(59) C(58) C(61) F(24) -179.2(10)
C(59) C(58) C(61) F(25) -97(2)
C(59) C(58) C(61) F(26) -150.4(9)
C(59) C(58) C(61) F(27) 139.9(13)
C(59) C(58) C(61) F(28) 86.7(17)
C(59) C(58) C(61) F(29) 50.9(12)
C(59) C(58) C(61) F(30) 20(2)
C(61) C(58) C(59) C(54) -174.5(8)
C(63) C(62) C(67) C(66) -0.7(10)
C(67) C(62) C(63) C(64) -0.8(9)
C(63) C(62) B(1) C(38) -77.1(7)
C(63) C(62) B(1) C(46) 44.8(8)
C(63) C(62) B(1) C(54) 161.9(5)
B(1) C(62) C(63) C(64) 171.7(6)
C(67) C(62) B(1) C(38) 94.8(7)
C(67) C(62) B(1) C(46) -143.3(6)
C(67) C(62) B(1) C(54) -26.2(8)
B(1) C(62) C(67) C(66) -172.9(6)
C(62) C(63) C(64) C(65) 2.2(10)
C(62) C(63) C(64) C(68) -178.0(6)
C(63) C(64) C(65) C(66) -1.9(11)
C(63) C(64) C(68) F(31) -101.8(16)
C(63) C(64) C(68) F(32) -126.7(11)
C(63) C(64) C(68) F(33) -149.0(14)
C(63) C(64) C(68) F(34) 137.3(8)
C(63) C(64) C(68) F(35) 114.6(12)
C(63) C(64) C(68) F(36) 65.4(18)
C(63) C(64) C(68) F(37) 33.0(13)
C(63) C(64) C(68) F(38) -3.2(13)
C(63) C(64) C(68) F(39) -37.9(11)
C(65) C(64) C(68) F(31) 78.0(17)
C(65) C(64) C(68) F(32) 53.1(13)
C(65) C(64) C(68) F(33) 30.8(16)
C(65) C(64) C(68) F(34) -42.9(10)
C(65) C(64) C(68) F(35) -65.6(12)
C(65) C(64) C(68) F(36) -114.8(17)
C(65) C(64) C(68) F(37) -147.2(11)
C(65) C(64) C(68) F(38) 176.6(10)
C(65) C(64) C(68) F(39) 142.0(9)
C(68) C(64) C(65) C(66) 178.3(7)
C(64) C(65) C(66) C(67) 0.4(10)
C(64) C(65) C(66) C(69) -178.4(7)
C(65) C(66) C(67) C(62) 0.9(12)
C(65) C(66) C(69) F(40) 53.0(17)
C(65) C(66) C(69) F(41) 166.2(9)
C(65) C(66) C(69) F(42) -59.8(12)
C(65) C(66) C(69) F(43) 78.1(13)
C(65) C(66) C(69) F(46) -146.7(10)
C(65) C(66) C(69) F(47) -28.4(14)
C(67) C(66) C(69) F(40) -125.8(15)
C(67) C(66) C(69) F(41) -12.5(14)
C(67) C(66) C(69) F(42) 121.4(10)
C(67) C(66) C(69) F(43) -100.6(12)
C(67) C(66) C(69) F(46) 34.6(13)
C(67) C(66) C(69) F(47) 152.9(10)
C(69) C(66) C(67) C(62) 179.6(7)
